data_1551312
loop_
_publ_author_name
'Mazzier, Daniela'
'De, Soumen'
'Wicher, Barbara'
'Maurizot, Victor'
'Huc, Ivan'

_publ_section_title
;
 Interplay of secondary and tertiary folding in abiotic foldamers
;
_journal_name_full 'Chemical Science'
_journal_paper_doi 10.1039/C9SC01322A
_journal_year 2019
_chemical_formula_moiety 'C234 H242 N40 O44, 0.5(C H Cl3), 2.5(O)'
_chemical_formula_sum 'C234.5 H242.5 Cl1.5 N40 O46.5'
_chemical_formula_weight 4418.34
_space_group_crystal_system triclinic
_space_group_IT_number 2
_space_group_name_Hall '-P 1'
_space_group_name_H-M_alt 'P -1'
_symmetry_space_group_name_Hall '-P 1'
_symmetry_space_group_name_H-M 'P -1'
_audit_creation_method SHELXL-2018/3
_audit_update_record
;
2019-03-08 deposited with the CCDC.    2019-06-10 downloaded from the CCDC.
;
_cell_angle_alpha 84.990(3)
_cell_angle_beta 82.990(3)
_cell_angle_gamma 74.494(4)
_cell_formula_units_Z 4
_cell_length_a 21.4823(11)
_cell_length_b 26.9299(9)
_cell_length_c 48.1304(14)
_cell_measurement_reflns_used 19674
_cell_measurement_temperature 100(2)
_cell_measurement_theta_max 44.525
_cell_measurement_theta_min 1.894
_cell_volume 26586.6(19)
_computing_cell_refinement 'CrysAlis Pro (Agilent Technologies, 2015)'
_computing_data_collection 'CrysAlis Pro (Agilent Technologies, 2015)'
_computing_data_reduction 'CrysAlis Pro (Agilent Technologies, 2015)'
_computing_publication_material 'SHELXL-2018/3 (Sheldrick, 2018)'
_computing_structure_refinement 'SHELXL-2018/3 (Sheldrick, 2018)'
_computing_structure_solution 'SHELXT 2014/5 (Sheldrick, 2014)'
_diffrn_ambient_temperature 100(2)
_diffrn_detector_area_resol_mean 5.8140
_diffrn_measured_fraction_theta_full 0.985
_diffrn_measured_fraction_theta_max 0.985
_diffrn_measurement_device_type 'Microfocus rotating Cu anode Rigaku FRX 3kW'
_diffrn_measurement_method \w-scans
_diffrn_radiation_type CuK\a
_diffrn_radiation_wavelength 1.54184
_diffrn_reflns_av_R_equivalents 0.0589
_diffrn_reflns_av_unetI/netI 0.0515
_diffrn_reflns_Laue_measured_fraction_full 0.985
_diffrn_reflns_Laue_measured_fraction_max 0.985
_diffrn_reflns_limit_h_max 19
_diffrn_reflns_limit_h_min -19
_diffrn_reflns_limit_k_max 24
_diffrn_reflns_limit_k_min -24
_diffrn_reflns_limit_l_max 43
_diffrn_reflns_limit_l_min -43
_diffrn_reflns_number 125607
_diffrn_reflns_point_group_measured_fraction_full 0.985
_diffrn_reflns_point_group_measured_fraction_max 0.985
_diffrn_reflns_theta_full 44.494
_diffrn_reflns_theta_max 44.494
_diffrn_reflns_theta_min 1.705
_diffrn_source 'fine-focus sealed X-ray tube'
_exptl_absorpt_coefficient_mu 0.777
_exptl_absorpt_correction_T_max 1.000
_exptl_absorpt_correction_T_min 0.488
_exptl_absorpt_correction_type multi-scan
_exptl_absorpt_process_details
;
CrysAlisPro 1.171.38.43 (Rigaku Oxford Diffraction, 2015)
Empirical absorption correction using spherical harmonics,
 implemented in SCALE3 ABSPACK scaling algorithm.
;
_exptl_crystal_colour yellow
_exptl_crystal_density_diffrn 1.104
_exptl_crystal_description needle
_exptl_crystal_F_000 9308
_exptl_crystal_size_max 0.100
_exptl_crystal_size_mid 0.050
_exptl_crystal_size_min 0.020
_refine_diff_density_max 1.175
_refine_diff_density_min -0.693
_refine_diff_density_rms 0.230
_refine_ls_extinction_coef 0.00012(4)
_refine_ls_extinction_expression Fc^*^=kFc[1+0.001xFc^2^\l^3^/sin(2\q)]^-1/4^
_refine_ls_extinction_method 'SHELXL-2018/3 (Sheldrick 2018)'
_refine_ls_goodness_of_fit_ref 2.589
_refine_ls_hydrogen_treatment undef
_refine_ls_matrix_type full
_refine_ls_number_parameters 3593
_refine_ls_number_reflns 41234
_refine_ls_number_restraints 3876
_refine_ls_restrained_S_all 2.722
_refine_ls_R_factor_all 0.3716
_refine_ls_R_factor_gt 0.3030
_refine_ls_shift/su_max 0.026
_refine_ls_shift/su_mean 0.003
_refine_ls_structure_factor_coef Fsqd
_refine_ls_weighting_details 'w=1/[\s^2^(Fo^2^)+(0.2000P)^2^] where P=(Fo^2^+2Fc^2^)/3'
_refine_ls_weighting_scheme calc
_refine_ls_wR_factor_gt 0.6461
_refine_ls_wR_factor_ref 0.6841
_reflns_Friedel_coverage 0.000
_reflns_number_gt 19491
_reflns_number_total 41234
_reflns_threshold_expression 'I > 2\s(I)'
_cod_data_source_file c9sc01322a2.cif
_cod_data_source_block 7b
_cod_depositor_comments
;

2022-04-19
Z value and formula fixed to values more according to usual
chemical conventions.                 miguel
;
_cod_original_formula_sum 'C469 H485 Cl3 N80 O93'
_cod_original_formula_weight 8836.69
_cod_original_formula_moiety '2(C234 H242 N40 O44), C H Cl3, 5(O)'
_cod_original_formula_units_Z 2
_cod_original_cell_volume 26586.5(19)
_cod_database_code 1551312
_shelx_shelxl_version_number 2018/3
_shelx_space_group_comment
;
The symmetry employed for this shelxl refinement is uniquely defined
by the following loop, which should always be used as a source of
symmetry information in preference to the above space-group names.
They are only intended as comments.
;
_shelx_estimated_absorpt_t_min 0.926
_shelx_estimated_absorpt_t_max 0.985

loop_
_space_group_symop_operation_xyz
'x, y, z'
'-x, -y, -z'

loop_
_atom_site_label
_atom_site_type_symbol
_atom_site_fract_x
_atom_site_fract_y
_atom_site_fract_z
_atom_site_U_iso_or_equiv
_atom_site_adp_type
_atom_site_occupancy
_atom_site_site_symmetry_order
_atom_site_calc_flag
_atom_site_refinement_flags_posn
_atom_site_refinement_flags_adp
_atom_site_disorder_assembly
_atom_site_disorder_group
O1C O 0.2055(10) 0.0122(6) 0.4734(4) 0.168(6) Uani 1 1 d D U . .
O2C O 0.1433(9) -0.0037(7) 0.4467(5) 0.180(7) Uani 1 1 d D U . .
O2D O 0.2263(8) 0.1212(5) 0.3015(3) 0.147(5) Uani 1 1 d . U . .
O3C O -0.0849(9) 0.1094(6) 0.4020(4) 0.162(7) Uani 1 1 d . U . .
O3D O 0.1588(12) 0.1334(9) 0.5537(5) 0.227(8) Uiso 1 1 d D U . .
O4C O 0.2998(11) 0.1134(6) 0.3979(4) 0.157(6) Uani 1 1 d . U . .
O5C O -0.0418(11) 0.1955(6) 0.5014(4) 0.180(8) Uani 1 1 d . U . .
O5D O 0.4176(7) 0.2239(6) 0.4183(3) 0.158(6) Uani 1 1 d . U . .
O6C O 0.1279(9) 0.2430(5) 0.3414(5) 0.161(6) Uani 1 1 d . U . .
O7C O 0.2489(10) 0.2525(6) 0.5021(3) 0.162(7) Uani 1 1 d . U . .
O7D O 0.1274(8) 0.3760(5) 0.3164(3) 0.149(6) Uani 1 1 d . U . .
O8C O -0.1225(11) 0.3571(6) 0.4482(4) 0.161(7) Uani 1 1 d . U . .
O8D O 0.2322(10) 0.3493(7) 0.5570(4) 0.179(6) Uani 1 1 d D U A 1
O9C O 0.2497(10) 0.3744(5) 0.4014(3) 0.144(6) Uani 1 1 d . U . .
O10C O -0.0082(7) 0.4296(4) 0.5477(3) 0.119(4) Uani 1 1 d . U A 1
O11C O -0.0439(7) 0.4952(5) 0.3780(4) 0.128(5) Uani 1 1 d . U . .
O12C O 0.1455(7) 0.5023(5) 0.4145(3) 0.124(5) Uani 1 1 d . U . .
O13C O 0.3226(7) 0.4793(5) 0.2734(3) 0.128(5) Uani 1 1 d . U . .
O13D O 0.2832(11) 0.3446(11) 0.1511(5) 0.294(11) Uiso 1 1 d D U B 2
O14C O 0.5202(10) 0.4412(9) 0.3103(4) 0.236(9) Uani 1 1 d D U . .
O14D O 0.3796(7) 0.3482(5) 0.3913(3) 0.135(5) Uani 1 1 d . U . .
O15C O 0.5050(13) 0.3706(9) 0.1514(3) 0.45(2) Uani 1 1 d D U B 2
O16C O 0.2601(10) 0.3638(6) 0.3057(3) 0.148(6) Uani 1 1 d . U . .
O16D O 0.1680(9) 0.2497(8) 0.2824(5) 0.242(10) Uani 1 1 d D U . .
O17C O 0.6588(9) 0.2873(6) 0.2722(4) 0.177(5) Uani 1 1 d . U . .
O18C O 0.3521(13) 0.2354(7) 0.2002(4) 0.226(10) Uani 1 1 d D U . .
O18D O 0.5241(10) 0.1001(8) 0.1520(4) 0.228(8) Uiso 1 1 d D U . .
O19C O 0.4513(8) 0.1981(6) 0.3634(4) 0.147(6) Uani 1 1 d . U . .
O19D O 0.4261(8) 0.0825(6) 0.4002(3) 0.159(6) Uani 1 1 d . U . .
O20C O 0.6843(11) 0.1351(6) 0.2116(4) 0.201(7) Uani 1 1 d D U . .
O21C O 0.3523(10) 0.0990(6) 0.3039(3) 0.149(6) Uani 1 1 d . U . .
O22C O 0.7504(11) 0.0205(6) 0.3108(4) 0.176(7) Uani 1 1 d . U . .
N1C N 0.1439(12) 0.0168(8) 0.4705(5) 0.153(8) Uani 1 1 d D U . .
N2C N 0.0305(8) 0.0672(4) 0.4514(2) 0.152(7) Uani 1 1 d G U . .
C8A C -0.0306(9) 0.0893(5) 0.4425(3) 0.159(9) Uani 1 1 d G U . .
C7A C -0.0850(7) 0.1005(4) 0.4621(4) 0.146(8) Uani 1 1 d G U . .
C6A C -0.0783(6) 0.0896(4) 0.4905(3) 0.135(8) Uani 1 1 d DG U . .
C5A C -0.0172(6) 0.0674(3) 0.4994(2) 0.135(8) Uani 1 1 d G U . .
C9A C 0.0371(6) 0.0563(3) 0.4798(3) 0.141(8) Uani 1 1 d G U . .
C1A C 0.0982(6) 0.0341(4) 0.4887(4) 0.144(8) Uani 1 1 d G U . .
C2A C 0.1049(8) 0.0232(5) 0.5171(4) 0.136(8) Uani 1 1 d G U . .
C3A C 0.0505(10) 0.0343(5) 0.5367(3) 0.156(9) Uani 1 1 d G U . .
C4A C -0.0106(9) 0.0565(5) 0.5278(2) 0.150(8) Uani 1 1 d G U . .
N3C N 0.0239(12) 0.1044(6) 0.3992(5) 0.143(7) Uani 1 1 d . U . .
N5C N 0.2055(10) 0.1192(6) 0.4290(5) 0.135(6) Uani 1 1 d . U . .
N7C N 0.0050(12) 0.2029(7) 0.4559(6) 0.159(7) Uani 1 1 d . U . .
N9C N 0.1446(12) 0.2416(6) 0.3878(5) 0.135(6) Uani 1 1 d . U . .
N11C N 0.1508(12) 0.2735(6) 0.4838(4) 0.127(6) Uani 1 1 d . U . .
N13C N -0.0171(10) 0.3519(6) 0.4293(4) 0.132(6) Uani 1 1 d . U . .
N14C N 0.0887(7) 0.3684(4) 0.4038(2) 0.128(6) Uani 1 1 d G U . .
C54A C 0.1492(7) 0.3719(4) 0.3911(3) 0.120(7) Uani 1 1 d G U . .
C53A C 0.1605(7) 0.3762(4) 0.3621(4) 0.130(7) Uani 1 1 d G U . .
C52A C 0.1113(8) 0.3770(4) 0.3457(3) 0.149(8) Uani 1 1 d G U . .
C51A C 0.0508(7) 0.3735(3) 0.3583(2) 0.143(8) Uani 1 1 d G U . .
C55A C 0.0395(6) 0.3692(3) 0.3874(2) 0.119(7) Uani 1 1 d G U . .
C47A C -0.0210(7) 0.3657(4) 0.4000(3) 0.140(8) Uani 1 1 d G U . .
C48A C -0.0703(6) 0.3665(5) 0.3836(4) 0.160(9) Uani 1 1 d G U . .
C49A C -0.0590(8) 0.3708(5) 0.3545(4) 0.157(9) Uani 1 1 d G U . .
C50A C 0.0015(8) 0.3743(5) 0.3419(3) 0.158(9) Uani 1 1 d G U . .
N15C N 0.1700(9) 0.3859(6) 0.4376(4) 0.116(5) Uani 1 1 d . U . .
N17C N -0.0149(10) 0.4430(6) 0.4994(4) 0.110(5) Uani 1 1 d . U A 1
N19C N 0.0274(11) 0.4975(6) 0.4078(4) 0.112(5) Uani 1 1 d . U . .
N20C N 0.0714(12) 0.5025(6) 0.3852(3) 0.118(5) Uani 1 1 d . U . .
N21C N 0.3969(10) 0.4580(7) 0.3054(4) 0.152(7) Uani 1 1 d D U . .
N22C N 0.4419(8) 0.4464(6) 0.2803(5) 0.177(8) Uani 1 1 d D U . .
N24C N 0.5166(9) 0.3903(9) 0.1972(4) 0.276(14) Uani 1 1 d D U B 2
N26C N 0.3370(10) 0.3617(6) 0.2702(4) 0.159(7) Uani 1 1 d D U . .
N27C N 0.4305(8) 0.3306(4) 0.3058(2) 0.138(6) Uani 1 1 d G U . .
C54B C 0.3656(7) 0.3441(5) 0.3165(3) 0.129(7) Uani 1 1 d G U . .
C53B C 0.3490(6) 0.3504(4) 0.3451(3) 0.119(6) Uani 1 1 d G U . .
C52B C 0.3973(7) 0.3431(4) 0.3629(2) 0.121(7) Uani 1 1 d G U . .
C51B C 0.4623(6) 0.3296(3) 0.3522(2) 0.122(7) Uani 1 1 d G U . .
C55B C 0.4789(6) 0.3233(3) 0.3236(2) 0.130(7) Uani 1 1 d G U . .
C47B C 0.5438(7) 0.3098(4) 0.3129(3) 0.146(8) Uani 1 1 d G U . .
C48B C 0.5922(6) 0.3025(5) 0.3307(4) 0.198(12) Uani 1 1 d G U . .
C49B C 0.5756(7) 0.3088(5) 0.3592(4) 0.178(10) Uani 1 1 d G U . .
C50B C 0.5107(8) 0.3223(5) 0.3700(3) 0.158(9) Uani 1 1 d G U . .
N28C N 0.5478(11) 0.2986(7) 0.2830(5) 0.177(5) Uani 1 1 d . U . .
N30C N 0.4298(19) 0.2465(7) 0.2198(5) 0.204(11) Uani 1 1 d . U . .
N32C N 0.4473(13) 0.2011(6) 0.3156(5) 0.144(7) Uani 1 1 d . U . .
N33C N 0.5730(7) 0.1709(4) 0.3073(3) 0.151(7) Uani 1 1 d G U . .
C31B C 0.5465(7) 0.1803(5) 0.3347(4) 0.147(8) Uani 1 1 d G U . .
C30B C 0.5865(10) 0.1816(5) 0.3551(3) 0.163(9) Uani 1 1 d G U . .
C29B C 0.6530(9) 0.1734(6) 0.3481(3) 0.168(9) Uani 1 1 d G U . .
C28B C 0.6795(7) 0.1640(4) 0.3206(3) 0.175(10) Uani 1 1 d G U . .
C32B C 0.6395(7) 0.1627(3) 0.3002(2) 0.155(9) Uani 1 1 d G U . .
C24B C 0.6661(10) 0.1533(5) 0.2728(2) 0.149(9) Uani 1 1 d G U . .
C25B C 0.7326(10) 0.1452(5) 0.2657(4) 0.164(10) Uani 1 1 d G U . .
C26B C 0.7726(8) 0.1464(5) 0.2862(5) 0.172(9) Uani 1 1 d G U . .
C27B C 0.7460(7) 0.1558(6) 0.3136(4) 0.210(11) Uani 1 1 d G U . .
N34C N 0.6244(10) 0.1459(7) 0.2570(4) 0.153(7) Uani 1 1 d . U . .
N35C N 0.5244(12) 0.1194(5) 0.2363(3) 0.145(7) Uani 1 1 d G U . .
C23B C 0.5764(9) 0.1248(6) 0.2171(5) 0.147(8) Uani 1 1 d G U . .
C22B C 0.5754(10) 0.1181(6) 0.1889(4) 0.176(11) Uani 1 1 d G U . .
C21B C 0.5224(13) 0.1060(6) 0.1798(3) 0.211(12) Uani 1 1 d G U . .
C20B C 0.4704(10) 0.1007(6) 0.1990(5) 0.173(10) Uani 1 1 d G U . .
C19B C 0.4714(9) 0.1074(6) 0.2273(4) 0.160(9) Uani 1 1 d G U . .
N36C N 0.4506(10) 0.0860(7) 0.2761(5) 0.146(6) Uani 1 1 d . U . .
N38C N 0.6420(12) 0.0313(7) 0.3105(5) 0.147(7) Uani 1 1 d . U . .
N40C N 0.5682(8) -0.0231(8) 0.2328(4) 0.286(13) Uiso 1 1 d D U . .
C1B C 0.6234(7) -0.0103(5) 0.2155(4) 0.289(15) Uani 1 1 d DG U . .
C2B C 0.6275(10) -0.0118(6) 0.1866(4) 0.263(15) Uani 1 1 d G U . .
C3B C 0.6813(11) -0.0025(6) 0.1700(3) 0.227(14) Uani 1 1 d G U . .
C4B C 0.7310(9) 0.0083(5) 0.1824(3) 0.210(12) Uani 1 1 d G U . .
C5B C 0.7269(6) 0.0099(4) 0.2113(3) 0.201(11) Uani 1 1 d G U . .
C9B C 0.6730(6) 0.0006(3) 0.2279(3) 0.210(12) Uani 1 1 d G U . .
N39C N 0.6689(9) 0.0021(5) 0.2569(3) 0.187(9) Uani 1 1 d G U . .
C8B C 0.7186(11) 0.0129(5) 0.2693(3) 0.168(10) Uani 1 1 d G U . .
C7B C 0.7724(9) 0.0222(5) 0.2527(5) 0.175(10) Uani 1 1 d G U . .
C6B C 0.7766(7) 0.0207(5) 0.2237(5) 0.184(10) Uani 1 1 d G U . .
C1C C -0.030(2) 0.1012(9) 0.4114(7) 0.143(9) Uani 1 1 d . U . .
C2C C 0.2401(18) 0.1157(8) 0.4021(7) 0.135(8) Uani 1 1 d . U . .
C3C C 0.2376(12) 0.1218(8) 0.4528(5) 0.132(7) Uani 1 1 d . U . .
C4C C 0.0040(17) 0.1904(9) 0.4830(8) 0.141(9) Uani 1 1 d . U . .
C5C C 0.1099(16) 0.2399(9) 0.3677(8) 0.136(8) Uani 1 1 d . U . .
C6C C 0.2175(15) 0.2404(8) 0.3798(5) 0.142(8) Uani 1 1 d . U . .
C7C C 0.2156(17) 0.2589(8) 0.4813(6) 0.126(8) Uani 1 1 d . U . .
C8C C -0.0649(18) 0.3456(9) 0.4502(7) 0.133(8) Uani 1 1 d . U . .
C9C C 0.1903(15) 0.3790(8) 0.4113(6) 0.125(8) Uani 1 1 d . U . .
C10A C 0.0390(6) 0.1130(4) 0.3689(3) 0.149(8) Uani 1 1 d G U . .
C11A C 0.0002(6) 0.1166(5) 0.3473(5) 0.151(8) Uani 1 1 d G U . .
C12A C 0.0259(8) 0.1217(5) 0.3196(4) 0.164(9) Uani 1 1 d G U . .
C13A C 0.0903(9) 0.1232(5) 0.3135(3) 0.155(9) Uani 1 1 d G U . .
C14A C 0.1291(7) 0.1195(3) 0.3350(2) 0.143(8) Uani 1 1 d G U . .
C18A C 0.1035(6) 0.1144(3) 0.3628(2) 0.142(8) Uani 1 1 d G U . .
N4C N 0.1423(8) 0.1107(4) 0.3843(2) 0.133(6) Uani 1 1 d G U . .
C17A C 0.2067(7) 0.1122(4) 0.3782(4) 0.137(8) Uani 1 1 d G U . .
C16A C 0.2324(6) 0.1173(4) 0.3505(4) 0.134(7) Uani 1 1 d G U . .
C15A C 0.1936(7) 0.1209(4) 0.3289(3) 0.140(8) Uani 1 1 d G U . .
C10B C 0.6202(6) 0.0408(4) 0.3381(3) 0.142(8) Uani 1 1 d G U . .
C11B C 0.6577(6) 0.0343(5) 0.3604(4) 0.152(8) Uani 1 1 d G U . .
C12B C 0.6277(8) 0.0416(6) 0.3875(4) 0.171(9) Uani 1 1 d G U . .
C13B C 0.5604(9) 0.0553(5) 0.3924(3) 0.172(9) Uani 1 1 d G U . .
C14B C 0.5229(6) 0.0617(4) 0.3701(2) 0.147(8) Uani 1 1 d G U . .
C18B C 0.5529(6) 0.0545(3) 0.3429(2) 0.126(7) Uani 1 1 d G U . .
N37C N 0.5154(8) 0.0609(4) 0.3206(2) 0.127(6) Uani 1 1 d G U . .
C17B C 0.4481(7) 0.0746(4) 0.3255(3) 0.125(7) Uani 1 1 d G U . .
C16B C 0.4181(6) 0.0819(5) 0.3526(4) 0.140(7) Uani 1 1 d G U . .
C15B C 0.4556(6) 0.0755(5) 0.3749(3) 0.130(8) Uani 1 1 d G U . .
C10C C 0.2121(12) 0.3982(8) 0.4563(5) 0.130(7) Uani 1 1 d . U . .
C11C C 0.0157(13) 0.4278(8) 0.5214(6) 0.111(7) Uani 1 1 d . U A 1
C12C C -0.0321(13) 0.4934(6) 0.4030(5) 0.097(6) Uani 1 1 d . U . .
C13C C 0.1350(15) 0.5022(7) 0.3902(6) 0.118(7) Uani 1 1 d . U . .
C14C C 0.3340(11) 0.4760(7) 0.2980(6) 0.120(7) Uani 1 1 d D U . .
C15C C 0.5034(10) 0.4401(17) 0.2883(5) 0.236(9) Uani 1 1 d D U . .
C16C C 0.4810(10) 0.3786(13) 0.1770(4) 0.306(16) Uani 1 1 d D U B 2
C17C C 0.2952(13) 0.3808(9) 0.2494(4) 0.198(10) Uani 1 1 d D U . .
C18C C 0.3240(17) 0.3562(9) 0.2982(5) 0.156(10) Uani 1 1 d D U . .
C19C C 0.6040(18) 0.2873(10) 0.2671(8) 0.177(5) Uani 1 1 d . U . .
C20C C 0.367(2) 0.2383(11) 0.2233(6) 0.184(12) Uani 1 1 d D U . .
C21A C 0.1523(13) 0.1408(6) 0.5262(3) 0.165(9) Uani 1 1 d G U . .
C20A C 0.2015(9) 0.1275(6) 0.5044(5) 0.158(8) Uani 1 1 d G U . .
C19A C 0.1869(10) 0.1346(5) 0.4768(4) 0.145(8) Uani 1 1 d G U . .
N6C N 0.1229(12) 0.1549(5) 0.4709(3) 0.156(7) Uani 1 1 d G U . .
C23A C 0.0737(8) 0.1682(5) 0.4926(5) 0.157(8) Uani 1 1 d G U . .
C22A C 0.0884(11) 0.1611(6) 0.5202(4) 0.144(8) Uani 1 1 d G U . .
C21C C 0.3786(18) 0.2152(9) 0.3205(6) 0.165(9) Uani 1 1 d . U . .
C22C C 0.4765(16) 0.1951(9) 0.3378(8) 0.141(8) Uani 1 1 d . U . .
C23C C 0.6333(15) 0.1371(11) 0.2269(8) 0.201(7) Uani 1 1 d D U . .
C24A C -0.0521(10) 0.2255(5) 0.4426(3) 0.176(9) Uani 1 1 d G U . .
C25A C -0.1161(12) 0.2283(6) 0.4531(4) 0.204(11) Uani 1 1 d G U . .
C26A C -0.1641(9) 0.2381(6) 0.4349(5) 0.203(12) Uani 1 1 d G U . .
C27A C -0.1481(6) 0.2450(5) 0.4063(5) 0.201(11) Uani 1 1 d G U . .
C28A C -0.0842(7) 0.2422(4) 0.3957(3) 0.177(9) Uani 1 1 d G U . .
C32A C -0.0361(7) 0.2325(3) 0.4139(3) 0.178(10) Uani 1 1 d G U . .
N8C N 0.0278(6) 0.2297(4) 0.4034(4) 0.151(7) Uani 1 1 d G U . .
C31A C 0.0438(8) 0.2367(5) 0.3747(4) 0.160(9) Uani 1 1 d G U . .
C30A C -0.0042(11) 0.2464(6) 0.3565(3) 0.176(9) Uani 1 1 d G U . .
C29A C -0.0682(10) 0.2492(5) 0.3670(3) 0.203(10) Uani 1 1 d DG U . .
C24C C 0.4258(14) 0.0940(10) 0.2491(5) 0.171(9) Uani 1 1 d . U . .
C25C C 0.4164(18) 0.0861(9) 0.3006(6) 0.131(8) Uani 1 1 d . U . .
C26C C 0.700(2) 0.0201(11) 0.2992(8) 0.154(9) Uani 1 1 d . U . .
C35A C 0.3514(6) 0.2324(5) 0.4213(5) 0.148(9) Uani 1 1 d G U . .
C34A C 0.3155(10) 0.2316(5) 0.3992(3) 0.134(8) Uani 1 1 d G U . .
C33A C 0.2483(10) 0.2417(5) 0.4038(4) 0.131(7) Uani 1 1 d G U . .
N10C N 0.2169(6) 0.2526(4) 0.4304(5) 0.123(5) Uani 1 1 d G U . .
C37A C 0.2528(10) 0.2534(5) 0.4525(3) 0.131(7) Uani 1 1 d G U . .
C36A C 0.3200(10) 0.2433(6) 0.4479(4) 0.145(8) Uani 1 1 d G U . .
C37B C 0.3345(12) 0.2378(6) 0.2480(4) 0.193(11) Uani 1 1 d G U . .
C36B C 0.2676(12) 0.2444(7) 0.2514(5) 0.216(12) Uani 1 1 d G U . .
C35B C 0.2355(8) 0.2412(7) 0.2781(7) 0.223(13) Uani 1 1 d DG U . .
C34B C 0.2702(13) 0.2314(7) 0.3014(4) 0.181(10) Uani 1 1 d G U . .
C33B C 0.3371(12) 0.2247(5) 0.2980(4) 0.155(9) Uani 1 1 d G U . .
N31C N 0.3692(7) 0.2279(5) 0.2713(5) 0.153(7) Uani 1 1 d G U . .
C38A C 0.1075(6) 0.2818(4) 0.5085(3) 0.133(7) Uani 1 1 d G U . .
C39A C 0.1293(7) 0.2675(4) 0.5347(4) 0.144(8) Uani 1 1 d G U . .
C40A C 0.0850(9) 0.2702(4) 0.5585(3) 0.148(9) Uani 1 1 d G U . .
C41A C 0.0188(9) 0.2873(4) 0.5560(2) 0.145(8) Uani 1 1 d G U . .
C42A C -0.0031(6) 0.3016(3) 0.5297(2) 0.132(7) Uani 1 1 d G U . .
C46A C 0.0413(6) 0.2988(3) 0.5059(2) 0.123(7) Uani 1 1 d G U . .
N12C N 0.0194(8) 0.3131(4) 0.4796(2) 0.143(7) Uani 1 1 d G U . .
C45A C -0.0468(8) 0.3301(4) 0.4771(3) 0.142(8) Uani 1 1 d G U . .
C44A C -0.0911(6) 0.3329(4) 0.5009(4) 0.146(8) Uani 1 1 d G U . .
C43A C -0.0693(6) 0.3186(4) 0.5271(3) 0.147(8) Uani 1 1 d G U . .
C38B C 0.4784(7) 0.2490(4) 0.1972(4) 0.215(13) Uani 1 1 d G U . .
C39B C 0.4716(9) 0.2386(5) 0.1701(4) 0.225(13) Uani 1 1 d G U . .
C40B C 0.5232(10) 0.2352(5) 0.1493(3) 0.241(15) Uani 1 1 d G U . .
C41B C 0.5816(9) 0.2423(5) 0.1556(2) 0.259(16) Uani 1 1 d G U . .
C42B C 0.5884(7) 0.2527(3) 0.1827(2) 0.226(13) Uani 1 1 d DG U . .
C46B C 0.5369(6) 0.2561(3) 0.2035(3) 0.192(11) Uani 1 1 d G U . .
N29C N 0.5437(8) 0.2665(4) 0.2306(3) 0.176(9) Uani 1 1 d G U . .
C45B C 0.6021(9) 0.2735(4) 0.2368(3) 0.196(11) Uani 1 1 d G U . .
C44B C 0.6537(8) 0.2702(4) 0.2160(4) 0.218(12) Uani 1 1 d DG U . .
C43B C 0.6469(7) 0.2597(4) 0.1889(3) 0.207(12) Uani 1 1 d DG U . .
C41D C 0.2208(12) 0.3363(12) 0.1594(7) 0.205(11) Uiso 1 1 d D U . .
C56A C 0.1809(9) 0.3927(5) 0.4865(3) 0.122(7) Uani 1 1 d G U A 1
N16C N 0.1138(9) 0.4110(4) 0.4915(3) 0.109(5) Uani 1 1 d G U A 1
C60A C 0.0838(6) 0.4107(5) 0.5188(4) 0.105(6) Uani 1 1 d G U A 1
C59A C 0.1209(10) 0.3920(5) 0.5410(2) 0.125(7) Uani 1 1 d G U A 1
C58A C 0.1879(9) 0.3736(5) 0.5360(3) 0.127(7) Uani 1 1 d G U A 1
C57A C 0.2179(6) 0.3740(5) 0.5087(4) 0.126(7) Uani 1 1 d G U A 1
C60B C 0.4133(7) 0.3758(6) 0.1849(3) 0.297(7) Uani 1 1 d DG U B 2
C59B C 0.3790(8) 0.3648(5) 0.1646(3) 0.297(7) Uani 1 1 d DG U B 2
C58B C 0.3166(8) 0.3589(6) 0.1718(3) 0.297(7) Uani 1 1 d DG U B 2
C57B C 0.2885(7) 0.3640(6) 0.1993(4) 0.297(7) Uani 1 1 d DG U B 2
C56B C 0.3227(9) 0.3750(5) 0.2196(3) 0.297(7) Uani 1 1 d DG U B 2
N25C N 0.3852(9) 0.3809(5) 0.2125(3) 0.297(7) Uani 1 1 d DG U B 2
C61A C -0.0848(7) 0.4606(4) 0.5002(2) 0.102(6) Uani 1 1 d G U A 1
C62A C -0.1294(9) 0.4599(4) 0.5236(2) 0.114(6) Uani 1 1 d G U A 1
C63A C -0.1956(8) 0.4743(4) 0.5207(3) 0.130(7) Uani 1 1 d G U A 1
C64A C -0.2170(6) 0.4894(4) 0.4944(3) 0.142(8) Uani 1 1 d G U A 1
C65A C -0.1724(5) 0.4901(3) 0.4710(2) 0.120(7) Uani 1 1 d G U A 1
C69A C -0.1062(5) 0.4757(2) 0.4739(2) 0.104(6) Uani 1 1 d G U A 1
N18C N -0.0616(5) 0.4765(3) 0.4505(3) 0.104(5) Uani 1 1 d G U A 1
C68A C -0.0830(7) 0.4916(4) 0.4242(2) 0.111(6) Uani 1 1 d G U A 1
C67A C -0.1492(8) 0.5060(4) 0.4213(2) 0.119(7) Uani 1 1 d G U A 1
C66A C -0.1938(6) 0.5053(4) 0.4447(3) 0.134(7) Uani 1 1 d G U A 1
C61B C 0.5794(8) 0.3966(6) 0.1924(4) 0.312(5) Uani 1 1 d DG U B 2
C62B C 0.6276(10) 0.3880(6) 0.1700(3) 0.312(5) Uani 1 1 d G U B 2
C63B C 0.6903(9) 0.3896(5) 0.1735(3) 0.312(5) Uani 1 1 d G U B 2
C64B C 0.7048(7) 0.3997(6) 0.1995(4) 0.312(5) Uani 1 1 d G U B 2
C65B C 0.6565(6) 0.4083(4) 0.2219(3) 0.312(5) Uani 1 1 d DG U B 2
C69B C 0.5939(6) 0.4068(4) 0.2183(3) 0.312(5) Uani 1 1 d G U B 2
N23C N 0.5456(6) 0.4154(5) 0.2407(4) 0.312(5) Uani 1 1 d DG U B 2
C68B C 0.5601(8) 0.4255(5) 0.2667(3) 0.312(5) Uani 1 1 d DG U B 2
C67B C 0.6228(9) 0.4271(6) 0.2703(3) 0.312(5) Uani 1 1 d DG U B 2
C66B C 0.6710(7) 0.4185(6) 0.2479(3) 0.312(5) Uani 1 1 d DG U B 2
C75A C 0.2449(10) 0.4938(5) 0.3712(3) 0.120(7) Uani 1 1 d G U . .
C74A C 0.2961(7) 0.4864(5) 0.3500(4) 0.108(6) Uani 1 1 d G U . .
C73A C 0.2841(8) 0.4864(4) 0.3223(3) 0.102(6) Uani 1 1 d G U . .
C72A C 0.2209(10) 0.4937(5) 0.3158(2) 0.101(6) Uani 1 1 d G U . .
C71A C 0.1697(7) 0.5011(5) 0.3369(4) 0.102(6) Uani 1 1 d G U . .
C70A C 0.1817(8) 0.5011(5) 0.3647(3) 0.096(6) Uani 1 1 d G U . .
Cl3 Cl 0.8901(6) 0.0431(5) 0.3440(3) 0.327(6) Uiso 1 1 d D . . .
O2H O -0.0155(11) 0.8618(8) 0.1842(4) 0.295(12) Uiso 1 1 d D U . .
O3G O -0.3035(9) 0.9215(11) 0.0912(5) 0.303(14) Uani 1 1 d D U . .
O4G O 0.1090(9) 0.8677(10) 0.0847(6) 0.298(13) Uani 1 1 d D U . .
O5G O -0.2068(14) 0.8310(17) 0.0006(6) 0.403(19) Uiso 1 1 d D U . .
O5H O 0.2781(11) 0.7139(9) 0.0332(4) 0.228(9) Uiso 1 1 d . U . .
O6G O -0.0136(10) 0.7471(7) 0.1479(4) 0.228(9) Uani 1 1 d D U . .
O7G O 0.1113(10) 0.7173(8) -0.0238(5) 0.214(9) Uani 1 1 d . U . .
O7H O 0.0252(7) 0.6124(5) 0.1812(3) 0.138(5) Uani 1 1 d . U . .
O8G O -0.2229(12) 0.6617(9) 0.0725(5) 0.208(9) Uani 1 1 d D U . .
O8H O 0.2056(9) 0.6042(6) -0.0667(4) 0.276(12) Uani 1 1 d D U . .
O9G O 0.1751(10) 0.6008(6) 0.0905(3) 0.154(6) Uani 1 1 d D U . .
O10G O -0.0215(9) 0.5791(6) -0.0485(3) 0.174(7) Uani 1 1 d D U . .
O11G O -0.0848(7) 0.5139(6) 0.1242(3) 0.138(5) Uani 1 1 d D U . .
O12G O 0.1334(8) 0.4793(6) 0.0804(3) 0.146(6) Uani 1 1 d . U . .
O13G O 0.2373(6) 0.4939(5) 0.2173(3) 0.115(4) Uani 1 1 d . U . .
O13H O 0.0581(8) 0.6661(7) 0.3294(4) 0.170(6) Uiso 1 1 d . U . .
O14G O 0.4312(7) 0.5226(6) 0.1719(3) 0.135(5) Uani 1 1 d . U . .
O14H O 0.2900(8) 0.6210(7) 0.0941(4) 0.177(6) Uiso 1 1 d . U . .
O15G O 0.3086(8) 0.6143(5) 0.3359(4) 0.137(5) Uani 1 1 d . U C 1
O16G O 0.1488(10) 0.6129(6) 0.1842(3) 0.138(6) Uani 1 1 d . U . .
O16H O -0.0104(10) 0.7450(8) 0.1991(6) 0.335(15) Uiso 1 1 d D U . .
O17G O 0.4989(10) 0.6819(9) 0.1996(4) 0.214(9) Uani 1 1 d D U . .
O18G O 0.1294(12) 0.7553(7) 0.2836(6) 0.213(9) Uani 1 1 d D U . .
O18H O 0.1447(11) 0.8787(3) 0.3367(4) 0.294(11) Uiso 1 1 d D U . .
O19G O 0.2958(15) 0.7702(11) 0.1213(5) 0.364(5) Uani 1 1 d D U . .
O20G O 0.3684(10) 0.8541(9) 0.2806(5) 0.319(15) Uani 1 1 d D U . .
O21G O 0.0730(8) 0.8943(3) 0.1809(4) 0.331(5) Uani 1 1 d D U . .
O22G O 0.4198(10) 0.9843(8) 0.1995(4) 0.266(12) Uani 1 1 d D U . .
N1G N -0.0781(14) 0.9907(8) 0.0146(7) 0.363(15) Uiso 1 1 d D U . .
N2G N -0.1872(8) 0.9547(6) 0.0379(3) 0.328(6) Uani 1 1 d DG U . .
C8E C -0.2415(9) 0.9375(7) 0.0482(3) 0.328(6) Uani 1 1 d DG U . .
C7E C -0.2868(8) 0.9356(6) 0.0303(3) 0.328(6) Uani 1 1 d DG U . .
C6E C -0.2778(8) 0.9510(6) 0.0021(3) 0.328(6) Uani 1 1 d DG U . .
C5E C -0.2235(8) 0.9683(5) -0.0082(3) 0.328(6) Uani 1 1 d DG U . .
C9E C -0.1782(7) 0.9701(4) 0.0097(3) 0.328(6) Uani 1 1 d G U . .
C1E C -0.1238(8) 0.9874(5) -0.0006(4) 0.328(6) Uani 1 1 d DG U . .
C2E C -0.1148(9) 1.0028(6) -0.0288(5) 0.328(6) Uani 1 1 d G U . .
C3E C -0.1602(11) 1.0010(7) -0.0467(3) 0.328(6) Uani 1 1 d G U . .
C4E C -0.2145(10) 0.9837(6) -0.0364(3) 0.328(6) Uani 1 1 d G U . .
N3G N -0.1899(9) 0.9099(7) 0.0898(4) 0.198(9) Uani 1 1 d D U . .
N5G N 0.0316(12) 0.8600(9) 0.0550(4) 0.247(12) Uani 1 1 d D U . .
N7G N -0.1581(10) 0.8062(8) 0.0424(4) 0.250(10) Uani 1 1 d D U . .
N9G N 0.0114(8) 0.7518(7) 0.0988(4) 0.174(8) Uani 1 1 d D U . .
N11G N 0.0148(11) 0.7111(9) 0.0038(4) 0.169(8) Uani 1 1 d D U . .
N12G N -0.0977(8) 0.6875(5) 0.0237(3) 0.171(8) Uani 1 1 d G U . .
C45E C -0.1570(10) 0.6781(5) 0.0341(3) 0.169(9) Uani 1 1 d DG U . .
C44E C -0.2036(8) 0.6805(6) 0.0160(4) 0.202(10) Uani 1 1 d G U . .
C43E C -0.1908(7) 0.6922(7) -0.0125(4) 0.212(11) Uani 1 1 d DG U . .
C42E C -0.1315(7) 0.7015(5) -0.0229(3) 0.185(10) Uani 1 1 d G U . .
C46E C -0.0849(6) 0.6992(4) -0.0048(3) 0.191(10) Uani 1 1 d G U . .
C38E C -0.0256(7) 0.7085(6) -0.0152(4) 0.158(9) Uani 1 1 d DG U . .
C39E C -0.0129(9) 0.7203(6) -0.0437(4) 0.188(10) Uani 1 1 d G U . .
C40E C -0.0594(11) 0.7226(6) -0.0617(3) 0.216(13) Uani 1 1 d G U . .
C41E C -0.1188(10) 0.7133(6) -0.0514(3) 0.225(13) Uani 1 1 d G U . .
N13G N -0.1156(11) 0.6525(8) 0.0779(4) 0.159(7) Uani 1 1 d . U . .
N14G N 0.0031(8) 0.6253(5) 0.0960(2) 0.151(7) Uani 1 1 d G U . .
C54E C 0.0644(7) 0.6156(5) 0.1051(3) 0.143(8) Uani 1 1 d G U . .
C53E C 0.0713(6) 0.6099(5) 0.1337(3) 0.150(8) Uani 1 1 d G U . .
C52E C 0.0169(7) 0.6139(5) 0.1531(2) 0.133(8) Uani 1 1 d G U . .
C51E C -0.0444(7) 0.6236(4) 0.14396(19) 0.134(7) Uani 1 1 d G U . .
C55E C -0.0513(7) 0.6293(4) 0.1154(2) 0.146(8) Uani 1 1 d G U . .
C47E C -0.1126(7) 0.6390(5) 0.1063(3) 0.141(7) Uani 1 1 d G U . .
C48E C -0.1670(6) 0.6431(6) 0.1257(4) 0.164(8) Uani 1 1 d G U . .
C49E C -0.1600(7) 0.6374(6) 0.1542(4) 0.168(9) Uani 1 1 d G U . .
C50E C -0.0987(8) 0.6276(5) 0.1634(2) 0.163(9) Uani 1 1 d G U . .
N15G N 0.1108(10) 0.5948(8) 0.0585(3) 0.165(8) Uani 1 1 d D U . .
N17G N -0.0385(9) 0.5637(6) 0.0005(4) 0.122(6) Uani 1 1 d . U . .
N18G N -0.0848(5) 0.5363(4) 0.0501(3) 0.129(5) Uani 1 1 d G U . .
C68E C -0.1100(8) 0.5264(5) 0.0775(2) 0.122(6) Uani 1 1 d G U . .
C67E C -0.1745(8) 0.5249(5) 0.0830(2) 0.141(7) Uani 1 1 d G U . .
C66E C -0.2138(6) 0.5332(5) 0.0613(3) 0.144(7) Uani 1 1 d G U . .
C65E C -0.1887(5) 0.5431(4) 0.0340(2) 0.139(7) Uani 1 1 d G U . .
C69E C -0.1242(5) 0.5446(3) 0.0284(2) 0.134(7) Uani 1 1 d G U . .
C61E C -0.0991(7) 0.5545(5) 0.0011(2) 0.144(8) Uani 1 1 d G U . .
C62E C -0.1385(10) 0.5628(5) -0.0206(2) 0.148(8) Uani 1 1 d G U . .
C63E C -0.2030(9) 0.5613(5) -0.0150(3) 0.150(9) Uani 1 1 d G U . .
C64E C -0.2281(7) 0.5514(5) 0.0123(3) 0.162(8) Uani 1 1 d G U . .
N19G N 0.0028(11) 0.5014(7) 0.0884(4) 0.135(6) Uani 1 1 d . U . .
N20G N 0.0410(11) 0.4922(7) 0.1110(4) 0.136(6) Uani 1 1 d . U . .
N21G N 0.3196(10) 0.5030(7) 0.1866(4) 0.123(5) Uani 1 1 d . U . .
N22G N 0.3507(11) 0.5148(6) 0.2069(4) 0.112(5) Uani 1 1 d . U . .
N23G N 0.4134(5) 0.5567(4) 0.2426(3) 0.116(5) Uani 1 1 d G U C 1
C68F C 0.4467(8) 0.5418(4) 0.2168(3) 0.127(7) Uani 1 1 d G U C 1
C67F C 0.5130(8) 0.5375(4) 0.2119(2) 0.140(8) Uani 1 1 d G U C 1
C66F C 0.5460(5) 0.5480(4) 0.2329(3) 0.121(7) Uani 1 1 d G U C 1
C65F C 0.5128(5) 0.5629(3) 0.2587(3) 0.132(7) Uani 1 1 d G U C 1
C69F C 0.4465(5) 0.5672(3) 0.2636(2) 0.125(7) Uani 1 1 d G U C 1
C61F C 0.4132(6) 0.5821(4) 0.2894(3) 0.120(7) Uani 1 1 d G U C 1
C62F C 0.4463(9) 0.5926(4) 0.3103(2) 0.119(7) Uani 1 1 d G U C 1
C63F C 0.5126(9) 0.5883(4) 0.3054(3) 0.137(8) Uani 1 1 d G U C 1
C64F C 0.5458(6) 0.5734(4) 0.2796(3) 0.137(8) Uani 1 1 d G U C 1
N24G N 0.3444(9) 0.5914(5) 0.2893(4) 0.112(5) Uani 1 1 d . U C 1
N26G N 0.2062(8) 0.6168(5) 0.2193(4) 0.125(6) Uani 1 1 d D U . .
N27G N 0.2986(7) 0.6417(5) 0.1792(2) 0.140(7) Uani 1 1 d G U . .
C54F C 0.2453(6) 0.6285(5) 0.1712(3) 0.143(8) Uani 1 1 d G U . .
C53F C 0.2423(7) 0.6216(5) 0.1431(4) 0.143(8) Uani 1 1 d G U . .
C52F C 0.2925(7) 0.6277(5) 0.1231(3) 0.164(9) Uani 1 1 d G U . .
C51F C 0.3457(6) 0.6409(4) 0.1311(2) 0.161(8) Uani 1 1 d G U . .
C55F C 0.3488(6) 0.6479(4) 0.1592(2) 0.168(9) Uani 1 1 d G U . .
C47F C 0.4020(7) 0.6610(5) 0.1672(3) 0.155(8) Uani 1 1 d DG U . .
C48F C 0.4522(7) 0.6672(6) 0.1472(4) 0.180(10) Uani 1 1 d G U . .
C49F C 0.4492(7) 0.6602(7) 0.1192(4) 0.185(10) Uani 1 1 d G U . .
C50F C 0.3959(8) 0.6471(6) 0.1111(2) 0.177(10) Uani 1 1 d G U . .
N28G N 0.3956(11) 0.6730(7) 0.1939(3) 0.160(7) Uani 1 1 d D U . .
N29G N 0.3544(8) 0.7094(4) 0.2476(3) 0.154(7) Uani 1 1 d DG U . .
C45F C 0.4198(8) 0.6999(5) 0.2378(3) 0.175(10) Uani 1 1 d DG U . .
C44F C 0.4650(7) 0.7024(5) 0.2557(4) 0.167(9) Uani 1 1 d G U . .
C43F C 0.4447(7) 0.7144(5) 0.2834(3) 0.157(8) Uani 1 1 d G U . .
C42F C 0.3792(7) 0.7238(3) 0.2932(3) 0.159(9) Uani 1 1 d G U . .
C46F C 0.3341(6) 0.7213(3) 0.2754(3) 0.162(9) Uani 1 1 d G U . .
C38F C 0.2687(6) 0.7308(4) 0.2852(4) 0.161(9) Uani 1 1 d G U . .
C39F C 0.2484(8) 0.7427(5) 0.3129(4) 0.175(9) Uani 1 1 d G U . .
C40F C 0.2935(10) 0.7453(5) 0.3308(3) 0.212(12) Uani 1 1 d G U . .
C41F C 0.3589(10) 0.7358(5) 0.3209(3) 0.180(10) Uani 1 1 d G U . .
N30G N 0.2270(13) 0.7338(7) 0.2628(5) 0.186(9) Uani 1 1 d . U . .
N32G N 0.2533(11) 0.7777(10) 0.1695(5) 0.271(13) Uani 1 1 d D U . .
N34G N 0.3458(10) 0.8390(8) 0.2352(4) 0.260(10) Uani 1 1 d D U . .
N36G N 0.1463(8) 0.89041(10) 0.2132(3) 0.331(5) Uani 1 1 d D U . .
N38G N 0.3274(7) 0.9575(2) 0.1915(3) 0.238(10) Uani 1 1 d D U . .
N39G N 0.2757(7) 0.9886(5) 0.2450(2) 0.174(8) Uani 1 1 d DG U . .
C8F C 0.3425(7) 0.9772(5) 0.2379(3) 0.200(11) Uani 1 1 d DG U . .
C7F C 0.3840(6) 0.9677(5) 0.2589(3) 0.173(10) Uani 1 1 d DG U . .
C6F C 0.3588(6) 0.9696(5) 0.2869(3) 0.181(9) Uani 1 1 d G U . .
C5F C 0.2920(7) 0.9811(3) 0.2940(2) 0.180(10) Uani 1 1 d G U . .
C9F C 0.2504(6) 0.9906(3) 0.2730(3) 0.169(9) Uani 1 1 d G U . .
C1F C 0.1836(6) 1.0020(5) 0.2801(4) 0.170(9) Uani 1 1 d DG U . .
C2F C 0.1584(7) 1.0040(5) 0.3081(4) 0.188(10) Uani 1 1 d G U . .
C3F C 0.2000(10) 0.9945(5) 0.3290(3) 0.188(11) Uani 1 1 d G U . .
C4F C 0.2668(9) 0.9830(5) 0.3220(2) 0.187(10) Uani 1 1 d G U . .
N40G N 0.1350(14) 1.0091(7) 0.2622(6) 0.230(10) Uiso 1 1 d D U . .
C1G C -0.2485(10) 0.9207(12) 0.0785(4) 0.249(13) Uani 1 1 d D U . .
C2G C 0.0503(10) 0.8711(13) 0.0800(4) 0.226(14) Uani 1 1 d D U . .
C3G C 0.0521(12) 0.8574(12) 0.0266(4) 0.309(15) Uani 1 1 d D U . .
C4G C -0.1595(12) 0.8271(14) 0.0155(4) 0.345(15) Uani 1 1 d D U . .
C5G C -0.0306(8) 0.7534(11) 0.1231(4) 0.200(11) Uani 1 1 d D U . .
C6G C 0.0793(9) 0.7419(10) 0.0981(4) 0.171(9) Uani 1 1 d D U . .
C7G C 0.0786(11) 0.7142(11) -0.0004(6) 0.171(11) Uani 1 1 d D U . .
C8G C -0.1676(16) 0.6666(13) 0.0633(5) 0.177(10) Uani 1 1 d D U . .
C9G C 0.1209(14) 0.5999(12) 0.0848(5) 0.158(10) Uani 1 1 d D U . .
C10E C -0.1759(6) 0.8968(5) 0.1177(3) 0.187(10) Uani 1 1 d DG U . .
C11E C -0.2234(6) 0.8984(5) 0.1401(4) 0.199(11) Uani 1 1 d DG U . .
C12E C -0.2063(7) 0.8904(6) 0.1674(4) 0.240(14) Uani 1 1 d G U . .
C13E C -0.1415(8) 0.8808(5) 0.1722(3) 0.231(13) Uani 1 1 d G U . .
C14E C -0.0939(7) 0.8792(3) 0.1497(2) 0.205(11) Uani 1 1 d DG U . .
C18E C -0.1111(6) 0.8872(3) 0.1225(2) 0.182(10) Uani 1 1 d DG U . .
N4G N -0.0635(7) 0.8856(5) 0.1000(2) 0.182(8) Uani 1 1 d DG U . .
C17E C 0.0013(7) 0.8760(5) 0.1048(3) 0.214(11) Uani 1 1 d DG U . .
C16E C 0.0185(6) 0.8680(5) 0.1320(3) 0.234(12) Uani 1 1 d DG U . .
C15E C -0.0291(7) 0.8696(5) 0.1545(3) 0.251(14) Uani 1 1 d G U . .
C10F C 0.3268(5) 0.95209(17) 0.1626(3) 0.331(5) Uani 1 1 d DG U . .
C11F C 0.3752(5) 0.9630(2) 0.1430(4) 0.331(5) Uani 1 1 d DG U . .
C12F C 0.3734(6) 0.9574(4) 0.1147(3) 0.331(5) Uani 1 1 d G U . .
C13F C 0.3233(7) 0.9409(4) 0.1060(3) 0.331(5) Uani 1 1 d G U . .
C14F C 0.2749(6) 0.9300(3) 0.1256(2) 0.331(5) Uani 1 1 d DG U . .
C18F C 0.2767(5) 0.93557(18) 0.1539(2) 0.331(5) Uani 1 1 d DG U . .
N37G N 0.2283(5) 0.92465(16) 0.1735(2) 0.331(5) Uani 1 1 d DG U . .
C17F C 0.1782(5) 0.90812(18) 0.1648(3) 0.331(5) Uani 1 1 d DG U . .
C16F C 0.1764(6) 0.9025(3) 0.1365(3) 0.331(5) Uani 1 1 d DG U . .
C15F C 0.2248(7) 0.9134(4) 0.1169(3) 0.331(5) Uani 1 1 d DG U . .
C10G C 0.1602(11) 0.5766(9) 0.0376(5) 0.149(8) Uani 1 1 d D U . .
C11G C -0.0071(14) 0.5759(9) -0.0238(6) 0.149(8) Uani 1 1 d D U . .
C12G C -0.0656(13) 0.5126(9) 0.0993(4) 0.125(7) Uani 1 1 d D U . .
C13G C 0.1069(16) 0.4837(9) 0.1041(6) 0.130(7) Uani 1 1 d . U . .
C14G C 0.2578(12) 0.4940(8) 0.1916(5) 0.117(7) Uani 1 1 d . U . .
C15G C 0.4070(15) 0.5239(8) 0.1962(6) 0.120(7) Uani 1 1 d . U . .
C16G C 0.3032(12) 0.6067(7) 0.3111(6) 0.105(6) Uani 1 1 d . U C 1
C17G C 0.1614(8) 0.6043(5) 0.2389(4) 0.106(6) Uani 1 1 d D U . .
C18G C 0.2003(13) 0.6156(8) 0.1921(7) 0.118(8) Uani 1 1 d . U . .
C19G C 0.4397(11) 0.6845(11) 0.2084(4) 0.190(11) Uani 1 1 d D U . .
C20G C 0.1602(17) 0.7472(14) 0.2604(6) 0.215(14) Uani 1 1 d D U . .
C21E C -0.0297(10) 0.8599(7) -0.0384(3) 0.329(7) Uani 1 1 d G U . .
C20E C 0.0188(9) 0.8584(8) -0.0214(4) 0.329(7) Uani 1 1 d DG U . .
C19E C 0.0090(10) 0.8470(8) 0.0073(4) 0.329(7) Uani 1 1 d DG U . .
N6G N -0.0492(11) 0.8372(7) 0.0190(3) 0.329(7) Uani 1 1 d DG U . .
C23E C -0.0977(10) 0.8387(9) 0.0020(4) 0.329(7) Uani 1 1 d DG U . .
C22E C -0.0880(10) 0.8501(8) -0.0266(3) 0.329(7) Uani 1 1 d DG U . .
C21F C 0.1714(8) 0.8743(2) 0.3102(3) 0.243(5) Uani 1 1 d DG U . .
C20F C 0.1276(7) 0.87943(19) 0.2905(3) 0.243(5) Uani 1 1 d DG U . .
C19F C 0.1498(8) 0.87552(16) 0.2622(3) 0.243(5) Uani 1 1 d DG U . .
N35G N 0.2158(8) 0.8665(2) 0.2536(3) 0.243(5) Uani 1 1 d DG U . .
C23F C 0.2596(7) 0.8613(3) 0.2733(4) 0.243(5) Uani 1 1 d DG U . .
C22F C 0.2374(8) 0.8652(2) 0.3016(3) 0.243(5) Uani 1 1 d DG U . .
C21G C 0.2019(12) 0.7602(13) 0.1660(5) 0.258(15) Uani 1 1 d D U . .
C22G C 0.2961(15) 0.7845(18) 0.1457(5) 0.364(5) Uani 1 1 d D U . .
C23G C 0.3299(8) 0.8516(4) 0.2626(4) 0.251(13) Uani 1 1 d D U . .
C24E C -0.2079(9) 0.8016(8) 0.0636(3) 0.290(5) Uani 1 1 d DG U . .
C25E C -0.2730(9) 0.8090(8) 0.0600(4) 0.290(5) Uani 1 1 d DG U . .
C26E C -0.3170(7) 0.8022(8) 0.0827(4) 0.290(5) Uani 1 1 d G U . .
C27E C -0.2958(6) 0.7878(8) 0.1092(4) 0.290(5) Uani 1 1 d G U . .
C28E C -0.2307(6) 0.7804(5) 0.1128(3) 0.290(5) Uani 1 1 d DG U . .
C32E C -0.1867(7) 0.7872(5) 0.0900(3) 0.290(5) Uani 1 1 d DG U . .
N8G N -0.1216(6) 0.7798(7) 0.0937(3) 0.290(5) Uani 1 1 d DG U . .
C31E C -0.1004(7) 0.7654(8) 0.1201(4) 0.290(5) Uani 1 1 d DG U . .
C30E C -0.1444(8) 0.7586(8) 0.1428(3) 0.290(5) Uani 1 1 d DG U . .
C29E C -0.2095(8) 0.7660(8) 0.1392(3) 0.290(5) Uani 1 1 d DG U . .
C24F C 0.4058(10) 0.8319(8) 0.2176(4) 0.364(5) Uani 1 1 d DG U . .
C25F C 0.4589(11) 0.8440(8) 0.2265(4) 0.364(5) Uani 1 1 d DG U . .
C26F C 0.5128(10) 0.8456(8) 0.2076(5) 0.364(5) Uani 1 1 d G U . .
C27F C 0.5136(8) 0.8350(8) 0.1798(5) 0.364(5) Uani 1 1 d G U . .
C28F C 0.4606(8) 0.8229(5) 0.1709(4) 0.364(5) Uani 1 1 d DG U . .
C32F C 0.4067(8) 0.8213(5) 0.1898(3) 0.364(5) Uani 1 1 d DG U . .
N33G N 0.3536(8) 0.8092(8) 0.1809(4) 0.364(5) Uani 1 1 d DG U . .
C31F C 0.3545(10) 0.7986(8) 0.1531(4) 0.364(5) Uani 1 1 d DG U . .
C30F C 0.4083(11) 0.8001(8) 0.1342(4) 0.364(5) Uani 1 1 d DG U . .
C29F C 0.4614(10) 0.8123(8) 0.1431(4) 0.364(5) Uani 1 1 d DG U . .
C24G C 0.1117(9) 0.87977(17) 0.2381(3) 0.280(13) Uani 1 1 d D U . .
C25G C 0.1282(7) 0.89714(15) 0.1866(3) 0.331(5) Uani 1 1 d D U . .
C26G C 0.3672(10) 0.9720(12) 0.2073(3) 0.218(13) Uani 1 1 d D U . .
C35E C 0.2146(7) 0.7188(9) 0.0390(5) 0.242(14) Uani 1 1 d G U . .
C36E C 0.1810(11) 0.7145(8) 0.0168(4) 0.236(14) Uani 1 1 d G U . .
C37E C 0.1149(11) 0.7176(8) 0.0213(4) 0.175(10) Uani 1 1 d DG U . .
N10G N 0.0825(7) 0.7250(6) 0.0481(4) 0.184(9) Uani 1 1 d DG U . .
C33E C 0.1162(8) 0.7294(7) 0.0702(3) 0.187(11) Uani 1 1 d DG U . .
C34E C 0.1823(8) 0.7263(8) 0.0657(4) 0.210(11) Uani 1 1 d DG U . .
C35F C 0.0446(8) 0.7473(5) 0.2051(4) 0.256(14) Uani 1 1 d G U . .
C36F C 0.0577(10) 0.7451(6) 0.2328(4) 0.228(13) Uani 1 1 d DG U . .
C37F C 0.1183(12) 0.7478(6) 0.2389(4) 0.230(14) Uani 1 1 d DG U . .
N31G N 0.1658(9) 0.7525(5) 0.2172(5) 0.207(10) Uani 1 1 d DG U . .
C33F C 0.1527(8) 0.7547(6) 0.1895(4) 0.220(12) Uani 1 1 d DG U . .
C34F C 0.0921(9) 0.7521(6) 0.1834(4) 0.236(13) Uani 1 1 d DG U . .
C41H C 0.0641(12) 0.6878(10) 0.3565(5) 0.165(9) Uiso 1 1 d D U . .
C42H C -0.0068(12) 0.7165(10) 0.3641(5) 0.169(9) Uiso 1 1 d D U . .
C43H C -0.0549(12) 0.6790(9) 0.3669(5) 0.164(9) Uiso 1 1 d D U . .
C58E C 0.1651(8) 0.5951(4) -0.0417(3) 0.184(10) Uani 1 1 d DG U . .
C59E C 0.1047(9) 0.5889(6) -0.0457(3) 0.163(10) Uani 1 1 d G U . .
C60E C 0.0623(7) 0.5799(6) -0.0228(4) 0.153(8) Uani 1 1 d G U . .
N16G N 0.0803(9) 0.5771(5) 0.0042(3) 0.140(7) Uani 1 1 d G U . .
C56E C 0.1407(10) 0.5834(6) 0.0083(2) 0.149(8) Uani 1 1 d DG U . .
C57E C 0.1831(8) 0.5923(6) -0.0147(3) 0.181(9) Uani 1 1 d DG U . .
C58F C 0.1171(8) 0.6453(5) 0.3134(4) 0.141(8) Uani 1 1 d G U C 1
C59F C 0.1787(10) 0.6369(5) 0.3221(3) 0.132(7) Uani 1 1 d G U C 1
C60F C 0.2334(7) 0.6181(5) 0.3036(4) 0.114(6) Uani 1 1 d G U C 1
N25G N 0.2264(8) 0.6077(4) 0.2765(3) 0.119(5) Uani 1 1 d G U C 1
C56F C 0.1648(10) 0.6162(4) 0.2679(3) 0.109(6) Uani 1 1 d G U C 1
C57F C 0.1101(7) 0.6350(5) 0.2864(4) 0.128(7) Uani 1 1 d G U C 1
C70E C 0.1445(8) 0.4798(5) 0.1292(3) 0.106(6) Uani 1 1 d G U . .
C71E C 0.1199(6) 0.4822(5) 0.1573(4) 0.101(6) Uani 1 1 d G U . .
C72E C 0.1596(9) 0.4848(5) 0.1775(2) 0.118(7) Uani 1 1 d G U . .
C73E C 0.2240(8) 0.4850(5) 0.1697(3) 0.107(6) Uani 1 1 d G U . .
C74E C 0.2486(6) 0.4826(6) 0.1416(4) 0.122(7) Uani 1 1 d DG U . .
C75E C 0.2089(9) 0.4800(5) 0.1214(2) 0.112(6) Uani 1 1 d G U . .
Cl1 Cl 0.9384(6) 0.0310(5) 0.2927(2) 0.305(5) Uiso 1 1 d D . . .
Cl2 Cl 0.9205(8) -0.0469(5) 0.3238(3) 0.387(8) Uiso 1 1 d D . . .
O4W O 0.8882(11) 0.6794(9) 0.2499(5) 0.250(9) Uiso 1 1 d . . . .
O1G O -0.0658(14) 1.0343(9) 0.0190(6) 0.318(13) Uiso 1 1 d D U . .
C45H C -0.0372(14) 0.7636(11) 0.3448(6) 0.204(11) Uiso 1 1 d D U . .
C44H C -0.0247(13) 0.6312(10) 0.3852(5) 0.185(10) Uiso 1 1 d D U . .
O24G O 0.1547(12) 0.9964(11) 0.2360(6) 0.296(12) Uiso 1 1 d D U . .
O23G O 0.0710(15) 1.0266(13) 0.2660(7) 0.402(19) Uiso 1 1 d D U . .
O23C O 0.5259(11) 0.0035(9) 0.2512(5) 0.288(11) Uiso 1 1 d D U . .
O5W O 0.786(2) 0.859(2) 0.2633(9) 0.46(2) Uiso 1 1 d . . . .
O6W O 0.695(2) 0.0249(18) 0.5965(9) 0.43(2) Uiso 1 1 d . . . .
O7W O 0.2490(18) 0.1304(16) 0.2237(8) 0.392(18) Uiso 1 1 d . . . .
C55D C 0.4711(13) 0.0791(12) 0.1445(4) 0.223(12) Uiso 1 1 d D U . .
O3H O -0.0192(15) 0.8721(11) -0.0691(4) 0.47(2) Uiso 1 1 d D U . .
O2G O -0.0504(11) 0.9529(8) 0.0327(5) 0.249(9) Uiso 1 1 d D U . .
C55H C 0.0787(12) 0.8835(16) 0.3481(5) 0.312(18) Uiso 1 1 d D U . .
C6D C 0.222(3) 0.106(2) 0.5898(9) 0.34(2) Uiso 1 1 d D U . .
C56H C 0.0671(19) 0.8829(12) 0.3797(5) 0.40(2) Uiso 1 1 d D U . .
C57H C 0.0929(18) 0.8292(15) 0.3925(7) 0.39(2) Uiso 1 1 d D U . .
C5D C 0.2230(15) 0.1133(14) 0.5577(9) 0.241(14) Uiso 1 1 d D U . .
O24C O 0.5658(18) -0.0689(8) 0.2270(8) 0.48(2) Uiso 1 1 d D U . .
C58H C 0.050(2) 0.8176(15) 0.4179(8) 0.32(2) Uiso 1 1 d D U . .
C57D C 0.5461(11) 0.066(2) 0.1042(10) 0.36(2) Uiso 1 1 d D U . .
C7D C 0.169(2) 0.080(2) 0.6025(10) 0.33(2) Uiso 1 1 d D U . .
O19H O 0.2182(16) 0.9131(18) 0.0873(3) 0.434(19) Uiso 1 1 d D U . .
C56D C 0.4760(11) 0.0701(14) 0.1139(4) 0.33(2) Uiso 1 1 d D U . .
C1R C 0.8768(9) 0.0151(8) 0.3147(4) 0.171(9) Uiso 1 1 d D . . .
O1W O 0.3217(14) 0.7518(13) 0.0713(6) 0.323(13) Uiso 1 1 d . . . .
C43D C 0.140(2) 0.3204(18) 0.1299(8) 0.295(18) Uiso 1 1 d D U . .
C42D C 0.2101(18) 0.3183(16) 0.1318(7) 0.276(16) Uiso 1 1 d D U . .
C3FF C 0.2684(16) 0.2626(14) 0.5873(7) 0.237(14) Uiso 1 1 d D U . .
C1FF C 0.2087(17) 0.3416(14) 0.5841(6) 0.236(12) Uiso 1 1 d D U . .
C2FF C 0.2614(17) 0.3120(15) 0.6023(8) 0.257(14) Uiso 1 1 d D U . .
O1_1 O -0.1270(7) 0.1004(5) 0.5101(3) 0.153(5) Uani 1 1 d D U . .
C1_1 C -0.1925(9) 0.1227(10) 0.5045(4) 0.167(9) Uiso 1 1 d D U . .
C2_1 C -0.2377(8) 0.1422(8) 0.5300(4) 0.212(11) Uiso 1 1 d D U . .
C3_1 C -0.2209(12) 0.1846(9) 0.5438(6) 0.229(13) Uiso 1 1 d D U . .
C4_1 C -0.3071(9) 0.1562(11) 0.5231(6) 0.214(12) Uiso 1 1 d D U . .
O1_2 O -0.1126(9) 0.2532(8) 0.3473(4) 0.204(7) Uiso 1 1 d D U . .
C1_2 C -0.1050(12) 0.2653(14) 0.3182(5) 0.254(15) Uiso 1 1 d D U . .
C2_2 C -0.1698(12) 0.2693(15) 0.3079(7) 0.260(15) Uiso 1 1 d D U . .
O1_3 O -0.1081(9) 0.3213(5) 0.5527(3) 0.156(5) Uani 1 1 d D U . .
C1_3 C -0.1757(10) 0.3354(11) 0.5501(4) 0.177(10) Uiso 1 1 d D U . .
C2_3 C -0.2132(12) 0.3403(9) 0.5788(4) 0.210(11) Uiso 1 1 d D U . .
C3_3 C -0.2017(12) 0.3861(8) 0.5914(5) 0.178(10) Uiso 1 1 d D U . .
O1_4 O -0.2618(7) 0.5228(6) 0.4412(4) 0.155(5) Uani 1 1 d D U . .
C1_4 C -0.2829(9) 0.5370(11) 0.4142(4) 0.176(9) Uiso 1 1 d D U . .
C2_4 C -0.3560(9) 0.5539(12) 0.4195(5) 0.205(11) Uiso 1 1 d D U . .
C3_4 C -0.3753(15) 0.5716(13) 0.3905(5) 0.225(13) Uiso 1 1 d D U . .
O1_5 O 0.1058(6) 0.5062(4) 0.3319(2) 0.104(4) Uani 1 1 d D U . .
C1_5 C 0.0909(7) 0.5050(7) 0.3041(3) 0.110(6) Uiso 1 1 d D U . .
C2_5 C 0.0202(6) 0.5067(7) 0.3036(4) 0.156(8) Uiso 1 1 d D U . .
C3_5 C 0.0014(14) 0.4953(11) 0.2761(4) 0.246(14) Uiso 1 1 d D U . .
C4_5 C -0.0217(11) 0.5573(7) 0.3142(4) 0.164(9) Uiso 1 1 d D U . .
O1_7 O 0.7364(9) 0.4204(11) 0.2504(5) 0.272(10) Uiso 1 1 d D U . .
C1_7 C 0.7426(19) 0.4481(15) 0.2731(7) 0.274(17) Uiso 1 1 d D U . .
O1_6 O 0.3608(7) 0.4822(5) 0.3555(3) 0.128(4) Uani 1 1 d D U . .
C1_6 C 0.3716(9) 0.4866(10) 0.3836(4) 0.163(9) Uiso 1 1 d D U . .
C2_6 C 0.4444(9) 0.4687(9) 0.3840(7) 0.235(13) Uiso 1 1 d D U . .
C3_6 C 0.4561(16) 0.5216(9) 0.3781(8) 0.260(15) Uiso 1 1 d D U . .
O1_8 O 0.6965(8) 0.2565(6) 0.1690(3) 0.224(8) Uiso 1 1 d D U . .
C1_8 C 0.7603(8) 0.2544(7) 0.1756(5) 0.192(10) Uiso 1 1 d D U . .
C2_8 C 0.7991(12) 0.2025(8) 0.1865(6) 0.242(13) Uiso 1 1 d D U . .
C3_8 C 0.7996(17) 0.1626(11) 0.1663(6) 0.262(15) Uiso 1 1 d D U . .
O1_9 O 0.6911(10) 0.1713(8) 0.3680(4) 0.209(7) Uani 1 1 d D U . .
C1_9 C 0.6680(10) 0.1851(14) 0.3957(5) 0.247(13) Uiso 1 1 d D U . .
C2_9 C 0.7190(11) 0.1731(8) 0.4160(4) 0.239(13) Uiso 1 1 d D U . .
C3_9 C 0.6754(15) 0.1855(13) 0.4430(5) 0.287(18) Uiso 1 1 d D U . .
C4_9 C 0.7550(15) 0.1168(9) 0.4150(6) 0.239(14) Uiso 1 1 d D U . .
O1_10 O 0.8354(11) 0.0273(7) 0.2067(4) 0.204(8) Uani 1 1 d D U . .
C1_10 C 0.8845(13) 0.0387(12) 0.2202(5) 0.189(11) Uiso 1 1 d D U . .
C2_10 C 0.9354(16) 0.0194(18) 0.1964(7) 0.32(2) Uiso 1 1 d D U . .
O1_11 O 0.3999(10) 0.9637(8) 0.3070(4) 0.211(8) Uiso 1 1 d D U . .
C1_11 C 0.4677(11) 0.9417(14) 0.3051(4) 0.246(14) Uiso 1 1 d D U . .
C2_11 C 0.4957(9) 0.9250(8) 0.3327(5) 0.223(12) Uiso 1 1 d D U . .
C3_11 C 0.5665(9) 0.9093(12) 0.3215(7) 0.244(14) Uiso 1 1 d D U . .
C4_11 C 0.4677(13) 0.8790(10) 0.3392(8) 0.267(16) Uiso 1 1 d D U . .
O1_13 O 0.4895(9) 0.7215(7) 0.3009(4) 0.180(6) Uiso 1 1 d D U . .
C1_13 C 0.5546(11) 0.7174(11) 0.2897(5) 0.202(11) Uiso 1 1 d D U . .
C2_13 C 0.5800(17) 0.7313(11) 0.3151(5) 0.302(18) Uiso 1 1 d D U . .
C3_13 C 0.5881(17) 0.6881(11) 0.3376(6) 0.249(14) Uiso 1 1 d D U . .
O1_14 O 0.6093(6) 0.5446(5) 0.2262(3) 0.133(5) Uani 1 1 d D U . .
C1_14 C 0.6448(7) 0.5386(8) 0.1990(3) 0.123(6) Uiso 1 1 d D U . .
C2_14 C 0.7154(7) 0.5374(6) 0.1992(3) 0.142(8) Uiso 1 1 d D U . .
C3_14 C 0.7179(11) 0.5871(7) 0.2108(4) 0.169(9) Uiso 1 1 d D U . .
C4_14 C 0.7481(11) 0.5301(9) 0.1697(3) 0.170(9) Uiso 1 1 d D U . .
O1_15 O 0.0578(6) 0.4819(5) 0.1642(2) 0.120(4) Uani 1 1 d D U . .
C1_15 C 0.0260(7) 0.4848(8) 0.1920(3) 0.139(7) Uiso 1 1 d D U . .
C2_15 C -0.0456(7) 0.4885(7) 0.1932(4) 0.160(9) Uiso 1 1 d D U . .
C3_15 C -0.0542(12) 0.4392(7) 0.1834(5) 0.180(10) Uiso 1 1 d D U . .
C4_15 C -0.0859(11) 0.5060(9) 0.2202(4) 0.181(10) Uiso 1 1 d D U . .
O1_16 O 0.3133(6) 0.4820(5) 0.1347(3) 0.129(5) Uani 1 1 d D U . .
C1_16 C 0.3396(9) 0.4641(9) 0.1079(4) 0.165(8) Uiso 1 1 d D U . .
C2_16 C 0.4114(9) 0.4593(8) 0.1072(6) 0.193(10) Uiso 1 1 d D U . .
C3_16 C 0.4202(12) 0.5130(7) 0.1006(5) 0.183(10) Uiso 1 1 d D U . .
O1_17 O -0.2776(8) 0.5337(6) 0.0679(3) 0.158(5) Uiso 1 1 d D U . .
C1_17 C -0.3031(9) 0.5297(9) 0.0964(4) 0.159(8) Uiso 1 1 d D U . .
C2_17 C -0.3725(9) 0.5277(12) 0.0958(4) 0.214(12) Uiso 1 1 d D U . .
C3_17 C -0.4041(12) 0.5262(10) 0.1255(4) 0.172(9) Uiso 1 1 d D U . .
O1_18 O -0.2383(9) 0.6958(8) -0.0301(4) 0.203(7) Uiso 1 1 d D U . .
C1_18 C -0.3032(10) 0.6949(11) -0.0208(4) 0.182(10) Uiso 1 1 d D U . .
C2_18 C -0.3450(10) 0.6975(10) -0.0442(5) 0.239(13) Uiso 1 1 d D U . .
C3_18 C -0.3193(14) 0.6517(9) -0.0622(6) 0.214(12) Uiso 1 1 d D U . .
O1_19 O -0.2558(11) 0.7673(14) 0.1636(4) 0.360(15) Uiso 1 1 d D U . .
O1_20 O -0.3262(10) 0.9483(9) -0.0155(5) 0.388(16) Uiso 1 1 d D U . .
O1_12 O 0.5201(14) 0.809(2) 0.1241(6) 0.50(2) Uiso 1 1 d D U . .

loop_
_atom_site_aniso_label
_atom_site_aniso_U_11
_atom_site_aniso_U_22
_atom_site_aniso_U_33
_atom_site_aniso_U_23
_atom_site_aniso_U_13
_atom_site_aniso_U_12
O1C 0.169(16) 0.126(12) 0.194(16) -0.006(10) 0.008(14) -0.026(13)
O2C 0.195(17) 0.148(15) 0.187(18) -0.010(13) 0.032(14) -0.049(12)
O2D 0.211(16) 0.090(9) 0.138(12) 0.004(9) -0.007(11) -0.042(9)
O3C 0.142(14) 0.120(12) 0.239(19) 0.024(11) -0.032(13) -0.062(11)
O4C 0.203(18) 0.117(12) 0.148(14) -0.011(9) -0.002(14) -0.046(14)
O5C 0.27(2) 0.085(11) 0.185(17) -0.031(11) 0.048(15) -0.079(13)
O5D 0.136(13) 0.156(13) 0.187(15) -0.005(10) -0.009(11) -0.050(11)
O6C 0.215(18) 0.079(10) 0.190(17) -0.001(11) -0.040(15) -0.036(10)
O7C 0.25(2) 0.124(12) 0.108(12) -0.006(10) -0.011(12) -0.035(11)
O7D 0.245(17) 0.104(10) 0.083(9) 0.016(8) -0.008(10) -0.029(10)
O8C 0.189(17) 0.090(11) 0.204(17) -0.008(10) 0.021(16) -0.054(13)
O8D 0.276(17) 0.171(13) 0.123(12) 0.020(10) -0.034(11) -0.117(12)
O9C 0.217(18) 0.077(9) 0.126(12) -0.010(8) 0.023(12) -0.036(11)
O10C 0.142(12) 0.079(8) 0.145(12) -0.003(8) -0.016(10) -0.044(8)
O11C 0.167(14) 0.089(9) 0.127(12) 0.013(9) -0.003(11) -0.041(8)
O12C 0.168(13) 0.111(10) 0.090(10) -0.012(8) 0.009(10) -0.042(8)
O13C 0.162(13) 0.079(9) 0.131(12) 0.005(9) 0.018(10) -0.027(8)
O14C 0.235(15) 0.104(8) 0.33(2) 0.042(18) 0.072(16) -0.038(10)
O14D 0.177(13) 0.116(10) 0.122(11) 0.016(9) -0.021(10) -0.059(9)
O15C 0.84(5) 0.20(2) 0.106(14) 0.020(14) 0.13(2) 0.13(3)
O16C 0.245(19) 0.099(11) 0.114(11) 0.006(8) -0.025(12) -0.067(13)
O16D 0.30(3) 0.123(14) 0.28(2) -0.011(14) -0.01(2) -0.017(17)
O17C 0.195(13) 0.096(6) 0.204(10) 0.014(7) 0.077(12) -0.027(9)
O18C 0.39(3) 0.107(12) 0.156(16) 0.007(12) -0.107(18) 0.002(14)
O19C 0.195(16) 0.113(11) 0.127(13) 0.000(10) -0.012(12) -0.034(10)
O19D 0.203(16) 0.130(12) 0.148(13) 0.041(10) -0.011(11) -0.069(11)
O20C 0.251(18) 0.121(9) 0.185(15) 0.037(10) 0.063(11) -0.022(12)
O21C 0.189(16) 0.121(12) 0.117(12) -0.001(8) -0.014(12) -0.006(12)
O22C 0.21(2) 0.108(11) 0.200(18) -0.001(11) -0.006(15) -0.028(13)
N1C 0.17(2) 0.109(15) 0.18(2) -0.018(14) 0.02(2) -0.042(17)
N2C 0.192(17) 0.109(13) 0.171(16) 0.000(12) -0.002(14) -0.078(12)
C8A 0.23(2) 0.078(14) 0.174(19) 0.006(14) 0.003(19) -0.072(15)
C7A 0.20(2) 0.064(12) 0.18(2) -0.010(14) 0.023(17) -0.067(13)
C6A 0.176(19) 0.104(14) 0.137(17) 0.000(14) 0.027(16) -0.080(14)
C5A 0.195(19) 0.070(13) 0.148(17) 0.010(13) -0.015(16) -0.053(14)
C9A 0.200(19) 0.071(13) 0.169(18) 0.001(14) -0.018(17) -0.069(14)
C1A 0.169(19) 0.093(15) 0.165(19) -0.001(15) 0.019(18) -0.042(15)
C2A 0.156(18) 0.077(12) 0.18(2) -0.007(14) -0.021(16) -0.044(13)
C3A 0.22(2) 0.093(15) 0.18(2) -0.011(14) -0.015(19) -0.080(16)
C4A 0.21(2) 0.067(13) 0.193(19) 0.009(13) -0.039(18) -0.060(13)
N3C 0.195(19) 0.066(10) 0.173(18) -0.002(11) 0.002(16) -0.052(12)
N5C 0.212(18) 0.074(10) 0.126(15) 0.005(11) -0.019(14) -0.053(10)
N7C 0.220(19) 0.060(11) 0.195(19) -0.013(13) 0.005(18) -0.041(11)
N9C 0.168(18) 0.078(10) 0.165(17) -0.017(11) -0.037(15) -0.033(12)
N11C 0.175(17) 0.060(10) 0.151(14) -0.022(10) 0.010(14) -0.043(12)
N13C 0.181(16) 0.066(10) 0.154(15) -0.012(10) 0.024(13) -0.055(10)
N14C 0.183(17) 0.046(8) 0.149(15) 0.006(9) 0.010(12) -0.035(10)
C54A 0.190(19) 0.060(11) 0.107(16) 0.001(12) 0.032(15) -0.048(12)
C53A 0.21(2) 0.061(11) 0.114(16) 0.007(12) 0.000(15) -0.033(13)
C52A 0.19(2) 0.057(11) 0.19(2) 0.015(14) -0.034(18) -0.013(14)
C51A 0.175(19) 0.078(12) 0.176(19) 0.003(14) 0.011(16) -0.049(14)
C55A 0.170(18) 0.063(11) 0.116(15) 0.015(12) -0.007(14) -0.029(12)
C47A 0.22(2) 0.067(11) 0.131(17) 0.015(13) 0.010(16) -0.044(14)
C48A 0.21(2) 0.105(14) 0.18(2) 0.001(16) -0.040(18) -0.054(15)
C49A 0.20(2) 0.143(17) 0.137(18) 0.007(16) -0.031(17) -0.060(16)
C50A 0.19(2) 0.117(15) 0.18(2) -0.017(14) -0.028(17) -0.049(17)
N15C 0.174(15) 0.092(11) 0.085(12) -0.025(9) 0.023(12) -0.051(10)
N17C 0.170(16) 0.082(11) 0.100(12) -0.014(9) -0.015(12) -0.065(11)
N19C 0.136(15) 0.080(10) 0.115(13) -0.003(9) 0.035(12) -0.042(11)
N20C 0.172(17) 0.085(10) 0.090(12) 0.003(8) 0.022(13) -0.041(12)
N21C 0.158(18) 0.091(12) 0.194(18) 0.032(12) 0.019(15) -0.039(12)
N22C 0.144(16) 0.061(10) 0.29(2) 0.044(12) 0.063(15) -0.022(11)
N24C 0.39(3) 0.111(15) 0.22(2) 0.046(17) 0.16(2) 0.030(18)
N26C 0.30(2) 0.057(10) 0.102(13) 0.032(10) -0.011(14) -0.028(11)
N27C 0.194(18) 0.093(11) 0.111(13) 0.018(9) 0.014(12) -0.032(12)
C54B 0.181(19) 0.123(15) 0.078(14) 0.037(13) -0.025(14) -0.037(14)
C53B 0.185(19) 0.090(12) 0.098(14) -0.003(12) -0.015(14) -0.067(12)
C52B 0.18(2) 0.104(14) 0.089(15) 0.019(12) -0.004(15) -0.062(14)
C51B 0.141(17) 0.117(14) 0.100(15) 0.021(12) -0.009(13) -0.030(13)
C55B 0.169(18) 0.090(13) 0.130(16) -0.003(13) 0.003(15) -0.042(13)
C47B 0.164(19) 0.092(13) 0.157(18) 0.014(13) 0.030(16) -0.018(14)
C48B 0.21(2) 0.107(16) 0.23(2) 0.031(19) 0.06(2) -0.008(16)
C49B 0.22(2) 0.116(16) 0.18(2) 0.006(16) 0.046(19) -0.041(17)
C50B 0.19(2) 0.118(16) 0.144(18) -0.003(14) 0.052(16) -0.041(17)
N28C 0.195(13) 0.096(6) 0.204(10) 0.014(7) 0.077(12) -0.027(9)
N30C 0.36(3) 0.049(10) 0.154(17) 0.019(11) 0.00(2) 0.013(18)
N32C 0.19(2) 0.053(10) 0.169(18) 0.001(11) -0.020(18) -0.006(12)
N33C 0.207(18) 0.083(11) 0.143(14) 0.035(11) 0.000(14) -0.021(12)
C31B 0.21(2) 0.096(14) 0.133(17) 0.021(14) -0.030(18) -0.048(16)
C30B 0.21(2) 0.118(15) 0.18(2) -0.002(15) -0.046(18) -0.063(17)
C29B 0.22(2) 0.138(16) 0.155(18) 0.013(16) -0.048(18) -0.054(18)
C28B 0.24(2) 0.125(15) 0.140(18) -0.002(15) 0.011(18) -0.021(18)
C32B 0.21(2) 0.081(13) 0.161(18) 0.032(14) -0.002(18) -0.035(15)
C24B 0.22(2) 0.086(13) 0.139(18) -0.007(14) 0.021(18) -0.055(16)
C25B 0.24(2) 0.074(13) 0.16(2) 0.000(13) 0.035(19) -0.046(17)
C26B 0.28(3) 0.093(14) 0.140(19) -0.008(15) 0.013(19) -0.062(16)
C27B 0.26(3) 0.146(19) 0.18(2) 0.021(18) 0.01(2) -0.01(2)
N34C 0.218(18) 0.106(12) 0.135(16) -0.014(11) 0.031(13) -0.066(12)
N35C 0.22(2) 0.086(11) 0.120(14) 0.001(10) -0.030(14) -0.015(13)
C23B 0.188(19) 0.110(14) 0.133(17) 0.008(14) 0.002(17) -0.033(14)
C22B 0.24(2) 0.131(17) 0.113(17) 0.029(15) -0.013(18) 0.012(17)
C21B 0.26(2) 0.171(18) 0.104(17) 0.039(14) 0.031(17) 0.072(19)
C20B 0.25(2) 0.107(15) 0.108(16) 0.001(14) 0.000(17) 0.036(16)
C19B 0.24(2) 0.106(15) 0.098(16) 0.022(14) -0.021(17) 0.018(15)
N36C 0.194(18) 0.113(12) 0.116(15) 0.028(12) -0.007(14) -0.029(11)
N38C 0.156(18) 0.119(13) 0.163(17) 0.001(13) 0.025(15) -0.053(13)
C1B 0.27(2) 0.183(19) 0.25(2) 0.064(19) 0.11(2) 0.146(18)
C2B 0.29(3) 0.17(2) 0.20(2) -0.02(2) 0.06(2) 0.12(2)
C3B 0.31(3) 0.123(18) 0.19(2) -0.061(16) 0.01(2) 0.05(2)
C4B 0.30(3) 0.119(17) 0.16(2) -0.056(17) -0.03(2) 0.042(19)
C5B 0.25(2) 0.104(15) 0.19(2) -0.051(16) -0.03(2) 0.071(17)
C9B 0.21(2) 0.129(16) 0.22(2) 0.040(18) 0.03(2) 0.050(17)
N39C 0.181(18) 0.104(13) 0.23(2) 0.036(15) -0.007(16) 0.023(12)
C8B 0.18(2) 0.086(14) 0.22(2) 0.016(16) -0.01(2) -0.011(15)
C7B 0.20(2) 0.080(13) 0.22(2) 0.032(16) -0.02(2) -0.005(15)
C6B 0.21(2) 0.128(16) 0.19(2) 0.002(18) -0.04(2) 0.006(17)
C1C 0.22(3) 0.065(12) 0.16(2) -0.008(14) -0.01(2) -0.069(18)
C2C 0.21(2) 0.061(11) 0.126(19) -0.011(13) -0.01(2) -0.019(16)
C3C 0.21(2) 0.102(14) 0.096(15) 0.028(12) -0.032(14) -0.057(13)
C4C 0.22(2) 0.058(13) 0.15(2) -0.028(16) 0.03(2) -0.063(15)
C5C 0.16(2) 0.082(13) 0.16(2) 0.016(17) -0.01(2) -0.042(14)
C6C 0.19(2) 0.089(13) 0.141(18) -0.007(13) -0.040(17) -0.023(15)
C7C 0.18(2) 0.070(13) 0.123(17) -0.021(13) 0.015(19) -0.035(15)
C8C 0.18(2) 0.065(13) 0.150(19) -0.013(13) 0.03(2) -0.050(17)
C9C 0.18(2) 0.078(13) 0.118(19) -0.009(14) 0.027(17) -0.060(15)
C10A 0.22(2) 0.063(11) 0.177(19) -0.002(14) -0.013(18) -0.058(14)
C11A 0.24(2) 0.082(13) 0.153(19) -0.020(15) -0.049(17) -0.057(14)
C12A 0.22(2) 0.105(15) 0.165(19) -0.034(15) -0.018(19) -0.038(17)
C13A 0.22(2) 0.100(14) 0.160(19) -0.006(13) -0.035(18) -0.070(17)
C14A 0.19(2) 0.097(13) 0.155(18) -0.013(14) -0.019(17) -0.066(15)
C18A 0.19(2) 0.073(12) 0.164(18) -0.008(14) -0.001(17) -0.046(14)
N4C 0.199(18) 0.054(9) 0.143(14) -0.009(9) -0.032(13) -0.018(11)
C17A 0.21(2) 0.062(11) 0.125(17) -0.003(13) -0.006(18) -0.019(14)
C16A 0.19(2) 0.064(11) 0.133(17) 0.006(13) -0.016(15) -0.010(12)
C15A 0.21(2) 0.083(13) 0.127(17) 0.001(13) -0.023(17) -0.044(15)
C10B 0.153(18) 0.121(14) 0.170(19) 0.028(16) -0.018(17) -0.075(14)
C11B 0.19(2) 0.137(16) 0.147(18) 0.035(16) -0.020(16) -0.086(15)
C12B 0.18(2) 0.164(18) 0.162(19) 0.068(17) -0.006(18) -0.068(18)
C13B 0.19(2) 0.154(18) 0.153(18) 0.065(15) -0.015(17) -0.039(18)
C14B 0.171(19) 0.137(16) 0.134(16) 0.023(15) -0.018(16) -0.049(15)
C18B 0.158(17) 0.107(13) 0.129(15) 0.011(13) -0.013(15) -0.069(14)
N37C 0.174(16) 0.068(10) 0.139(13) 0.012(9) -0.033(12) -0.032(11)
C17B 0.166(18) 0.075(12) 0.136(17) 0.025(13) -0.020(17) -0.040(13)
C16B 0.18(2) 0.095(13) 0.152(19) 0.003(15) -0.010(16) -0.052(13)
C15B 0.17(2) 0.099(14) 0.107(16) 0.019(14) -0.005(16) -0.025(15)
C10C 0.168(18) 0.106(14) 0.120(16) -0.029(13) 0.030(14) -0.053(13)
C11C 0.147(18) 0.088(14) 0.111(16) -0.020(14) 0.029(17) -0.064(14)
C12C 0.119(17) 0.049(10) 0.115(16) -0.002(11) 0.023(16) -0.026(12)
C13C 0.17(2) 0.068(11) 0.114(17) -0.018(13) 0.002(19) -0.028(14)
C14C 0.140(19) 0.058(12) 0.151(18) 0.022(14) -0.005(18) -0.023(12)
C15C 0.235(15) 0.104(8) 0.33(2) 0.042(18) 0.072(16) -0.038(10)
C16C 0.48(3) 0.13(2) 0.18(2) 0.06(2) 0.09(2) 0.06(2)
C17C 0.34(3) 0.104(16) 0.124(17) 0.035(14) 0.012(18) -0.043(17)
C18C 0.24(2) 0.083(14) 0.118(19) 0.032(14) 0.011(19) -0.015(17)
C19C 0.195(13) 0.096(6) 0.204(10) 0.014(7) 0.077(12) -0.027(9)
C20C 0.31(3) 0.069(14) 0.15(2) 0.011(18) -0.02(3) -0.01(2)
C21A 0.23(2) 0.104(15) 0.137(18) 0.015(14) -0.003(17) -0.013(15)
C20A 0.26(2) 0.093(14) 0.148(19) -0.008(15) -0.019(18) -0.096(15)
C19A 0.23(2) 0.078(13) 0.133(17) -0.001(13) -0.016(18) -0.059(15)
N6C 0.25(2) 0.085(12) 0.147(15) -0.014(11) 0.030(15) -0.088(14)
C23A 0.27(2) 0.067(13) 0.143(18) -0.010(14) 0.032(19) -0.085(15)
C22A 0.26(2) 0.057(12) 0.124(16) 0.004(12) -0.025(17) -0.068(14)
C21C 0.23(2) 0.078(14) 0.18(2) -0.003(14) -0.05(2) -0.026(17)
C22C 0.19(2) 0.078(13) 0.16(2) 0.011(16) -0.04(2) -0.025(15)
C23C 0.251(18) 0.121(9) 0.185(15) 0.037(10) 0.063(11) -0.022(12)
C24A 0.21(2) 0.080(14) 0.25(2) 0.018(16) 0.00(2) -0.080(16)
C25A 0.22(3) 0.097(15) 0.32(3) -0.005(17) 0.00(2) -0.104(18)
C26A 0.18(2) 0.127(17) 0.31(3) 0.04(2) -0.02(2) -0.074(16)
C27A 0.20(2) 0.100(15) 0.33(3) 0.045(19) -0.05(2) -0.092(16)
C28A 0.21(2) 0.085(13) 0.26(2) 0.022(16) -0.051(19) -0.083(15)
C32A 0.21(2) 0.073(13) 0.25(2) 0.018(16) -0.03(2) -0.038(16)
N8C 0.163(16) 0.056(9) 0.229(19) -0.004(12) -0.014(15) -0.022(11)
C31A 0.18(2) 0.093(14) 0.20(2) 0.014(16) -0.033(19) -0.026(16)
C30A 0.19(2) 0.100(15) 0.25(2) -0.018(15) -0.048(19) -0.036(17)
C29A 0.22(2) 0.130(16) 0.26(2) -0.027(18) -0.07(2) -0.034(18)
C24C 0.24(2) 0.160(18) 0.083(15) 0.001(14) 0.003(16) -0.009(16)
C25C 0.20(2) 0.092(14) 0.102(17) 0.019(14) -0.027(19) -0.043(16)
C26C 0.17(2) 0.130(17) 0.18(2) 0.014(17) -0.04(2) -0.051(19)
C35A 0.20(2) 0.075(12) 0.144(19) 0.027(14) 0.012(19) -0.012(16)
C34A 0.18(2) 0.075(12) 0.136(17) 0.021(12) -0.019(16) -0.015(14)
C33A 0.19(2) 0.068(12) 0.131(17) 0.003(13) -0.023(17) -0.031(14)
N10C 0.180(16) 0.065(9) 0.133(14) -0.002(10) -0.013(12) -0.052(9)
C37A 0.20(2) 0.083(12) 0.104(15) -0.002(12) 0.002(17) -0.036(15)
C36A 0.21(2) 0.090(13) 0.102(15) 0.008(12) 0.039(16) -0.018(15)
C37B 0.30(3) 0.059(12) 0.19(2) 0.010(17) -0.01(2) 0.002(18)
C36B 0.32(3) 0.074(14) 0.22(2) 0.009(17) 0.01(2) -0.01(2)
C35B 0.30(3) 0.092(16) 0.25(3) 0.01(2) 0.02(3) -0.02(2)
C34B 0.24(3) 0.100(16) 0.20(2) -0.012(15) -0.07(2) -0.017(19)
C33B 0.24(2) 0.068(12) 0.152(18) -0.017(14) -0.062(19) -0.002(16)
N31C 0.248(19) 0.053(9) 0.141(15) -0.010(11) -0.047(14) 0.001(11)
C38A 0.21(2) 0.077(13) 0.135(16) -0.027(13) 0.030(17) -0.089(14)
C39A 0.23(2) 0.097(14) 0.124(17) 0.004(14) -0.013(16) -0.081(14)
C40A 0.22(2) 0.072(13) 0.140(17) 0.000(13) 0.009(17) -0.032(15)
C41A 0.24(2) 0.041(11) 0.153(17) -0.009(11) -0.013(18) -0.048(14)
C42A 0.21(2) 0.060(12) 0.135(16) -0.015(12) 0.009(16) -0.062(14)
C46A 0.175(18) 0.071(12) 0.143(16) -0.007(13) 0.006(16) -0.075(13)
N12C 0.216(18) 0.066(11) 0.162(15) -0.007(10) 0.005(15) -0.072(12)
C45A 0.19(2) 0.077(13) 0.145(17) 0.000(14) 0.030(18) -0.039(14)
C44A 0.25(2) 0.063(12) 0.134(17) -0.017(13) 0.025(17) -0.066(13)
C43A 0.21(2) 0.057(12) 0.164(18) 0.004(13) 0.054(18) -0.058(14)
C38B 0.33(3) 0.097(15) 0.139(18) 0.021(16) 0.03(2) 0.047(18)
C39B 0.34(3) 0.127(17) 0.15(2) -0.046(18) -0.03(2) 0.071(19)
C40B 0.36(3) 0.153(19) 0.15(2) 0.011(17) -0.05(2) 0.04(2)
C41B 0.40(3) 0.137(19) 0.16(2) 0.016(18) 0.02(2) 0.03(2)
C42B 0.34(3) 0.116(16) 0.156(19) 0.010(17) 0.05(2) 0.01(2)
C46B 0.29(2) 0.092(14) 0.109(16) 0.021(14) 0.035(18) 0.055(17)
N29C 0.23(2) 0.081(11) 0.150(15) 0.010(11) 0.036(16) 0.045(13)
C45B 0.27(2) 0.080(13) 0.168(19) 0.027(14) 0.098(18) 0.012(17)
C44B 0.30(3) 0.097(15) 0.20(2) 0.029(18) 0.10(2) -0.009(17)
C43B 0.28(2) 0.113(15) 0.181(19) 0.026(16) 0.08(2) -0.021(16)
C56A 0.175(18) 0.087(13) 0.120(16) -0.033(12) 0.027(15) -0.072(13)
N16C 0.168(15) 0.071(9) 0.099(11) -0.011(9) 0.001(11) -0.053(10)
C60A 0.156(17) 0.066(11) 0.111(14) -0.007(11) 0.012(15) -0.068(12)
C59A 0.158(18) 0.101(14) 0.142(17) 0.010(12) -0.027(15) -0.075(14)
C58A 0.182(18) 0.111(14) 0.117(15) 0.016(13) -0.008(16) -0.098(14)
C57A 0.174(18) 0.106(14) 0.118(16) -0.009(13) -0.010(14) -0.072(13)
C60B 0.471(13) 0.113(6) 0.163(9) 0.051(7) 0.066(10) 0.108(10)
C59B 0.471(13) 0.113(6) 0.163(9) 0.051(7) 0.066(10) 0.108(10)
C58B 0.471(13) 0.113(6) 0.163(9) 0.051(7) 0.066(10) 0.108(10)
C57B 0.471(13) 0.113(6) 0.163(9) 0.051(7) 0.066(10) 0.108(10)
C56B 0.471(13) 0.113(6) 0.163(9) 0.051(7) 0.066(10) 0.108(10)
N25C 0.471(13) 0.113(6) 0.163(9) 0.051(7) 0.066(10) 0.108(10)
C61A 0.159(17) 0.052(10) 0.105(14) -0.001(10) -0.001(14) -0.051(12)
C62A 0.125(16) 0.082(12) 0.139(16) -0.032(11) 0.029(14) -0.043(13)
C63A 0.173(19) 0.067(12) 0.155(18) -0.006(12) 0.019(16) -0.056(13)
C64A 0.194(19) 0.058(11) 0.176(19) -0.013(13) 0.036(16) -0.059(12)
C65A 0.144(17) 0.078(12) 0.130(15) 0.000(12) 0.031(14) -0.036(13)
C69A 0.121(15) 0.051(10) 0.142(15) -0.021(11) 0.020(14) -0.036(11)
N18C 0.113(12) 0.043(8) 0.150(14) -0.010(9) 0.018(10) -0.024(8)
C68A 0.142(17) 0.064(11) 0.118(15) 0.014(11) 0.028(15) -0.034(12)
C67A 0.108(15) 0.073(12) 0.167(17) -0.027(12) 0.023(14) -0.019(12)
C66A 0.130(17) 0.072(12) 0.203(19) -0.015(13) -0.001(16) -0.037(12)
C61B 0.354(10) 0.118(5) 0.368(10) 0.065(8) 0.153(8) -0.002(8)
C62B 0.354(10) 0.118(5) 0.368(10) 0.065(8) 0.153(8) -0.002(8)
C63B 0.354(10) 0.118(5) 0.368(10) 0.065(8) 0.153(8) -0.002(8)
C64B 0.354(10) 0.118(5) 0.368(10) 0.065(8) 0.153(8) -0.002(8)
C65B 0.354(10) 0.118(5) 0.368(10) 0.065(8) 0.153(8) -0.002(8)
C69B 0.354(10) 0.118(5) 0.368(10) 0.065(8) 0.153(8) -0.002(8)
N23C 0.354(10) 0.118(5) 0.368(10) 0.065(8) 0.153(8) -0.002(8)
C68B 0.354(10) 0.118(5) 0.368(10) 0.065(8) 0.153(8) -0.002(8)
C67B 0.354(10) 0.118(5) 0.368(10) 0.065(8) 0.153(8) -0.002(8)
C66B 0.354(10) 0.118(5) 0.368(10) 0.065(8) 0.153(8) -0.002(8)
C75A 0.155(18) 0.081(12) 0.125(16) -0.002(11) 0.013(15) -0.045(14)
C74A 0.137(16) 0.052(10) 0.132(15) 0.008(11) 0.005(15) -0.033(12)
C73A 0.129(16) 0.061(10) 0.112(15) 0.010(11) 0.021(14) -0.040(11)
C72A 0.126(16) 0.051(10) 0.130(15) 0.000(10) 0.029(14) -0.048(11)
C71A 0.124(16) 0.081(11) 0.102(14) 0.012(11) -0.016(14) -0.028(12)
C70A 0.121(15) 0.068(10) 0.096(14) 0.005(10) -0.001(13) -0.025(11)
O3G 0.23(2) 0.26(3) 0.35(3) 0.09(2) 0.04(2) -0.01(2)
O4G 0.31(3) 0.162(19) 0.44(4) 0.02(2) -0.09(3) -0.08(2)
O6G 0.35(3) 0.119(14) 0.199(19) 0.027(14) -0.015(17) -0.050(15)
O7G 0.24(2) 0.176(17) 0.199(18) 0.034(15) 0.037(16) -0.043(14)
O7H 0.195(14) 0.104(10) 0.102(10) 0.018(8) -0.007(9) -0.030(9)
O8G 0.21(2) 0.26(2) 0.201(19) -0.009(15) -0.046(16) -0.114(18)
O8H 0.21(2) 0.160(17) 0.42(3) 0.023(18) 0.11(2) -0.064(14)
O9G 0.224(19) 0.132(12) 0.096(11) 0.000(8) -0.003(12) -0.038(14)
O10G 0.27(2) 0.142(13) 0.095(11) 0.004(10) -0.014(12) -0.032(12)
O11G 0.126(12) 0.213(15) 0.077(9) 0.011(10) -0.006(9) -0.057(10)
O12G 0.163(14) 0.193(15) 0.084(10) 0.005(10) 0.002(10) -0.056(11)
O13G 0.104(10) 0.101(9) 0.132(12) 0.030(9) -0.022(9) -0.019(7)
O14G 0.139(13) 0.144(12) 0.113(11) 0.010(10) -0.004(10) -0.028(9)
O15G 0.170(14) 0.095(10) 0.143(13) 0.007(10) -0.009(12) -0.035(9)
O16G 0.193(17) 0.122(11) 0.086(10) 0.023(8) -0.018(11) -0.025(12)
O17G 0.20(2) 0.27(2) 0.187(18) 0.078(15) -0.044(14) -0.113(18)
O18G 0.31(3) 0.085(12) 0.27(2) 0.042(15) -0.067(19) -0.087(14)
O19G 0.488(10) 0.175(7) 0.416(10) 0.000(8) -0.072(10) -0.061(8)
O20G 0.40(3) 0.124(17) 0.36(3) 0.013(18) -0.08(3) 0.053(19)
O21G 0.438(10) 0.246(7) 0.260(8) 0.008(7) -0.075(8) 0.005(8)
O22G 0.34(3) 0.158(18) 0.27(2) -0.009(16) 0.09(2) -0.075(18)
N2G 0.369(10) 0.240(8) 0.260(9) 0.054(8) -0.030(9) 0.099(9)
C8E 0.369(10) 0.240(8) 0.260(9) 0.054(8) -0.030(9) 0.099(9)
C7E 0.369(10) 0.240(8) 0.260(9) 0.054(8) -0.030(9) 0.099(9)
C6E 0.369(10) 0.240(8) 0.260(9) 0.054(8) -0.030(9) 0.099(9)
C5E 0.369(10) 0.240(8) 0.260(9) 0.054(8) -0.030(9) 0.099(9)
C9E 0.369(10) 0.240(8) 0.260(9) 0.054(8) -0.030(9) 0.099(9)
C1E 0.369(10) 0.240(8) 0.260(9) 0.054(8) -0.030(9) 0.099(9)
C2E 0.369(10) 0.240(8) 0.260(9) 0.054(8) -0.030(9) 0.099(9)
C3E 0.369(10) 0.240(8) 0.260(9) 0.054(8) -0.030(9) 0.099(9)
C4E 0.369(10) 0.240(8) 0.260(9) 0.054(8) -0.030(9) 0.099(9)
N3G 0.25(2) 0.095(14) 0.24(2) 0.028(14) -0.071(18) -0.025(14)
N5G 0.38(3) 0.116(16) 0.19(2) 0.06(2) 0.03(2) -0.010(16)
N7G 0.32(2) 0.119(16) 0.30(2) -0.025(16) -0.12(2) -0.001(16)
N9G 0.19(2) 0.105(13) 0.199(18) 0.029(14) -0.019(16) -0.003(15)
N11G 0.18(2) 0.167(15) 0.145(16) -0.013(13) 0.009(15) -0.030(17)
N12G 0.24(2) 0.116(13) 0.137(15) 0.014(12) -0.022(15) -0.026(14)
C45E 0.24(2) 0.121(15) 0.159(19) 0.007(16) -0.036(19) -0.057(16)
C44E 0.27(2) 0.158(19) 0.18(2) -0.032(19) -0.05(2) -0.035(19)
C43E 0.25(2) 0.204(19) 0.18(2) -0.017(18) -0.04(2) -0.039(19)
C42E 0.23(2) 0.170(18) 0.136(18) 0.000(16) -0.041(18) -0.011(18)
C46E 0.25(2) 0.163(18) 0.122(17) -0.003(16) -0.023(18) 0.011(18)
C38E 0.17(2) 0.147(16) 0.136(18) 0.008(16) 0.016(17) -0.022(16)
C39E 0.23(2) 0.131(17) 0.16(2) 0.011(17) -0.022(19) 0.005(17)
C40E 0.26(3) 0.171(19) 0.14(2) 0.047(16) 0.01(2) 0.04(2)
C41E 0.26(3) 0.21(2) 0.15(2) 0.020(19) -0.01(2) 0.02(2)
N13G 0.173(17) 0.186(17) 0.123(14) 0.000(13) -0.041(13) -0.045(14)
N14G 0.210(19) 0.139(14) 0.094(13) -0.009(10) 0.019(13) -0.044(14)
C54E 0.19(2) 0.158(16) 0.082(14) 0.012(13) -0.009(15) -0.054(16)
C53E 0.21(2) 0.128(15) 0.107(16) 0.032(14) -0.013(15) -0.049(15)
C52E 0.21(2) 0.089(13) 0.099(16) 0.016(12) 0.003(16) -0.044(15)
C51E 0.161(18) 0.121(14) 0.114(15) 0.014(13) 0.003(14) -0.042(14)
C55E 0.187(19) 0.151(16) 0.099(15) 0.005(14) -0.015(15) -0.047(16)
C47E 0.177(19) 0.156(16) 0.102(16) -0.004(14) -0.015(15) -0.066(16)
C48E 0.21(2) 0.166(18) 0.132(18) -0.019(16) -0.012(17) -0.067(17)
C49E 0.23(2) 0.167(18) 0.120(17) -0.011(15) -0.025(18) -0.073(18)
C50E 0.20(2) 0.151(17) 0.142(18) 0.024(15) -0.005(17) -0.080(18)
N15G 0.198(18) 0.190(17) 0.067(11) -0.016(12) 0.017(12) 0.010(13)
N17G 0.151(16) 0.122(13) 0.087(12) -0.008(10) -0.011(12) -0.026(11)
N18G 0.152(14) 0.109(12) 0.122(13) -0.002(10) -0.031(11) -0.019(10)
C68E 0.130(16) 0.141(15) 0.102(15) -0.005(12) -0.011(14) -0.051(13)
C67E 0.164(19) 0.164(17) 0.119(16) -0.031(13) -0.006(15) -0.081(16)
C66E 0.127(17) 0.172(17) 0.138(16) 0.002(15) -0.026(14) -0.042(13)
C65E 0.150(18) 0.159(16) 0.112(15) -0.004(14) -0.040(15) -0.034(15)
C69E 0.172(18) 0.121(14) 0.110(15) -0.004(12) -0.039(15) -0.028(14)
C61E 0.19(2) 0.146(16) 0.084(14) -0.014(13) -0.010(16) -0.032(16)
C62E 0.18(2) 0.156(17) 0.103(15) -0.042(13) -0.058(15) -0.014(17)
C63E 0.18(2) 0.149(17) 0.101(15) -0.027(14) -0.023(16) -0.005(17)
C64E 0.17(2) 0.169(18) 0.139(18) -0.046(16) -0.039(16) -0.018(15)
N19G 0.152(16) 0.140(13) 0.122(14) 0.031(10) -0.047(13) -0.048(12)
N20G 0.132(15) 0.153(14) 0.123(14) 0.017(11) -0.022(14) -0.040(13)
N21G 0.111(14) 0.125(13) 0.126(14) 0.023(10) -0.013(12) -0.028(11)
N22G 0.112(15) 0.108(11) 0.127(15) 0.022(10) -0.025(12) -0.051(10)
N23G 0.134(14) 0.082(10) 0.131(13) 0.041(10) -0.026(11) -0.034(9)
C68F 0.108(16) 0.091(13) 0.169(18) 0.036(13) -0.012(15) -0.019(13)
C67F 0.118(17) 0.112(14) 0.176(19) 0.060(13) -0.014(15) -0.029(14)
C66F 0.086(15) 0.123(14) 0.157(17) 0.048(13) -0.036(13) -0.038(13)
C65F 0.110(16) 0.106(14) 0.168(18) 0.027(14) -0.004(15) -0.021(13)
C69F 0.126(16) 0.073(12) 0.171(18) 0.040(13) -0.029(15) -0.026(13)
C61F 0.120(17) 0.057(11) 0.173(18) 0.026(12) 0.006(15) -0.023(12)
C62F 0.129(16) 0.092(12) 0.151(16) 0.030(11) -0.070(14) -0.042(13)
C63F 0.147(19) 0.113(15) 0.164(19) 0.024(14) -0.031(16) -0.058(15)
C64F 0.142(18) 0.094(14) 0.18(2) 0.005(14) -0.040(15) -0.030(12)
N24G 0.125(14) 0.059(9) 0.144(14) 0.023(9) 0.020(12) -0.035(10)
N26G 0.173(15) 0.079(10) 0.094(12) 0.029(10) 0.038(12) -0.017(9)
N27G 0.129(15) 0.135(13) 0.131(14) 0.062(11) 0.006(11) -0.021(11)
C54F 0.160(19) 0.122(15) 0.105(15) 0.019(14) 0.015(16) 0.016(14)
C53F 0.165(19) 0.120(15) 0.118(16) 0.006(14) 0.016(15) -0.010(13)
C52F 0.21(2) 0.176(18) 0.091(16) -0.014(14) -0.021(15) -0.026(18)
C51F 0.162(19) 0.197(18) 0.129(17) 0.029(16) -0.019(16) -0.068(16)
C55F 0.148(18) 0.195(18) 0.145(17) 0.062(16) -0.045(16) -0.026(16)
C47F 0.175(19) 0.166(17) 0.129(17) 0.059(16) -0.028(17) -0.069(15)
C48F 0.159(19) 0.21(2) 0.16(2) 0.064(19) -0.014(17) -0.061(16)
C49F 0.16(2) 0.25(2) 0.138(18) 0.062(18) -0.041(17) -0.066(18)
C50F 0.15(2) 0.20(2) 0.161(19) 0.068(16) -0.014(16) -0.036(17)
N28G 0.175(17) 0.150(15) 0.162(17) 0.057(14) -0.042(14) -0.065(13)
N29G 0.205(18) 0.113(13) 0.161(16) 0.039(12) -0.029(14) -0.083(13)
C45F 0.26(2) 0.119(15) 0.152(19) 0.044(16) -0.012(19) -0.070(18)
C44F 0.25(2) 0.127(16) 0.144(19) 0.055(16) -0.049(17) -0.089(16)
C43F 0.212(19) 0.100(14) 0.181(18) 0.035(14) -0.074(18) -0.066(15)
C42F 0.21(2) 0.081(13) 0.19(2) 0.011(15) -0.037(18) -0.037(16)
C46F 0.21(2) 0.094(14) 0.183(19) 0.054(15) -0.040(18) -0.046(16)
C38F 0.21(2) 0.061(12) 0.21(2) 0.041(15) -0.030(19) -0.039(15)
C39F 0.23(2) 0.071(13) 0.24(3) 0.003(16) -0.082(19) -0.057(14)
C40F 0.25(3) 0.089(15) 0.30(3) 0.006(17) -0.03(2) -0.06(2)
C41F 0.23(2) 0.055(12) 0.26(2) -0.003(15) -0.03(2) -0.036(15)
N30G 0.22(2) 0.072(11) 0.24(2) 0.077(13) -0.038(17) -0.022(14)
N32G 0.34(3) 0.107(18) 0.33(2) 0.050(17) -0.05(2) 0.007(19)
N34G 0.40(2) 0.085(13) 0.31(2) -0.010(16) -0.16(2) -0.037(16)
N36G 0.438(10) 0.246(7) 0.260(8) 0.008(7) -0.075(8) 0.005(8)
N38G 0.35(3) 0.165(18) 0.21(2) 0.003(15) -0.048(19) -0.069(17)
N39G 0.180(18) 0.083(11) 0.25(2) 0.003(13) 0.014(16) -0.038(12)
C8F 0.24(2) 0.097(15) 0.24(2) 0.016(18) 0.00(2) -0.033(18)
C7F 0.16(2) 0.116(16) 0.23(2) 0.012(19) -0.002(18) -0.037(15)
C6F 0.20(2) 0.110(15) 0.25(2) -0.012(17) -0.04(2) -0.054(16)
C5F 0.22(2) 0.060(12) 0.25(2) -0.019(16) 0.01(2) -0.045(15)
C9F 0.17(2) 0.100(14) 0.23(2) 0.012(17) -0.003(19) -0.046(16)
C1F 0.181(19) 0.107(14) 0.24(2) -0.029(16) -0.022(19) -0.062(15)
C2F 0.22(2) 0.107(16) 0.23(3) -0.029(19) -0.02(2) -0.042(16)
C3F 0.25(3) 0.085(15) 0.22(2) -0.028(15) 0.00(2) -0.047(19)
C4F 0.28(3) 0.083(14) 0.20(2) -0.030(16) 0.03(2) -0.051(18)
C1G 0.28(3) 0.142(18) 0.27(2) 0.063(19) -0.06(2) 0.03(2)
C2G 0.31(3) 0.104(17) 0.23(3) 0.04(2) 0.01(3) -0.03(2)
C3G 0.47(3) 0.131(19) 0.24(3) 0.07(2) 0.03(3) 0.01(2)
C4G 0.48(3) 0.14(2) 0.33(3) -0.01(2) -0.02(3) 0.05(2)
C5G 0.21(2) 0.098(15) 0.26(3) -0.01(2) 0.00(2) -0.009(17)
C6G 0.123(18) 0.162(19) 0.21(2) 0.039(17) -0.011(18) -0.019(17)
C7G 0.18(2) 0.159(18) 0.15(2) 0.013(18) 0.03(2) -0.02(2)
C8G 0.21(2) 0.20(2) 0.14(2) -0.024(18) -0.04(2) -0.06(2)
C9G 0.20(2) 0.177(19) 0.085(17) -0.007(15) 0.008(19) -0.04(2)
C10E 0.26(2) 0.084(14) 0.21(2) 0.033(16) -0.05(2) -0.044(17)
C11E 0.25(2) 0.093(15) 0.22(3) -0.011(18) 0.01(2) -0.005(16)
C12E 0.28(3) 0.124(18) 0.24(3) 0.02(2) 0.03(3) 0.04(2)
C13E 0.32(3) 0.080(15) 0.24(2) 0.008(17) -0.01(2) 0.02(2)
C14E 0.29(3) 0.095(14) 0.20(2) 0.033(17) -0.04(2) -0.006(19)
C18E 0.25(2) 0.087(14) 0.20(2) 0.016(16) -0.04(2) -0.024(17)
N4G 0.22(2) 0.100(12) 0.221(19) 0.018(13) -0.064(17) -0.027(15)
C17E 0.32(3) 0.106(15) 0.22(2) -0.016(18) -0.05(2) -0.04(2)
C16E 0.35(3) 0.117(17) 0.22(3) 0.02(2) -0.09(2) -0.02(2)
C15E 0.34(3) 0.140(19) 0.23(3) 0.037(19) 0.01(2) -0.03(2)
C10F 0.438(10) 0.246(7) 0.260(8) 0.008(7) -0.075(8) 0.005(8)
C11F 0.438(10) 0.246(7) 0.260(8) 0.008(7) -0.075(8) 0.005(8)
C12F 0.438(10) 0.246(7) 0.260(8) 0.008(7) -0.075(8) 0.005(8)
C13F 0.438(10) 0.246(7) 0.260(8) 0.008(7) -0.075(8) 0.005(8)
C14F 0.438(10) 0.246(7) 0.260(8) 0.008(7) -0.075(8) 0.005(8)
C18F 0.438(10) 0.246(7) 0.260(8) 0.008(7) -0.075(8) 0.005(8)
N37G 0.438(10) 0.246(7) 0.260(8) 0.008(7) -0.075(8) 0.005(8)
C17F 0.438(10) 0.246(7) 0.260(8) 0.008(7) -0.075(8) 0.005(8)
C16F 0.438(10) 0.246(7) 0.260(8) 0.008(7) -0.075(8) 0.005(8)
C15F 0.438(10) 0.246(7) 0.260(8) 0.008(7) -0.075(8) 0.005(8)
C10G 0.19(2) 0.169(18) 0.098(15) -0.003(14) -0.017(14) -0.055(15)
C11G 0.19(2) 0.123(16) 0.121(17) -0.015(16) -0.02(2) -0.009(16)
C12G 0.151(19) 0.140(15) 0.102(16) 0.017(14) -0.047(16) -0.058(15)
C13G 0.16(2) 0.114(14) 0.113(17) 0.008(14) -0.027(18) -0.034(15)
C14G 0.106(17) 0.131(15) 0.094(15) 0.026(13) 0.021(14) -0.019(13)
C15G 0.123(19) 0.098(14) 0.129(18) 0.022(14) -0.040(16) -0.007(14)
C16G 0.119(17) 0.065(12) 0.125(17) 0.012(13) 0.005(16) -0.025(12)
C17G 0.155(16) 0.096(13) 0.058(11) -0.002(10) 0.000(12) -0.026(11)
C18G 0.146(19) 0.089(13) 0.100(18) 0.043(13) 0.014(16) -0.025(14)
C19G 0.26(3) 0.171(19) 0.15(2) 0.055(18) -0.03(2) -0.09(2)
C20G 0.26(3) 0.109(18) 0.27(3) 0.07(2) -0.04(3) -0.04(2)
C21E 0.548(14) 0.140(8) 0.236(12) 0.015(9) -0.050(13) 0.013(12)
C20E 0.548(14) 0.140(8) 0.236(12) 0.015(9) -0.050(13) 0.013(12)
C19E 0.548(14) 0.140(8) 0.236(12) 0.015(9) -0.050(13) 0.013(12)
N6G 0.548(14) 0.140(8) 0.236(12) 0.015(9) -0.050(13) 0.013(12)
C23E 0.548(14) 0.140(8) 0.236(12) 0.015(9) -0.050(13) 0.013(12)
C22E 0.548(14) 0.140(8) 0.236(12) 0.015(9) -0.050(13) 0.013(12)
C21F 0.338(12) 0.075(5) 0.319(12) 0.012(8) -0.031(11) -0.068(8)
C20F 0.338(12) 0.075(5) 0.319(12) 0.012(8) -0.031(11) -0.068(8)
C19F 0.338(12) 0.075(5) 0.319(12) 0.012(8) -0.031(11) -0.068(8)
N35G 0.338(12) 0.075(5) 0.319(12) 0.012(8) -0.031(11) -0.068(8)
C23F 0.338(12) 0.075(5) 0.319(12) 0.012(8) -0.031(11) -0.068(8)
C22F 0.338(12) 0.075(5) 0.319(12) 0.012(8) -0.031(11) -0.068(8)
C21G 0.37(3) 0.10(2) 0.26(3) 0.055(19) -0.09(3) 0.01(2)
C22G 0.488(10) 0.175(7) 0.416(10) 0.000(8) -0.072(10) -0.061(8)
C23G 0.36(3) 0.060(15) 0.31(3) 0.03(2) -0.10(3) 0.007(19)
C24E 0.298(10) 0.188(7) 0.371(10) -0.024(8) -0.039(9) -0.036(9)
C25E 0.298(10) 0.188(7) 0.371(10) -0.024(8) -0.039(9) -0.036(9)
C26E 0.298(10) 0.188(7) 0.371(10) -0.024(8) -0.039(9) -0.036(9)
C27E 0.298(10) 0.188(7) 0.371(10) -0.024(8) -0.039(9) -0.036(9)
C28E 0.298(10) 0.188(7) 0.371(10) -0.024(8) -0.039(9) -0.036(9)
C32E 0.298(10) 0.188(7) 0.371(10) -0.024(8) -0.039(9) -0.036(9)
N8G 0.298(10) 0.188(7) 0.371(10) -0.024(8) -0.039(9) -0.036(9)
C31E 0.298(10) 0.188(7) 0.371(10) -0.024(8) -0.039(9) -0.036(9)
C30E 0.298(10) 0.188(7) 0.371(10) -0.024(8) -0.039(9) -0.036(9)
C29E 0.298(10) 0.188(7) 0.371(10) -0.024(8) -0.039(9) -0.036(9)
C24F 0.488(10) 0.175(7) 0.416(10) 0.000(8) -0.072(10) -0.061(8)
C25F 0.488(10) 0.175(7) 0.416(10) 0.000(8) -0.072(10) -0.061(8)
C26F 0.488(10) 0.175(7) 0.416(10) 0.000(8) -0.072(10) -0.061(8)
C27F 0.488(10) 0.175(7) 0.416(10) 0.000(8) -0.072(10) -0.061(8)
C28F 0.488(10) 0.175(7) 0.416(10) 0.000(8) -0.072(10) -0.061(8)
C32F 0.488(10) 0.175(7) 0.416(10) 0.000(8) -0.072(10) -0.061(8)
N33G 0.488(10) 0.175(7) 0.416(10) 0.000(8) -0.072(10) -0.061(8)
C31F 0.488(10) 0.175(7) 0.416(10) 0.000(8) -0.072(10) -0.061(8)
C30F 0.488(10) 0.175(7) 0.416(10) 0.000(8) -0.072(10) -0.061(8)
C29F 0.488(10) 0.175(7) 0.416(10) 0.000(8) -0.072(10) -0.061(8)
C24G 0.38(3) 0.18(2) 0.26(2) -0.03(2) -0.10(2) -0.01(2)
C25G 0.438(10) 0.246(7) 0.260(8) 0.008(7) -0.075(8) 0.005(8)
C26G 0.27(3) 0.136(19) 0.21(2) 0.01(2) 0.05(2) -0.03(2)
C35E 0.23(3) 0.23(2) 0.22(3) 0.07(2) 0.02(2) -0.03(2)
C36E 0.24(3) 0.21(2) 0.22(3) 0.06(2) 0.03(2) -0.06(2)
C37E 0.17(2) 0.170(17) 0.17(2) 0.023(18) 0.042(18) -0.057(18)
N10G 0.189(19) 0.161(16) 0.188(19) 0.052(16) 0.017(15) -0.060(14)
C33E 0.19(2) 0.184(18) 0.161(19) 0.050(17) 0.029(18) -0.044(19)
C34E 0.20(2) 0.19(2) 0.20(2) 0.049(19) 0.05(2) -0.03(2)
C35F 0.34(3) 0.079(14) 0.28(3) 0.07(2) 0.01(3) 0.018(19)
C36F 0.32(3) 0.104(16) 0.24(3) 0.050(19) -0.05(3) -0.04(2)
C37F 0.33(3) 0.095(15) 0.25(2) 0.067(18) -0.08(2) -0.02(2)
N31G 0.30(2) 0.059(10) 0.28(2) 0.016(16) -0.12(2) -0.045(13)
C33F 0.32(3) 0.074(13) 0.25(2) 0.011(19) -0.08(2) -0.02(2)
C34F 0.36(3) 0.067(14) 0.27(3) 0.030(17) -0.06(3) -0.04(2)
C58E 0.20(2) 0.165(19) 0.18(2) 0.008(18) -0.02(2) -0.042(19)
C59E 0.18(2) 0.152(17) 0.115(16) 0.035(14) 0.033(16) 0.001(17)
C60E 0.184(19) 0.146(16) 0.095(14) 0.008(13) 0.004(17) 0.004(16)
N16G 0.164(16) 0.134(13) 0.095(12) 0.023(10) -0.002(12) -0.005(12)
C56E 0.162(19) 0.162(17) 0.101(15) -0.005(14) 0.020(15) -0.020(16)
C57E 0.20(2) 0.19(2) 0.134(19) 0.010(18) -0.010(17) -0.035(17)
C58F 0.128(16) 0.108(14) 0.151(17) 0.009(13) 0.056(16) -0.004(13)
C59F 0.158(19) 0.081(13) 0.141(17) -0.010(12) 0.029(16) -0.026(14)
C60F 0.146(17) 0.070(12) 0.123(15) 0.004(11) 0.029(15) -0.045(12)
N25G 0.156(15) 0.072(10) 0.125(13) 0.013(9) 0.004(12) -0.038(10)
C56F 0.118(15) 0.077(12) 0.127(16) 0.021(11) 0.010(14) -0.032(12)
C57F 0.163(18) 0.092(13) 0.131(16) -0.017(13) 0.040(15) -0.058(12)
C70E 0.121(15) 0.111(13) 0.088(14) 0.021(11) -0.013(13) -0.040(12)
C71E 0.096(14) 0.105(12) 0.092(14) 0.008(11) 0.013(13) -0.026(12)
C72E 0.153(18) 0.100(13) 0.088(14) 0.005(11) -0.020(14) -0.012(14)
C73E 0.101(15) 0.132(14) 0.080(14) 0.005(12) -0.012(13) -0.018(12)
C74E 0.112(16) 0.127(14) 0.110(15) 0.017(13) -0.001(14) -0.012(13)
C75E 0.117(16) 0.103(13) 0.111(15) 0.009(11) -0.009(13) -0.024(13)
O1_1 0.191(15) 0.099(10) 0.171(13) 0.021(9) -0.010(11) -0.054(10)
O1_3 0.187(15) 0.088(9) 0.195(14) -0.006(9) 0.023(11) -0.060(9)
O1_4 0.131(11) 0.124(11) 0.227(15) 0.000(10) -0.027(11) -0.060(9)
O1_5 0.138(10) 0.097(8) 0.084(8) 0.005(6) -0.012(8) -0.046(8)
O1_6 0.133(11) 0.094(9) 0.163(12) -0.003(8) -0.017(9) -0.038(8)
O1_9 0.235(17) 0.213(16) 0.172(16) 0.007(13) -0.014(13) -0.056(14)
O1_10 0.234(18) 0.155(13) 0.175(15) 0.014(11) 0.022(13) 0.006(13)
O1_14 0.121(11) 0.132(10) 0.137(11) 0.026(8) -0.012(9) -0.029(9)
O1_15 0.134(11) 0.130(10) 0.084(8) 0.001(7) 0.015(8) -0.028(9)
O1_16 0.132(11) 0.138(10) 0.090(9) -0.007(7) 0.009(8) 0.004(9)

loop_
_atom_type_symbol
_atom_type_description
_atom_type_scat_dispersion_real
_atom_type_scat_dispersion_imag
_atom_type_scat_source
C C 0.0181 0.0091 'International Tables Vol C Tables 4.2.6.8 and 6.1.1.4'
H H 0.0000 0.0000 'International Tables Vol C Tables 4.2.6.8 and 6.1.1.4'
N N 0.0311 0.0180 'International Tables Vol C Tables 4.2.6.8 and 6.1.1.4'
O O 0.0492 0.0322 'International Tables Vol C Tables 4.2.6.8 and 6.1.1.4'
Cl Cl 0.3639 0.7018 'International Tables Vol C Tables 4.2.6.8 and 6.1.1.4'

loop_
_geom_angle_atom_site_label_1
_geom_angle_atom_site_label_2
_geom_angle_atom_site_label_3
_geom_angle
C21A O3D C5D 110(3)
C1FF O8D C58A 120(2)
C41D O13D C58B 118.5(19)
C21B O18D C55D 114.2(19)
C1A N1C O2C 130(2)
C1A N1C O1C 124(2)
O2C N1C O1C 106(2)
C7A C8A N2C 120.0
C7A C8A C1C 126.0(19)
N2C C8A C1C 114(2)
C8A C7A C6A 120.0
O1_1 C6A C5A 116.7(12)
O1_1 C6A C7A 123.3(12)
C5A C6A C7A 120.0
C6A C5A C9A 120.0
C1A C9A C5A 120.0
C1A C9A N2C 120.0
C5A C9A N2C 120.0
N1C C1A C2A 121.1(15)
N1C C1A C9A 117.8(16)
C2A C1A C9A 120.0
C1A C2A C3A 120.0
C4A C3A C2A 120.0
C3A C4A C5A 120.0
C1C N3C C10A 126(3)
C2C N5C C3C 120(2)
C4C N7C C24A 123(3)
C5C N9C C6C 118(3)
C7C N11C C38A 128(2)
C8C N13C C47A 130(2)
C53A C54A N14C 120.0
C53A C54A C9C 127.3(15)
N14C C54A C9C 111.9(15)
C54A C53A C52A 120.0
C51A C52A C53A 120.0
C51A C52A O7D 122.2(12)
C53A C52A O7D 117.5(12)
C52A C51A C55A 120.0
C51A C55A C47A 120.0
C51A C55A N14C 120.0
C47A C55A N14C 120.0
C55A C47A C48A 120.0
C55A C47A N13C 109.4(11)
C48A C47A N13C 129.5(11)
C49A C48A C47A 120.0
C48A C49A C50A 120.0
C49A C50A C51A 120.0
C9C N15C C10C 120(2)
C11C N17C C61A 123.8(19)
C12C N19C N20C 119(2)
N19C N20C C13C 119(2)
C14C N21C N22C 109(2)
C15C N22C N21C 106.4(18)
C61B N24C C16C 126.0(13)
C18C N26C C17C 130(2)
C18C C54B N27C 115.7(17)
C18C C54B C53B 123.7(16)
N27C C54B C53B 120.0
C52B C53B C54B 120.0
O14D C52B C53B 118.9(10)
O14D C52B C51B 121.1(10)
C53B C52B C51B 120.0
C55B C51B C52B 120.0
C51B C55B C47B 120.0
C51B C55B N27C 120.0
C47B C55B N27C 120.0
C48B C47B C55B 120.0
C48B C47B N28C 130.7(12)
C55B C47B N28C 108.7(12)
C47B C48B C49B 120.0
C50B C49B C48B 120.0
C49B C50B C51B 120.0
C19C N28C C47B 122(3)
C20C N30C C38B 137(3)
C22C N32C C21C 114(3)
N33C C31B C30B 120.0
N33C C31B C22C 113(2)
C30B C31B C22C 126.1(19)
C29B C30B C31B 120.0
O1_9 C29B C30B 119.5(14)
O1_9 C29B C28B 120.4(14)
C30B C29B C28B 120.0
C32B C28B C29B 120.0
C28B C32B C24B 120.0
C28B C32B N33C 120.0
C24B C32B N33C 120.0
C25B C24B C32B 120.0
C24B C25B C26B 120.0
C27B C26B C25B 120.0
C26B C27B C28B 120.0
C24B N34C C23C 129(2)
C23B N35C C19B 120.0
N35C C23B C22B 120.0
N35C C23B C23C 120(2)
C22B C23B C23C 120(2)
C21B C22B C23B 120.0
O18D C21B C20B 123(2)
O18D C21B C22B 117(2)
C20B C21B C22B 120.0
C21B C20B C19B 120.0
C20B C19B N35C 120.0
C20B C19B C24C 124(2)
N35C C19B C24C 115(2)
C25C N36C C24C 126(2)
C26C N38C C10B 128(3)
O24C N40C O23C 121.3(16)
O24C N40C C1B 109(2)
O23C N40C C1B 130(2)
C2B C1B N40C 119.2(12)
C9B C1B N40C 120.7(12)
C3B C2B C1B 120.0
C4B C3B C2B 120.0
C3B C4B C5B 120.0
C9B C5B C4B 120.0
C5B C9B N39C 120.0
C5B C9B C1B 120.0
N39C C9B C1B 120.0
C8B N39C C9B 120.0
C7B C8B N39C 120.0
C7B C8B C26C 129(2)
N39C C8B C26C 111(2)
C6B C7B C8B 120.0
C7B C6B C5B 120.0
C7B C6B O1_10 119.3(15)
C5B C6B O1_10 120.6(16)
N3C C1C O3C 131(3)
N3C C1C C8A 115(3)
O3C C1C C8A 115(3)
O4C C2C N5C 123(3)
O4C C2C C17A 118(3)
N5C C2C C17A 119(3)
N5C C3C C19A 107(2)
O5C C4C N7C 130(4)
O5C C4C C23A 117(3)
N7C C4C C23A 113(3)
O6C C5C N9C 126(3)
O6C C5C C31A 115(3)
N9C C5C C31A 119(3)
C33A C6C N9C 111(2)
O7C C7C N11C 123(3)
O7C C7C C37A 117(3)
N11C C7C C37A 119(3)
O8C C8C N13C 126(3)
O8C C8C C45A 115(3)
N13C C8C C45A 118(3)
O9C C9C N15C 123(3)
O9C C9C C54A 114(3)
N15C C9C C54A 123(3)
C11A C10A N3C 129.5(13)
C18A C10A N3C 110.4(13)
C12A C11A C10A 120.0
C11A C12A C13A 120.0
C14A C13A C12A 120.0
C18A C14A C13A 120.0
C14A C18A N4C 120.0
C14A C18A C10A 120.0
N4C C18A C10A 120.0
C18A N4C C17A 120.0
N4C C17A C16A 120.0
N4C C17A C2C 115.5(18)
C16A C17A C2C 123.9(18)
C15A C16A C17A 120.0
C16A C15A C14A 120.0
C16A C15A O2D 115.1(12)
C14A C15A O2D 124.7(12)
N38C C10B C11B 127.1(14)
C12B C11B C10B 120.0
C11B C12B C13B 120.0
C14B C13B C12B 120.0
C18B C14B C13B 120.0
C14B C18B N37C 120.0
C14B C18B C10B 120.0
N37C C18B C10B 120.0
C18B N37C C17B 120.0
N37C C17B C16B 120.0
N37C C17B C25C 113.7(18)
C16B C17B C25C 125.9(18)
C17B C16B C15B 120.0
O19D C15B C16B 118.7(12)
O19D C15B C14B 121.3(12)
C16B C15B C14B 120.0
N15C C10C C56A 107.3(18)
N17C C11C O10C 128(2)
N17C C11C C60A 120(2)
O10C C11C C60A 111(3)
O11C C12C N19C 117(2)
O11C C12C C68A 118(2)
N19C C12C C68A 124(2)
O12C C13C N20C 117(3)
O12C C13C C70A 128(3)
N20C C13C C70A 115(2)
O13C C14C N21C 121(2)
O13C C14C C73A 125(2)
N21C C14C C73A 114(2)
O14C C15C N22C 130(2)
O14C C15C C68B 111.2(18)
N22C C15C C68B 118.1(15)
O15C C16C N24C 122.4(14)
O15C C16C C60B 117.8(14)
N24C C16C C60B 119.7(9)
N26C C17C C56B 118(2)
C54B C18C O16C 122(2)
C54B C18C N26C 127(3)
O16C C18C N26C 111(2)
O17C C19C N28C 130(4)
O17C C19C C45B 113(3)
N28C C19C C45B 117(3)
O18C C20C C37B 132(5)
O18C C20C N30C 107(4)
C37B C20C N30C 121(3)
O3D C21A C20A 126(2)
O3D C21A C22A 113(2)
C20A C21A C22A 120.0
C19A C20A C21A 120.0
C20A C19A N6C 120.0
C20A C19A C3C 122(2)
N6C C19A C3C 118(2)
C19A N6C C23A 120.0
N6C C23A C22A 120.0
N6C C23A C4C 115(2)
C22A C23A C4C 125(2)
C23A C22A C21A 120.0
N32C C21C C33B 123(3)
O19C C22C N32C 128(3)
O19C C22C C31B 114(3)
N32C C22C C31B 118(3)
O20C C23C N34C 124(4)
O20C C23C C23B 123(4)
N34C C23C C23B 113(2)
C25A C24A N7C 127.9(15)
C32A C24A N7C 109.9(15)
C26A C25A C24A 120.0
C25A C26A C27A 120.0
C28A C27A C26A 120.0
C32A C28A C27A 120.0
C28A C32A N8C 120.0
C28A C32A C24A 120.0
N8C C32A C24A 120.0
C32A N8C C31A 120.0
C30A C31A N8C 120.0
C30A C31A C5C 127(2)
N8C C31A C5C 113(2)
C31A C30A C29A 120.0
C30A C29A C28A 120.0
C30A C29A O1_2 116.8(15)
C28A C29A O1_2 122.8(15)
C19B C24C N36C 112(2)
N36C C25C O21C 124(3)
N36C C25C C17B 120(3)
O21C C25C C17B 116(3)
N38C C26C O22C 126(4)
N38C C26C C8B 124(3)
O22C C26C C8B 109(3)
O5D C35A C34A 123.4(18)
O5D C35A C36A 116.6(18)
C34A C35A C36A 120.0
C33A C34A C35A 120.0
C34A C33A N10C 120.0
C34A C33A C6C 115(2)
N10C C33A C6C 125(2)
C33A N10C C37A 120.0
C36A C37A N10C 120.0
C36A C37A C7C 123(2)
N10C C37A C7C 116(2)
C37A C36A C35A 120.0
C20C C37B C36B 122(3)
C20C C37B N31C 118(3)
C36B C37B N31C 120.0
C37B C36B C35B 120.0
C34B C35B C36B 120.0
C34B C35B O16D 118(2)
C36B C35B O16D 122(2)
C35B C34B C33B 120.0
C34B C33B N31C 120.0
C34B C33B C21C 126(2)
N31C C33B C21C 114(2)
C33B N31C C37B 120.0
C39A C38A N11C 121.1(13)
C46A C38A N11C 118.5(13)
C40A C39A C38A 120.0
C39A C40A C41A 120.0
C40A C41A C42A 120.0
C46A C42A C41A 120.0
C42A C46A N12C 120.0
C42A C46A C38A 120.0
N12C C46A C38A 120.0
C45A N12C C46A 120.0
C44A C45A N12C 120.0
C44A C45A C8C 123.3(18)
N12C C45A C8C 116.7(18)
C45A C44A C43A 120.0
C44A C43A C42A 120.0
C44A C43A O1_3 126.1(12)
C42A C43A O1_3 113.9(12)
C39B C38B N30C 121.5(18)
C46B C38B N30C 118.0(18)
C40B C39B C38B 120.0
C41B C40B C39B 120.0
C40B C41B C42B 120.0
C46B C42B C41B 120.0
N29C C46B C42B 120.0
N29C C46B C38B 120.0
C42B C46B C38B 120.0
C46B N29C C45B 120.0
C44B C45B N29C 120.0
C44B C45B C19C 123.8(17)
N29C C45B C19C 116.1(17)
C45B C44B C43B 120.0
O1_8 C43B C44B 119.8(9)
O1_8 C43B C42B 120.2(9)
C44B C43B C42B 120.0
O13D C41D C42D 98(3)
N16C C56A C57A 120.0
N16C C56A C10C 117.8(16)
C57A C56A C10C 121.9(16)
C60A N16C C56A 120.0
C59A C60A N16C 120.0
C59A C60A C11C 124.5(18)
N16C C60A C11C 115.4(18)
C60A C59A C58A 120.0
C59A C58A C57A 120.0
C59A C58A O8D 125.8(16)
C57A C58A O8D 114.0(16)
C58A C57A C56A 120.0
C59B C60B N25C 120.0
C59B C60B C16C 118.6(7)
N25C C60B C16C 121.3(7)
C60B C59B C58B 120.0
C59B C58B C57B 120.0
C59B C58B O13D 119.7(11)
C57B C58B O13D 120.2(11)
C56B C57B C58B 120.0
C57B C56B N25C 120.0
C57B C56B C17C 122.5(17)
N25C C56B C17C 117.5(17)
C56B N25C C60B 120.0
C62A C61A N17C 126.6(10)
C69A C61A N17C 113.2(10)
C63A C62A C61A 120.0
C62A C63A C64A 120.0
C63A C64A C65A 120.0
C69A C65A C64A 120.0
C65A C69A N18C 120.0
C65A C69A C61A 120.0
N18C C69A C61A 120.0
C68A N18C C69A 120.0
N18C C68A C67A 120.0
N18C C68A C12C 113.1(15)
C67A C68A C12C 126.8(15)
C66A C67A C68A 120.0
C67A C66A C65A 120.0
C67A C66A O1_4 118.5(11)
C65A C66A O1_4 121.4(11)
C62B C61B N24C 134.3(11)
C69B C61B N24C 105.0(11)
C63B C62B C61B 120.0
C64B C63B C62B 120.0
C63B C64B C65B 120.0
C64B C65B C69B 120.0
N23C C69B C65B 120.0
N23C C69B C61B 120.0
C65B C69B C61B 120.0
C68B N23C C69B 120.0
C67B C68B N23C 120.0
C67B C68B C15C 124.1(10)
N23C C68B C15C 115.5(9)
C66B C67B C68B 120.0
C67B C66B C65B 120.0
C67B C66B O1_7 122.0(10)
C65B C66B O1_7 118.0(10)
C74A C75A C70A 120.0
C75A C74A C73A 120.0
C75A C74A O1_6 121.9(16)
C73A C74A O1_6 118.0(15)
C72A C73A C74A 120.0
C72A C73A C14C 114.2(18)
C74A C73A C14C 125.7(18)
C73A C72A C71A 120.0
C70A C71A C72A 120.0
C70A C71A O1_5 117.3(14)
C72A C71A O1_5 122.7(14)
C71A C70A C75A 120.0
C71A C70A C13C 127.6(19)
C75A C70A C13C 112.0(18)
C58F O13H C41H 115.2(17)
C21F O18H C55H 130(2)
O1G N1G C1E 123.6(18)
O1G N1G O2G 110.8(18)
C1E N1G O2G 124(2)
C7E C8E N2G 120.0
C7E C8E C1G 122.1(9)
N2G C8E C1G 117.9(9)
C8E C7E C6E 120.0
C5E C6E C7E 120.0
C5E C6E O1_20 122.4(10)
C7E C6E O1_20 117.6(10)
C6E C5E C9E 120.0
C1E C9E C5E 120.0
C1E C9E N2G 120.0
C5E C9E N2G 120.0
N1G C1E C2E 115(2)
N1G C1E C9E 125(2)
C2E C1E C9E 120.0
C1E C2E C3E 120.0
C4E C3E C2E 120.0
C3E C4E C5E 120.0
C1G N3G C10E 130.0(13)
C3G N5G C2G 141(2)
C4G N7G C24E 132.2(14)
C5G N9G C6G 124.3(15)
C38E N11G C7G 129.6(18)
N12G C45E C44E 120.0
N12G C45E C8G 117.6(18)
C44E C45E C8G 122.4(18)
C43E C44E C45E 120.0
O1_18 C43E C44E 119.4(14)
O1_18 C43E C42E 120.6(14)
C44E C43E C42E 120.0
C43E C42E C46E 120.0
C38E C46E C42E 120.0
C38E C46E N12G 120.0
C42E C46E N12G 120.0
N11G C38E C39E 122.5(14)
N11G C38E C46E 117.1(14)
C39E C38E C46E 120.0
C38E C39E C40E 120.0
C41E C40E C39E 120.0
C40E C41E C42E 120.0
C8G N13G C47E 129(2)
N14G C54E C53E 120.0
N14G C54E C9G 118.4(14)
C53E C54E C9G 120.1(14)
C54E C53E C52E 120.0
O7H C52E C51E 121.6(11)
O7H C52E C53E 118.1(11)
C51E C52E C53E 120.0
C52E C51E C55E 120.0
C47E C55E C51E 120.0
C47E C55E N14G 120.0
C51E C55E N14G 120.0
N13G C47E C48E 123.8(12)
N13G C47E C55E 115.3(12)
C48E C47E C55E 120.0
C49E C48E C47E 120.0
C48E C49E C50E 120.0
C49E C50E C51E 120.0
C9G N15G C10G 124(2)
C11G N17G C61E 120.5(18)
C67E C68E N18G 120.0
C67E C68E C12G 121.2(14)
N18G C68E C12G 118.5(14)
C68E C67E C66E 120.0
O1_17 C66E C65E 121.9(11)
O1_17 C66E C67E 118.0(11)
C65E C66E C67E 120.0
C66E C65E C69E 120.0
C61E C69E C65E 120.0
C61E C69E N18G 120.0
C65E C69E N18G 120.0
N17G C61E C69E 111.2(11)
N17G C61E C62E 127.7(11)
C69E C61E C62E 120.0
C63E C62E C61E 120.0
C64E C63E C62E 120.0
C63E C64E C65E 120.0
N20G N19G C12G 109.2(19)
C13G N20G N19G 116(2)
N22G N21G C14G 123(2)
C15G N22G N21G 111(2)
N23G C68F C67F 120.0
N23G C68F C15G 115.8(15)
C67F C68F C15G 123.8(15)
C66F C67F C68F 120.0
O1_14 C66F C65F 123.7(11)
O1_14 C66F C67F 116.2(11)
C65F C66F C67F 120.0
C66F C65F C69F 120.0
C61F C69F C65F 120.0
C61F C69F N23G 120.0
C65F C69F N23G 120.0
C62F C61F C69F 120.0
C62F C61F N24G 127.4(11)
C69F C61F N24G 112.0(11)
C61F C62F C63F 120.0
C64F C63F C62F 120.0
C63F C64F C65F 120.0
C16G N24G C61F 122.9(19)
C18G N26G C17G 120.2(19)
N27G C54F C53F 120.0
N27G C54F C18G 118.4(18)
C53F C54F C18G 121.0(18)
C52F C53F C54F 120.0
C51F C52F C53F 120.0
C51F C52F O14H 119.2(11)
C53F C52F O14H 120.8(11)
C52F C51F C55F 120.0
C47F C55F C51F 120.0
C47F C55F N27G 120.0
C51F C55F N27G 120.0
C55F C47F C48F 120.0
C49F C48F C47F 120.0
C50F C49F C48F 120.0
C49F C50F C51F 120.0
C47F N28G C19G 128.5(19)
C44F C45F N29G 120.0
C44F C45F C19G 121.8(11)
N29G C45F C19G 118.1(11)
C45F C44F C43F 120.0
C42F C43F C44F 120.0
C42F C43F O1_13 119.6(12)
C44F C43F O1_13 120.1(12)
C46F C42F C43F 120.0
C42F C46F C38F 120.0
C42F C46F N29G 120.0
C38F C46F N29G 120.0
C39F C38F C46F 120.0
C39F C38F N30G 126.6(14)
C46F C38F N30G 112.8(14)
C38F C39F C40F 120.0
C41F C40F C39F 120.0
C40F C41F C42F 120.0
C20G N30G C38F 137(2)
C21G N32G C22G 118(2)
C23G N34G C24F 131.1(14)
C25G N36G C24G 129.3(15)
C26G N38G C10F 135.3(12)
N39G C8F C7F 120.0
N39G C8F C26G 117.7(9)
C7F C8F C26G 122.2(9)
C6F C7F C8F 120.0
O1_11 C6F C7F 119.1(13)
O1_11 C6F C5F 120.8(13)
C7F C6F C5F 120.0
C9F C5F C6F 120.0
C1F C9F C5F 120.0
C1F C9F N39G 120.0
C5F C9F N39G 120.0
C9F C1F C2F 120.0
C9F C1F N40G 128.0(17)
C2F C1F N40G 111.8(17)
C1F C2F C3F 120.0
C4F C3F C2F 120.0
C3F C4F C5F 120.0
O24G N40G O23G 111.1(15)
O24G N40G C1F 116(3)
O23G N40G C1F 133(3)
O3G C1G N3G 127.5(15)
O3G C1G C8E 120.7(14)
N3G C1G C8E 111.5(12)
O4G C2G N5G 125.2(16)
O4G C2G C17E 116.7(15)
N5G C2G C17E 116.7(14)
N5G C3G C19E 119.5(15)
O5G C4G N7G 123.7(16)
O5G C4G C23E 119.8(14)
N7G C4G C23E 115.9(14)
O6G C5G N9G 125.1(14)
O6G C5G C31E 117.4(14)
N9G C5G C31E 117.4(13)
N9G C6G C33E 115.2(13)
O7G C7G N11G 126(2)
O7G C7G C37E 110(2)
N11G C7G C37E 124(3)
O8G C8G N13G 124(2)
O8G C8G C45E 117(3)
N13G C8G C45E 118(2)
O9G C9G N15G 121(3)
O9G C9G C54E 120(2)
N15G C9G C54E 118(2)
C11E C10E N3G 123.3(9)
C18E C10E N3G 116.4(8)
C12E C11E C10E 120.0
C11E C12E C13E 120.0
C12E C13E C14E 120.0
C13E C14E C18E 120.0
N4G C18E C14E 120.0
N4G C18E C10E 120.0
C14E C18E C10E 120.0
C18E N4G C17E 120.0
C16E C17E N4G 120.0
C16E C17E C2G 122.2(9)
N4G C17E C2G 117.7(8)
C17E C16E C15E 120.0
C16E C15E C14E 120.0
C16E C15E O2H 123.8(9)
C14E C15E O2H 116.2(9)
C11F C10F N38G 121.1(7)
C18F C10F N38G 118.9(7)
C12F C11F C10F 120.0
C11F C12F C13F 120.0
C12F C13F C14F 120.0
C18F C14F C13F 120.0
N37G C18F C14F 120.0
N37G C18F C10F 120.0
C14F C18F C10F 120.0
C17F N37G C18F 120.0
C16F C17F N37G 120.0
C16F C17F C25G 122.6(7)
N37G C17F C25G 117.4(7)
C17F C16F C15F 120.0
C16F C15F C14F 120.0
C16F C15F O19H 119.1(9)
C14F C15F O19H 120.5(9)
N15G C10G C56E 115.7(18)
O10G C11G N17G 131(3)
O10G C11G C60E 112(3)
N17G C11G C60E 116.5(19)
O11G C12G N19G 124(2)
O11G C12G C68E 122(2)
N19G C12G C68E 113.7(18)
O12G C13G N20G 124(3)
O12G C13G C70E 122(3)
N20G C13G C70E 114(2)
O13G C14G N21G 112(2)
O13G C14G C73E 125(2)
N21G C14G C73E 122(2)
O14G C15G N22G 129(3)
O14G C15G C68F 114(3)
N22G C15G C68F 117(3)
O15G C16G N24G 135(3)
O15G C16G C60F 115(2)
N24G C16G C60F 110(2)
N26G C17G C56F 116.2(15)
O16G C18G N26G 121(3)
O16G C18G C54F 116(3)
N26G C18G C54F 122(3)
O17G C19G N28G 126(2)
O17G C19G C45F 115(2)
N28G C19G C45F 118.7(14)
O18G C20G N30G 110(3)
O18G C20G C37F 112(3)
N30G C20G C37F 137(3)
C20E C21E C22E 120.0
C20E C21E O3H 119.9(11)
C22E C21E O3H 120.1(10)
C19E C20E C21E 120.0
C20E C19E N6G 120.0
C20E C19E C3G 120.8(10)
N6G C19E C3G 117.5(10)
C23E N6G C19E 120.0
N6G C23E C22E 120.0
N6G C23E C4G 118.3(8)
C22E C23E C4G 121.7(8)
C23E C22E C21E 120.0
O18H C21F C20F 114.9(14)
O18H C21F C22F 125.1(14)
C20F C21F C22F 120.0
C21F C20F C19F 120.0
N35G C19F C20F 120.0
N35G C19F C24G 111.6(7)
C20F C19F C24G 128.4(7)
C19F N35G C23F 120.0
C22F C23F N35G 120.0
C22F C23F C23G 122.9(9)
N35G C23F C23G 117.1(9)
C23F C22F C21F 120.0
N32G C21G C33F 121.9(18)
O19G C22G N32G 126.3(18)
O19G C22G C31F 119.5(16)
N32G C22G C31F 112.5(14)
O20G C23G N34G 128.0(15)
O20G C23G C23F 115.8(14)
N34G C23G C23F 116.2(13)
C25E C24E N7G 125.9(9)
C32E C24E N7G 114.1(9)
C24E C25E C26E 120.0
C27E C26E C25E 120.0
C26E C27E C28E 120.0
C32E C28E C27E 120.0
C28E C32E N8G 120.0
C28E C32E C24E 120.0
N8G C32E C24E 120.0
C31E N8G C32E 120.0
N8G C31E C30E 120.0
N8G C31E C5G 119.2(9)
C30E C31E C5G 120.6(9)
C29E C30E C31E 120.0
C30E C29E C28E 120.0
C30E C29E O1_19 118.8(10)
C28E C29E O1_19 120.3(10)
C25F C24F N34G 120.8(9)
C32F C24F N34G 118.2(9)
C24F C25F C26F 120.0
C25F C26F C27F 120.0
C28F C27F C26F 120.0
C27F C28F C32F 120.0
C28F C32F N33G 120.0
C28F C32F C24F 120.0
N33G C32F C24F 120.0
C31F N33G C32F 120.0
C30F C31F N33G 120.0
C30F C31F C22G 123.9(9)
N33G C31F C22G 116.1(9)
C31F C30F C29F 120.0
C30F C29F C28F 120.0
C30F C29F O1_12 119.8(11)
C28F C29F O1_12 119.9(11)
N36G C24G C19F 111.4(12)
O21G C25G N36G 123.3(13)
O21G C25G C17F 122.3(12)
N36G C25G C17F 114.5(10)
O22G C26G N38G 128.6(14)
O22G C26G C8F 116.4(14)
N38G C26G C8F 114.8(13)
O5H C35E C36E 116.7(19)
O5H C35E C34E 123.3(19)
C36E C35E C34E 120.0
C35E C36E C37E 120.0
N10G C37E C36E 120.0
N10G C37E C7G 118(2)
C36E C37E C7G 122(2)
C37E N10G C33E 120.0
C34E C33E N10G 120.0
C34E C33E C6G 121.0(10)
N10G C33E C6G 118.8(10)
C33E C34E C35E 120.0
O16H C35F C36F 121.1(12)
O16H C35F C34F 118.9(12)
C36F C35F C34F 120.0
C37F C36F C35F 120.0
N31G C37F C36F 120.0
N31G C37F C20G 93(2)
C36F C37F C20G 147(2)
C33F N31G C37F 120.0
N31G C33F C34F 120.0
N31G C33F C21G 121.4(10)
C34F C33F C21G 118.6(10)
C33F C34F C35F 120.0
O13H C41H C42H 99.7(19)
C41H C42H C45H 118(2)
C41H C42H C43H 113(2)
C45H C42H C43H 106(2)
C44H C43H C42H 107(2)
C59E C58E C57E 120.0
C59E C58E O8H 116.0(9)
C57E C58E O8H 124.0(9)
C60E C59E C58E 120.0
C59E C60E N16G 120.0
C59E C60E C11G 125.8(16)
N16G C60E C11G 114.0(16)
C56E N16G C60E 120.0
N16G C56E C57E 120.0
N16G C56E C10G 118.4(14)
C57E C56E C10G 121.5(14)
C56E C57E C58E 120.0
C59F C58F C57F 120.0
C59F C58F O13H 126.0(17)
C57F C58F O13H 114.0(17)
C58F C59F C60F 120.0
N25G C60F C59F 120.0
N25G C60F C16G 115.9(18)
C59F C60F C16G 124.1(18)
C60F N25G C56F 120.0
N25G C56F C57F 120.0
N25G C56F C17G 116.8(15)
C57F C56F C17G 123.2(15)
C56F C57F C58F 120.0
C71E C70E C75E 120.0
C71E C70E C13G 127.3(18)
C75E C70E C13G 112.2(18)
O1_15 C71E C72E 121.4(15)
O1_15 C71E C70E 118.6(15)
C72E C71E C70E 120.0
C71E C72E C73E 120.0
C72E C73E C74E 120.0
C72E C73E C14G 115.0(17)
C74E C73E C14G 124.6(17)
O1_16 C74E C73E 118.4(15)
O1_16 C74E C75E 121.6(15)
C73E C74E C75E 120.0
C74E C75E C70E 120.0
O18D C55D C56D 113.3(10)
O18H C55H C56H 115.1(14)
C7D C6D C5D 111(4)
C57H C56H C55H 110.8(13)
C58H C57H C56H 112.0(13)
O3D C5D C6D 103(3)
C57D C56D C55D 103(2)
Cl1 C1R Cl2 95.8(11)
Cl1 C1R Cl3 96.2(11)
Cl2 C1R Cl3 96.0(11)
C43D C42D C41D 112.5(19)
O8D C1FF C2FF 113(3)
C1FF C2FF C3FF 91(3)
C6A O1_1 C1_1 123.7(14)
O1_1 C1_1 C2_1 114.0(12)
C3_1 C2_1 C4_1 113.2(12)
C3_1 C2_1 C1_1 114(2)
C4_1 C2_1 C1_1 109.7(17)
C29A O1_2 C1_2 129(2)
O1_2 C1_2 C2_2 106(2)
C43A O1_3 C1_3 114.0(16)
O1_3 C1_3 C2_3 109.9(19)
C3_3 C2_3 C1_3 107(2)
C1_4 O1_4 C66A 120.7(15)
O1_4 C1_4 C2_4 104.2(17)
C3_4 C2_4 C1_4 102(2)
C71A O1_5 C1_5 119.8(12)
O1_5 C1_5 C2_5 111.1(11)
C3_5 C2_5 C4_5 112.0(11)
C3_5 C2_5 C1_5 115.7(18)
C4_5 C2_5 C1_5 109.5(15)
C1_7 O1_7 C66B 115(2)
C1_6 O1_6 C74A 117.5(15)
O1_6 C1_6 C2_6 105.1(19)
C3_6 C2_6 C1_6 96(2)
C43B O1_8 C1_8 121.4(14)
O1_8 C1_8 C2_8 116.0(13)
C3_8 C2_8 C1_8 109(2)
C29B O1_9 C1_9 123.8(18)
O1_9 C1_9 C2_9 115.1(13)
C3_9 C2_9 C4_9 113.0(13)
C3_9 C2_9 C1_9 99(2)
C4_9 C2_9 C1_9 109(2)
C1_10 O1_10 C6B 118(2)
O1_10 C1_10 C2_10 92(2)
C6F O1_11 C1_11 129.0(18)
O1_11 C1_11 C2_11 115.4(13)
C3_11 C2_11 C4_11 111.9(12)
C3_11 C2_11 C1_11 98(2)
C4_11 C2_11 C1_11 96(2)
C43F O1_13 C1_13 119.2(18)
O1_13 C1_13 C2_13 99(2)
C1_13 C2_13 C3_13 112(3)
C66F O1_14 C1_14 127.4(13)
O1_14 C1_14 C2_14 112.9(11)
C4_14 C2_14 C3_14 113.4(11)
C4_14 C2_14 C1_14 108.2(15)
C3_14 C2_14 C1_14 107.7(15)
C71E O1_15 C1_15 124.6(13)
O1_15 C1_15 C2_15 112.9(11)
C4_15 C2_15 C3_15 114.5(11)
C4_15 C2_15 C1_15 116.0(16)
C3_15 C2_15 C1_15 109.1(16)
C74E O1_16 C1_16 114.7(15)
O1_16 C1_16 C2_16 104.5(16)
C3_16 C2_16 C1_16 106.4(19)
C66E O1_17 C1_17 120.2(15)
O1_17 C1_17 C2_17 105.7(16)
C1_17 C2_17 C3_17 108.7(18)
C43E O1_18 C1_18 124.1(17)
O1_18 C1_18 C2_18 114.0(13)
C3_18 C2_18 C1_18 112(2)

loop_
_geom_bond_atom_site_label_1
_geom_bond_atom_site_label_2
_geom_bond_distance
O1C N1C 1.320(13)
O2C N1C 1.316(16)
O2D C15A 1.418(17)
O3C C1C 1.27(3)
O3D C21A 1.34(2)
O3D C5D 1.371(18)
O4C C2C 1.26(3)
O5C C4C 1.23(3)
O5D C35A 1.369(18)
O6C C5C 1.28(3)
O7C C7C 1.27(3)
O7D C52A 1.410(15)
O8C C8C 1.21(3)
O8D C1FF 1.359(18)
O8D C58A 1.47(2)
O9C C9C 1.28(3)
O10C C11C 1.31(2)
O11C C12C 1.26(2)
O12C C13C 1.22(2)
O13C C14C 1.23(2)
O13D C41D 1.421(17)
O13D C58B 1.427(12)
O14C C15C 1.166(18)
O14D C52B 1.384(16)
O15C C16C 1.288(14)
O16C C18C 1.34(3)
O16D C35B 1.398(16)
O17C C19C 1.23(3)
O18C C20C 1.209(18)
O18D C21B 1.359(19)
O18D C55D 1.493(17)
O19C C22C 1.28(3)
O19D C15B 1.305(18)
O20C C23C 1.234(18)
O21C C25C 1.32(3)
O22C C26C 1.28(3)
N1C C1A 1.25(3)
N2C C8A 1.3900
N2C C9A 1.3900
C8A C7A 1.3900
C8A C1C 1.51(3)
C7A C6A 1.3900
C6A O1_1 1.309(13)
C6A C5A 1.3900
C5A C9A 1.3900
C5A C4A 1.3900
C9A C1A 1.3900
C1A C2A 1.3900
C2A C3A 1.3900
C3A C4A 1.3900
N3C C1C 1.25(3)
N3C C10A 1.46(3)
N5C C2C 1.41(3)
N5C C3C 1.42(2)
N7C C4C 1.32(3)
N7C C24A 1.42(3)
N9C C5C 1.30(3)
N9C C6C 1.56(3)
N11C C7C 1.33(3)
N11C C38A 1.41(2)
N13C C8C 1.38(3)
N13C C47A 1.43(2)
N14C C54A 1.3900
N14C C55A 1.3900
C54A C53A 1.3900
C54A C9C 1.44(3)
C53A C52A 1.3900
C52A C51A 1.3900
C51A C55A 1.3900
C51A C50A 1.3900
C55A C47A 1.3900
C47A C48A 1.3900
C48A C49A 1.3900
C49A C50A 1.3900
N15C C9C 1.30(3)
N15C C10C 1.46(3)
N17C C11C 1.29(3)
N17C C61A 1.44(2)
N19C C12C 1.36(2)
N19C N20C 1.37(2)
N20C C13C 1.41(3)
N21C C14C 1.39(2)
N21C N22C 1.45(2)
N22C C15C 1.385(17)
N24C C61B 1.394(15)
N24C C16C 1.412(15)
N26C C18C 1.347(16)
N26C C17C 1.396(17)
N27C C54B 1.3900
N27C C55B 1.3900
C54B C18C 1.29(3)
C54B C53B 1.3900
C53B C52B 1.3900
C52B C51B 1.3900
C51B C55B 1.3900
C51B C50B 1.3900
C55B C47B 1.3900
C47B C48B 1.3900
C47B N28C 1.48(3)
C48B C49B 1.3900
C49B C50B 1.3900
N28C C19C 1.32(3)
N30C C20C 1.42(4)
N30C C38B 1.42(3)
N32C C22C 1.28(3)
N32C C21C 1.42(3)
N33C C31B 1.3900
N33C C32B 1.3900
C31B C30B 1.3900
C31B C22C 1.44(3)
C30B C29B 1.3900
C29B O1_9 1.32(2)
C29B C28B 1.3900
C28B C32B 1.3900
C28B C27B 1.3900
C32B C24B 1.3900
C24B N34C 1.31(2)
C24B C25B 1.3900
C25B C26B 1.3900
C26B C27B 1.3900
N34C C23C 1.47(4)
N35C C23B 1.3900
N35C C19B 1.3900
C23B C22B 1.3900
C23B C23C 1.49(4)
C22B C21B 1.3900
C21B C20B 1.3900
C20B C19B 1.3900
C19B C24C 1.44(3)
N36C C25C 1.31(3)
N36C C24C 1.44(3)
N38C C26C 1.27(3)
N38C C10B 1.37(2)
N40C O24C 1.3001(11)
N40C O23C 1.3003(11)
N40C C1B 1.463(16)
C1B C2B 1.3900
C1B C9B 1.3900
C2B C3B 1.3900
C3B C4B 1.3900
C4B C5B 1.3900
C5B C9B 1.3900
C5B C6B 1.3900
C9B N39C 1.3900
N39C C8B 1.3900
C8B C7B 1.3900
C8B C26C 1.46(4)
C7B C6B 1.3900
C6B O1_10 1.47(2)
C2C C17A 1.45(3)
C3C C19A 1.48(3)
C4C C23A 1.57(3)
C5C C31A 1.44(3)
C6C C33A 1.41(3)
C7C C37A 1.51(3)
C8C C45A 1.40(3)
C10A C11A 1.3900
C10A C18A 1.3900
C11A C12A 1.3900
C12A C13A 1.3900
C13A C14A 1.3900
C14A C18A 1.3900
C14A C15A 1.3900
C18A N4C 1.3900
N4C C17A 1.3900
C17A C16A 1.3900
C16A C15A 1.3900
C10B C11B 1.3900
C10B C18B 1.3900
C11B C12B 1.3900
C12B C13B 1.3900
C13B C14B 1.3900
C14B C18B 1.3900
C14B C15B 1.3900
C18B N37C 1.3900
N37C C17B 1.3900
C17B C16B 1.3900
C17B C25C 1.42(3)
C16B C15B 1.3900
C10C C56A 1.54(2)
C11C C60A 1.41(3)
C12C C68A 1.41(2)
C13C C70A 1.49(3)
C14C C73A 1.48(2)
C15C C68B 1.491(15)
C16C C60B 1.478(10)
C17C C56B 1.488(16)
C19C C45B 1.54(4)
C20C C37B 1.30(4)
C21A C20A 1.3900
C21A C22A 1.3900
C20A C19A 1.3900
C19A N6C 1.3900
N6C C23A 1.3900
C23A C22A 1.3900
C21C C33B 1.45(3)
C24A C25A 1.3900
C24A C32A 1.3900
C25A C26A 1.3900
C26A C27A 1.3900
C27A C28A 1.3900
C28A C32A 1.3900
C28A C29A 1.3900
C32A N8C 1.3900
N8C C31A 1.3900
C31A C30A 1.3900
C30A C29A 1.3900
C29A O1_2 1.404(16)
C35A C34A 1.3900
C35A C36A 1.3900
C34A C33A 1.3900
C33A N10C 1.3900
N10C C37A 1.3900
C37A C36A 1.3900
C37B C36B 1.3900
C37B N31C 1.3900
C36B C35B 1.3900
C35B C34B 1.3900
C34B C33B 1.3900
C33B N31C 1.3900
C38A C39A 1.3900
C38A C46A 1.3900
C39A C40A 1.3900
C40A C41A 1.3900
C41A C42A 1.3900
C42A C46A 1.3900
C42A C43A 1.3900
C46A N12C 1.3900
N12C C45A 1.3900
C45A C44A 1.3900
C44A C43A 1.3900
C43A O1_3 1.395(18)
C38B C39B 1.3900
C38B C46B 1.3900
C39B C40B 1.3900
C40B C41B 1.3900
C41B C42B 1.3900
C42B C46B 1.3900
C42B C43B 1.3900
C46B N29C 1.3900
N29C C45B 1.3900
C45B C44B 1.3900
C44B C43B 1.3900
C43B O1_8 1.335(11)
C41D C42D 1.519(19)
C56A N16C 1.3900
C56A C57A 1.3900
N16C C60A 1.3900
C60A C59A 1.3900
C59A C58A 1.3900
C58A C57A 1.3900
C60B C59B 1.3900
C60B N25C 1.3900
C59B C58B 1.3900
C58B C57B 1.3900
C57B C56B 1.3900
C56B N25C 1.3900
C61A C62A 1.3900
C61A C69A 1.3900
C62A C63A 1.3900
C63A C64A 1.3900
C64A C65A 1.3900
C65A C69A 1.3900
C65A C66A 1.3900
C69A N18C 1.3900
N18C C68A 1.3900
C68A C67A 1.3900
C67A C66A 1.3900
C66A O1_4 1.436(17)
C61B C62B 1.3900
C61B C69B 1.3900
C62B C63B 1.3900
C63B C64B 1.3900
C64B C65B 1.3900
C65B C69B 1.3900
C65B C66B 1.3900
C69B N23C 1.3900
N23C C68B 1.3900
C68B C67B 1.3900
C67B C66B 1.3900
C66B O1_7 1.440(12)
C75A C74A 1.3900
C75A C70A 1.3900
C74A C73A 1.3900
C74A O1_6 1.419(17)
C73A C72A 1.3900
C72A C71A 1.3900
C71A C70A 1.3900
C71A O1_5 1.392(15)
Cl3 C1R 1.741(16)
O2H C15E 1.481(15)
O3G C1G 1.260(15)
O4G C2G 1.286(15)
O5G C4G 1.290(16)
O5H C35E 1.33(2)
O6G C5G 1.274(15)
O7G C7G 1.26(3)
O7H C52E 1.384(15)
O8G C8G 1.252(18)
O8H C58E 1.440(12)
O9G C9G 1.235(17)
O10G C11G 1.254(17)
O11G C12G 1.222(16)
O12G C13G 1.21(3)
O13G C14G 1.26(2)
O13H C58F 1.40(2)
O13H C41H 1.51(3)
O14G C15G 1.22(3)
O14H C52F 1.433(19)
O15G C16G 1.25(2)
O16G C18G 1.24(2)
O16H C35F 1.268(16)
O17G C19G 1.274(16)
O18G C20G 1.233(19)
O18H C21F 1.335(15)
O18H C55H 1.432(18)
O19G C22G 1.269(16)
O20G C23G 1.286(15)
O21G C25G 1.274(15)
O22G C26G 1.267(15)
N1G O1G 1.311(18)
N1G C1E 1.320(18)
N1G O2G 1.338(18)
N2G C8E 1.3900
N2G C9E 1.3900
C8E C7E 1.3900
C8E C1G 1.491(12)
C7E C6E 1.3900
C6E C5E 1.3900
C6E O1_20 1.438(12)
C5E C9E 1.3900
C5E C4E 1.3900
C9E C1E 1.3900
C1E C2E 1.3900
C2E C3E 1.3900
C3E C4E 1.3900
N3G C1G 1.382(14)
N3G C10E 1.403(11)
N5G C3G 1.384(13)
N5G C2G 1.398(16)
N7G C4G 1.365(14)
N7G C24E 1.410(11)
N9G C5G 1.384(14)
N9G C6G 1.408(15)
N11G C38E 1.352(16)
N11G C7G 1.383(16)
N12G C45E 1.3900
N12G C46E 1.3900
C45E C44E 1.3900
C45E C8G 1.420(18)
C44E C43E 1.3900
C43E O1_18 1.384(15)
C43E C42E 1.3900
C42E C46E 1.3900
C42E C41E 1.3900
C46E C38E 1.3900
C38E C39E 1.3900
C39E C40E 1.3900
C40E C41E 1.3900
N13G C8G 1.34(3)
N13G C47E 1.39(2)
N14G C54E 1.3900
N14G C55E 1.3900
C54E C53E 1.3900
C54E C9G 1.46(3)
C53E C52E 1.3900
C52E C51E 1.3900
C51E C55E 1.3900
C51E C50E 1.3900
C55E C47E 1.3900
C47E C48E 1.3900
C48E C49E 1.3900
C49E C50E 1.3900
N15G C9G 1.334(17)
N15G C10G 1.390(16)
N17G C11G 1.34(3)
N17G C61E 1.39(2)
N18G C68E 1.3900
N18G C69E 1.3900
C68E C67E 1.3900
C68E C12G 1.46(2)
C67E C66E 1.3900
C66E O1_17 1.365(18)
C66E C65E 1.3900
C65E C69E 1.3900
C65E C64E 1.3900
C69E C61E 1.3900
C61E C62E 1.3900
C62E C63E 1.3900
C63E C64E 1.3900
N19G N20G 1.41(2)
N19G C12G 1.46(3)
N20G C13G 1.37(3)
N21G N22G 1.35(2)
N21G C14G 1.40(2)
N22G C15G 1.33(3)
N23G C68F 1.3900
N23G C69F 1.3900
C68F C67F 1.3900
C68F C15G 1.56(3)
C67F C66F 1.3900
C66F O1_14 1.339(15)
C66F C65F 1.3900
C65F C69F 1.3900
C65F C64F 1.3900
C69F C61F 1.3900
C61F C62F 1.3900
C61F N24G 1.43(2)
C62F C63F 1.3900
C63F C64F 1.3900
N24G C16G 1.31(3)
N26G C18G 1.33(3)
N26G C17G 1.351(2)
N27G C54F 1.3900
N27G C55F 1.3900
C54F C53F 1.3900
C54F C18G 1.40(3)
C53F C52F 1.3900
C52F C51F 1.3900
C51F C55F 1.3900
C51F C50F 1.3900
C55F C47F 1.3900
C47F N28G 1.334(15)
C47F C48F 1.3900
C48F C49F 1.3900
C49F C50F 1.3900
N28G C19G 1.358(17)
N29G C45F 1.3900
N29G C46F 1.3900
C45F C44F 1.3900
C45F C19G 1.487(15)
C44F C43F 1.3900
C43F C42F 1.3900
C43F O1_13 1.42(2)
C42F C46F 1.3900
C42F C41F 1.3900
C46F C38F 1.3900
C38F C39F 1.3900
C38F N30G 1.47(3)
C39F C40F 1.3900
C40F C41F 1.3900
N30G C20G 1.40(3)
N32G C21G 1.342(18)
N32G C22G 1.409(17)
N34G C23G 1.372(14)
N34G C24F 1.429(12)
N36G C25G 1.366(14)
N36G C24G 1.381(15)
N38G C26G 1.363(14)
N38G C10F 1.412(11)
N39G C8F 1.3900
N39G C9F 1.3900
C8F C7F 1.3900
C8F C26G 1.510(12)
C7F C6F 1.3900
C6F O1_11 1.36(2)
C6F C5F 1.3900
C5F C9F 1.3900
C5F C4F 1.3900
C9F C1F 1.3900
C1F C2F 1.3900
C1F N40G 1.398(16)
C2F C3F 1.3900
C3F C4F 1.3900
N40G O24G 1.323(13)
N40G O23G 1.324(14)
C2G C17E 1.480(10)
C3G C19E 1.482(11)
C4G C23E 1.502(11)
C5G C31E 1.470(11)
C6G C33E 1.489(12)
C7G C37E 1.403(17)
C10E C11E 1.3900
C10E C18E 1.3900
C11E C12E 1.3900
C12E C13E 1.3900
C13E C14E 1.3900
C14E C18E 1.3900
C14E C15E 1.3900
C18E N4G 1.3900
N4G C17E 1.3900
C17E C16E 1.3900
C16E C15E 1.3900
C10F C11F 1.3900
C10F C18F 1.3900
C11F C12F 1.3900
C12F C13F 1.3900
C13F C14F 1.3900
C14F C18F 1.3900
C14F C15F 1.3900
C18F N37G 1.3900
N37G C17F 1.3900
C17F C16F 1.3900
C17F C25G 1.478(11)
C16F C15F 1.3900
C15F O19H 1.448(12)
C10G C56E 1.50(2)
C11G C60E 1.53(3)
C13G C70E 1.51(3)
C14G C73E 1.42(3)
C16G C60F 1.53(3)
C17G C56F 1.47(2)
C20G C37F 1.45(2)
C21E C20E 1.3900
C21E C22E 1.3900
C21E O3H 1.492(16)
C20E C19E 1.3900
C19E N6G 1.3900
N6G C23E 1.3900
C23E C22E 1.3900
C21F C20F 1.3900
C21F C22F 1.3900
C20F C19F 1.3900
C19F N35G 1.3900
C19F C24G 1.476(12)
N35G C23F 1.3900
C23F C22F 1.3900
C23F C23G 1.495(12)
C21G C33F 1.478(13)
C22G C31F 1.492(12)
C24E C25E 1.3900
C24E C32E 1.3900
C25E C26E 1.3900
C26E C27E 1.3900
C27E C28E 1.3900
C28E C32E 1.3900
C28E C29E 1.3900
C32E N8G 1.3900
N8G C31E 1.3900
C31E C30E 1.3900
C30E C29E 1.3900
C29E O1_19 1.442(12)
C24F C25F 1.3900
C24F C32F 1.3900
C25F C26F 1.3900
C26F C27F 1.3900
C27F C28F 1.3900
C28F C32F 1.3900
C28F C29F 1.3900
C32F N33G 1.3900
N33G C31F 1.3900
C31F C30F 1.3900
C30F C29F 1.3900
C29F O1_12 1.450(13)
C35E C36E 1.3900
C35E C34E 1.3900
C36E C37E 1.3900
C37E N10G 1.3900
N10G C33E 1.3900
C33E C34E 1.3900
C35F C36F 1.3900
C35F C34F 1.3900
C36F C37F 1.3900
C37F N31G 1.3900
N31G C33F 1.3900
C33F C34F 1.3900
C41H C42H 1.529(17)
C42H C45H 1.549(18)
C42H C43H 1.61(3)
C43H C44H 1.534(18)
C58E C59E 1.3900
C58E C57E 1.3900
C59E C60E 1.3900
C60E N16G 1.3900
N16G C56E 1.3900
C56E C57E 1.3900
C58F C59F 1.3900
C58F C57F 1.3900
C59F C60F 1.3900
C60F N25G 1.3900
N25G C56F 1.3900
C56F C57F 1.3900
C70E C71E 1.3900
C70E C75E 1.3900
C71E O1_15 1.336(15)
C71E C72E 1.3900
C72E C73E 1.3900
C73E C74E 1.3900
C74E O1_16 1.384(13)
C74E C75E 1.3900
Cl1 C1R 1.715(16)
Cl2 C1R 1.731(17)
C55D C56D 1.5000(11)
C55H C56H 1.510(2)
C6D C7D 1.53(2)
C6D C5D 1.538(19)
C56H C57H 1.510(2)
C57H C58H 1.500(2)
C57D C56D 1.5000(11)
C43D C42D 1.503(19)
C3FF C2FF 1.531(19)
C1FF C2FF 1.521(19)
O1_1 C1_1 1.422(10)
C1_1 C2_1 1.5101(11)
C2_1 C3_1 1.5100(11)
C2_1 C4_1 1.5100(11)
O1_2 C1_2 1.412(10)
C1_2 C2_2 1.5102(11)
O1_3 C1_3 1.418(10)
C1_3 C2_3 1.5101(11)
C2_3 C3_3 1.5099(11)
O1_4 C1_4 1.419(10)
C1_4 C2_4 1.5102(11)
C2_4 C3_4 1.5101(11)
O1_5 C1_5 1.418(9)
C1_5 C2_5 1.5102(11)
C2_5 C3_5 1.5100(10)
C2_5 C4_5 1.5100(11)
O1_7 C1_7 1.410(10)
O1_6 C1_6 1.417(10)
C1_6 C2_6 1.5101(11)
C2_6 C3_6 1.5101(11)
O1_8 C1_8 1.430(9)
C1_8 C2_8 1.5101(11)
C2_8 C3_8 1.5101(10)
O1_9 C1_9 1.411(10)
C1_9 C2_9 1.5100(11)
C2_9 C3_9 1.5100(11)
C2_9 C4_9 1.5100(11)
O1_10 C1_10 1.416(10)
C1_10 C2_10 1.5101(11)
O1_11 C1_11 1.413(10)
C1_11 C2_11 1.5101(11)
C2_11 C3_11 1.5100(11)
C2_11 C4_11 1.5100(11)
O1_13 C1_13 1.416(10)
C1_13 C2_13 1.5100(11)
C2_13 C3_13 1.5100(11)
O1_14 C1_14 1.430(9)
C1_14 C2_14 1.5101(11)
C2_14 C4_14 1.5100(11)
C2_14 C3_14 1.5101(11)
O1_15 C1_15 1.426(9)
C1_15 C2_15 1.5102(11)
C2_15 C4_15 1.5099(10)
C2_15 C3_15 1.5100(10)
O1_16 C1_16 1.414(10)
C1_16 C2_16 1.5100(11)
C2_16 C3_16 1.5099(11)
O1_17 C1_17 1.418(10)
C1_17 C2_17 1.5101(11)
C2_17 C3_17 1.5101(11)
O1_18 C1_18 1.417(10)
C1_18 C2_18 1.5102(11)
C2_18 C3_18 1.5100(11)

loop_
_geom_torsion_atom_site_label_1
_geom_torsion_atom_site_label_2
_geom_torsion_atom_site_label_3
_geom_torsion_atom_site_label_4
_geom_torsion
C9A N2C C8A C7A 0.0
C9A N2C C8A C1C 177.4(12)
N2C C8A C7A C6A 0.0
C1C C8A C7A C6A -177.0(14)
C8A C7A C6A O1_1 178.0(12)
C8A C7A C6A C5A 0.0
O1_1 C6A C5A C9A -178.1(11)
C7A C6A C5A C9A 0.0
O1_1 C6A C5A C4A 1.9(11)
C7A C6A C5A C4A 180.0
C6A C5A C9A C1A 180.0
C4A C5A C9A C1A 0.0
C6A C5A C9A N2C 0.0
C4A C5A C9A N2C 180.0
C8A N2C C9A C1A 180.0
C8A N2C C9A C5A 0.0
O2C N1C C1A C2A 137(2)
O1C N1C C1A C2A -37(3)
O2C N1C C1A C9A -31(3)
O1C N1C C1A C9A 154.7(17)
C5A C9A C1A N1C 168.2(14)
N2C C9A C1A N1C -11.8(14)
C5A C9A C1A C2A 0.0
N2C C9A C1A C2A 180.0
N1C C1A C2A C3A -167.8(15)
C9A C1A C2A C3A 0.0
C1A C2A C3A C4A 0.0
C2A C3A C4A C5A 0.0
C6A C5A C4A C3A 180.0
C9A C5A C4A C3A 0.0
C55A N14C C54A C53A 0.0
C55A N14C C54A C9C 170.4(11)
N14C C54A C53A C52A 0.0
C9C C54A C53A C52A -168.8(14)
C54A C53A C52A C51A 0.0
C54A C53A C52A O7D -173.6(10)
C53A C52A C51A C55A 0.0
O7D C52A C51A C55A 173.2(10)
C53A C52A C51A C50A 180.0
O7D C52A C51A C50A -6.8(10)
C52A C51A C55A C47A 180.0
C50A C51A C55A C47A 0.0
C52A C51A C55A N14C 0.0
C50A C51A C55A N14C 180.0
C54A N14C C55A C51A 0.0
C54A N14C C55A C47A 180.0
C51A C55A C47A C48A 0.0
N14C C55A C47A C48A 180.0
C51A C55A C47A N13C 169.2(9)
N14C C55A C47A N13C -10.8(9)
C8C N13C C47A C55A 177.8(16)
C8C N13C C47A C48A -14(2)
C55A C47A C48A C49A 0.0
N13C C47A C48A C49A -166.7(11)
C47A C48A C49A C50A 0.0
C48A C49A C50A C51A 0.0
C52A C51A C50A C49A 180.0
C55A C51A C50A C49A 0.0
C12C N19C N20C C13C -174.5(16)
C14C N21C N22C C15C 167(2)
C55B N27C C54B C18C 171.9(15)
C55B N27C C54B C53B 0.0
C18C C54B C53B C52B -171.2(17)
N27C C54B C53B C52B 0.0
C54B C53B C52B O14D -178.2(10)
C54B C53B C52B C51B 0.0
O14D C52B C51B C55B 178.2(11)
C53B C52B C51B C55B 0.0
O14D C52B C51B C50B -1.8(11)
C53B C52B C51B C50B 180.0
C52B C51B C55B C47B 180.0
C50B C51B C55B C47B 0.0
C52B C51B C55B N27C 0.0
C50B C51B C55B N27C 180.0
C54B N27C C55B C51B 0.0
C54B N27C C55B C47B 180.0
C51B C55B C47B C48B 0.0
N27C C55B C47B C48B 180.0
C51B C55B C47B N28C 172.2(10)
N27C C55B C47B N28C -7.8(10)
C55B C47B C48B C49B 0.0
N28C C47B C48B C49B -170.2(13)
C47B C48B C49B C50B 0.0
C48B C49B C50B C51B 0.0
C55B C51B C50B C49B 0.0
C52B C51B C50B C49B 180.0
C48B C47B N28C C19C -13(2)
C55B C47B N28C C19C 176.4(16)
C32B N33C C31B C30B 0.0
C32B N33C C31B C22C 171.7(13)
N33C C31B C30B C29B 0.0
C22C C31B C30B C29B -170.6(15)
C31B C30B C29B O1_9 -175.5(15)
C31B C30B C29B C28B 0.0
O1_9 C29B C28B C32B 175.5(15)
C30B C29B C28B C32B 0.0
O1_9 C29B C28B C27B -4.5(15)
C30B C29B C28B C27B 180.0
C29B C28B C32B C24B 180.0
C27B C28B C32B C24B 0.0
C29B C28B C32B N33C 0.0
C27B C28B C32B N33C 180.0
C31B N33C C32B C28B 0.0
C31B N33C C32B C24B 180.0
C28B C32B C24B N34C 170.6(13)
N33C C32B C24B N34C -9.4(13)
C28B C32B C24B C25B 0.0
N33C C32B C24B C25B 180.0
N34C C24B C25B C26B -169.3(15)
C32B C24B C25B C26B 0.0
C24B C25B C26B C27B 0.0
C25B C26B C27B C28B 0.0
C32B C28B C27B C26B 0.0
C29B C28B C27B C26B 180.0
C25B C24B N34C C23C -13(3)
C32B C24B N34C C23C 177.2(18)
C19B N35C C23B C22B 0.0
C19B N35C C23B C23C -179.3(18)
N35C C23B C22B C21B 0.0
C23C C23B C22B C21B 179.3(18)
C55D O18D C21B C20B -9(3)
C55D O18D C21B C22B 170.7(18)
C23B C22B C21B O18D 179.9(15)
C23B C22B C21B C20B 0.0
O18D C21B C20B C19B -179.9(16)
C22B C21B C20B C19B 0.0
C21B C20B C19B N35C 0.0
C21B C20B C19B C24C -168.9(17)
C23B N35C C19B C20B 0.0
C23B N35C C19B C24C 169.8(15)
O24C N40C C1B C2B 55.8(14)
O23C N40C C1B C2B -124.2(14)
O24C N40C C1B C9B -120.6(15)
O23C N40C C1B C9B 59.4(15)
C9B C1B C2B C3B 0.0
N40C C1B C2B C3B -176.4(12)
C1B C2B C3B C4B 0.0
C2B C3B C4B C5B 0.0
C3B C4B C5B C9B 0.0
C3B C4B C5B C6B 180.0
C6B C5B C9B N39C 0.0
C4B C5B C9B N39C 180.0
C6B C5B C9B C1B 180.0
C4B C5B C9B C1B 0.0
C2B C1B C9B C5B 0.0
N40C C1B C9B C5B 176.4(12)
C2B C1B C9B N39C 180.0
N40C C1B C9B N39C -3.6(12)
C5B C9B N39C C8B 0.0
C1B C9B N39C C8B 180.0
C9B N39C C8B C7B 0.0
C9B N39C C8B C26C 171.7(14)
N39C C8B C7B C6B 0.0
C26C C8B C7B C6B -170.0(18)
C8B C7B C6B C5B 0.0
C8B C7B C6B O1_10 -176.2(12)
C9B C5B C6B C7B 0.0
C4B C5B C6B C7B 180.0
C9B C5B C6B O1_10 176.1(12)
C4B C5B C6B O1_10 -3.9(12)
C10A N3C C1C O3C -8(4)
C10A N3C C1C C8A 176.7(13)
C7A C8A C1C N3C 156.7(16)
N2C C8A C1C N3C -20(2)
C7A C8A C1C O3C -19(2)
N2C C8A C1C O3C 163.6(15)
C3C N5C C2C O4C 2(3)
C3C N5C C2C C17A 178.9(15)
C2C N5C C3C C19A 170.0(16)
C24A N7C C4C O5C -1(4)
C24A N7C C4C C23A -177.7(14)
C6C N9C C5C O6C -8(3)
C6C N9C C5C C31A 175.0(16)
C5C N9C C6C C33A -179.2(18)
C38A N11C C7C O7C -4(3)
C38A N11C C7C C37A -178.6(13)
C47A N13C C8C O8C -10(4)
C47A N13C C8C C45A 177.8(14)
C10C N15C C9C O9C 11(3)
C10C N15C C9C C54A -173.8(17)
C53A C54A C9C O9C -21(2)
N14C C54A C9C O9C 169.7(13)
C53A C54A C9C N15C 163.8(13)
N14C C54A C9C N15C -6(2)
C1C N3C C10A C11A -4(3)
C1C N3C C10A C18A -180.0(19)
C18A C10A C11A C12A 0.0
N3C C10A C11A C12A -176.0(12)
C10A C11A C12A C13A 0.0
C11A C12A C13A C14A 0.0
C12A C13A C14A C18A 0.0
C12A C13A C14A C15A 180.0
C13A C14A C18A N4C 180.0
C15A C14A C18A N4C 0.0
C13A C14A C18A C10A 0.0
C15A C14A C18A C10A 180.0
C11A C10A C18A C14A 0.0
N3C C10A C18A C14A 176.7(10)
C11A C10A C18A N4C 180.0
N3C C10A C18A N4C -3.3(10)
C14A C18A N4C C17A 0.0
C10A C18A N4C C17A 180.0
C18A N4C C17A C16A 0.0
C18A N4C C17A C2C 171.3(11)
O4C C2C C17A N4C 175.0(17)
N5C C2C C17A N4C -2(2)
O4C C2C C17A C16A -14(3)
N5C C2C C17A C16A 168.7(12)
N4C C17A C16A C15A 0.0
C2C C17A C16A C15A -170.6(13)
C17A C16A C15A C14A 0.0
C17A C16A C15A O2D -174.4(10)
C18A C14A C15A C16A 0.0
C13A C14A C15A C16A 180.0
C18A C14A C15A O2D 173.8(11)
C13A C14A C15A O2D -6.2(11)
C26C N38C C10B C11B -8(3)
C26C N38C C10B C18B 177(2)
N38C C10B C11B C12B -174.6(13)
C18B C10B C11B C12B 0.0
C10B C11B C12B C13B 0.0
C11B C12B C13B C14B 0.0
C12B C13B C14B C18B 0.0
C12B C13B C14B C15B 180.0
C13B C14B C18B N37C 180.0
C15B C14B C18B N37C 0.0
C13B C14B C18B C10B 0.0
C15B C14B C18B C10B 180.0
N38C C10B C18B C14B 175.3(12)
C11B C10B C18B C14B 0.0
N38C C10B C18B N37C -4.7(12)
C11B C10B C18B N37C 180.0
C14B C18B N37C C17B 0.0
C10B C18B N37C C17B 180.0
C18B N37C C17B C16B 0.0
C18B N37C C17B C25C 172.6(12)
N37C C17B C16B C15B 0.0
C25C C17B C16B C15B -171.6(13)
C17B C16B C15B O19D 180.0(12)
C17B C16B C15B C14B 0.0
C18B C14B C15B O19D -180.0(13)
C13B C14B C15B O19D 0.0(13)
C18B C14B C15B C16B 0.0
C13B C14B C15B C16B 180.0
C9C N15C C10C C56A -168.3(16)
C61A N17C C11C O10C -7(3)
C61A N17C C11C C60A 179.3(13)
N20C N19C C12C O11C -1(2)
N20C N19C C12C C68A -175.6(13)
N19C N20C C13C O12C -7(3)
N19C N20C C13C C70A 172.7(13)
N22C N21C C14C O13C 1(3)
N22C N21C C14C C73A 177.1(14)
N21C N22C C15C O14C 3(6)
N21C N22C C15C C68B 177(2)
C61B N24C C16C O15C 3(6)
C61B N24C C16C C60B -176.8(18)
C18C N26C C17C C56B -171(2)
N27C C54B C18C O16C 171.6(17)
C53B C54B C18C O16C -17(3)
N27C C54B C18C N26C -7(3)
C53B C54B C18C N26C 164.9(17)
C17C N26C C18C C54B -171(2)
C17C N26C C18C O16C 11(3)
C47B N28C C19C O17C -6(4)
C47B N28C C19C C45B 176.8(14)
C38B N30C C20C O18C -5(4)
C38B N30C C20C C37B 179.0(18)
C5D O3D C21A C20A 4(3)
C5D O3D C21A C22A 180(2)
O3D C21A C20A C19A 176.1(17)
C22A C21A C20A C19A 0.0
C21A C20A C19A N6C 0.0
C21A C20A C19A C3C 179.3(14)
N5C C3C C19A C20A 163.4(10)
N5C C3C C19A N6C -17.3(18)
C20A C19A N6C C23A 0.0
C3C C19A N6C C23A -179.3(13)
C19A N6C C23A C22A 0.0
C19A N6C C23A C4C -179.8(14)
O5C C4C C23A N6C 169.7(15)
N7C C4C C23A N6C -13(2)
O5C C4C C23A C22A -10(3)
N7C C4C C23A C22A 167.1(14)
N6C C23A C22A C21A 0.0
C4C C23A C22A C21A 179.8(16)
O3D C21A C22A C23A -176.6(15)
C20A C21A C22A C23A 0.0
C22C N32C C21C C33B 178.7(19)
C21C N32C C22C O19C 4(4)
C21C N32C C22C C31B 179.5(18)
N33C C31B C22C O19C 172.3(14)
C30B C31B C22C O19C -17(3)
N33C C31B C22C N32C -4(2)
C30B C31B C22C N32C 166.9(15)
C24B N34C C23C O20C 1(4)
C24B N34C C23C C23B 174.0(19)
N35C C23B C23C O20C 169(2)
C22B C23B C23C O20C -10(3)
N35C C23B C23C N34C -4(3)
C22B C23B C23C N34C 176.5(13)
C4C N7C C24A C25A -15(2)
C4C N7C C24A C32A -177.8(17)
C32A C24A C25A C26A 0.0
N7C C24A C25A C26A -161.4(14)
C24A C25A C26A C27A 0.0
C25A C26A C27A C28A 0.0
C26A C27A C28A C32A 0.0
C26A C27A C28A C29A 180.0
C27A C28A C32A N8C 180.0
C29A C28A C32A N8C 0.0
C27A C28A C32A C24A 0.0
C29A C28A C32A C24A 180.0
C25A C24A C32A C28A 0.0
N7C C24A C32A C28A 164.5(12)
C25A C24A C32A N8C 180.0
N7C C24A C32A N8C -15.5(12)
C28A C32A N8C C31A 0.0
C24A C32A N8C C31A 180.0
C32A N8C C31A C30A 0.0
C32A N8C C31A C5C 171.7(13)
O6C C5C C31A C30A -13(3)
N9C C5C C31A C30A 164.0(15)
O6C C5C C31A N8C 175.7(15)
N9C C5C C31A N8C -7(2)
N8C C31A C30A C29A 0.0
C5C C31A C30A C29A -170.5(15)
C31A C30A C29A C28A 0.0
C31A C30A C29A O1_2 -172.8(14)
C32A C28A C29A C30A 0.0
C27A C28A C29A C30A 180.0
C32A C28A C29A O1_2 172.4(15)
C27A C28A C29A O1_2 -7.6(15)
C20B C19B C24C N36C 157.9(14)
N35C C19B C24C N36C -11(2)
C25C N36C C24C C19B 162(2)
C24C N36C C25C O21C -7(4)
C24C N36C C25C C17B 176.4(19)
N37C C17B C25C N36C -4(2)
C16B C17B C25C N36C 168.2(15)
N37C C17B C25C O21C 179.6(15)
C16B C17B C25C O21C -8(2)
C10B N38C C26C O22C -8(5)
C10B N38C C26C C8B -177.0(18)
C7B C8B C26C N38C 150(2)
N39C C8B C26C N38C -21(3)
C7B C8B C26C O22C -21(3)
N39C C8B C26C O22C 168.3(16)
O5D C35A C34A C33A -178.6(14)
C36A C35A C34A C33A 0.0
C35A C34A C33A N10C 0.0
C35A C34A C33A C6C 179.3(14)
N9C C6C C33A C34A 169.1(11)
N9C C6C C33A N10C -12(2)
C34A C33A N10C C37A 0.0
C6C C33A N10C C37A -179.2(15)
C33A N10C C37A C36A 0.0
C33A N10C C37A C7C -172.5(13)
O7C C7C C37A C36A -2(2)
N11C C7C C37A C36A 173.6(14)
O7C C7C C37A N10C 170.5(15)
N11C C7C C37A N10C -14(2)
N10C C37A C36A C35A 0.0
C7C C37A C36A C35A 172.0(14)
O5D C35A C36A C37A 178.7(13)
C34A C35A C36A C37A 0.0
O18C C20C C37B C36B -14(4)
N30C C20C C37B C36B 161(2)
O18C C20C C37B N31C 163(3)
N30C C20C C37B N31C -21(3)
C20C C37B C36B C35B 177(2)
N31C C37B C36B C35B 0.0
C37B C36B C35B C34B 0.0
C37B C36B C35B O16D 177.5(18)
C36B C35B C34B C33B 0.0
O16D C35B C34B C33B -177.5(17)
C35B C34B C33B N31C 0.0
C35B C34B C33B C21C 178.8(17)
N32C C21C C33B C34B 170.2(15)
N32C C21C C33B N31C -11(3)
C34B C33B N31C C37B 0.0
C21C C33B N31C C37B -179.0(15)
C20C C37B N31C C33B -177(2)
C36B C37B N31C C33B 0.0
C7C N11C C38A C39A -10(2)
C7C N11C C38A C46A 177.7(16)
C46A C38A C39A C40A 0.0
N11C C38A C39A C40A -172.2(10)
C38A C39A C40A C41A 0.0
C39A C40A C41A C42A 0.0
C40A C41A C42A C46A 0.0
C40A C41A C42A C43A 180.0
C41A C42A C46A N12C 180.0
C43A C42A C46A N12C 0.0
C41A C42A C46A C38A 0.0
C43A C42A C46A C38A 180.0
C39A C38A C46A C42A 0.0
N11C C38A C46A C42A 172.4(10)
C39A C38A C46A N12C 180.0
N11C C38A C46A N12C -7.6(10)
C42A C46A N12C C45A 0.0
C38A C46A N12C C45A 180.0
C46A N12C C45A C44A 0.0
C46A N12C C45A C8C 177.6(13)
O8C C8C C45A C44A -7(3)
N13C C8C C45A C44A 166.0(12)
O8C C8C C45A N12C 175.4(17)
N13C C8C C45A N12C -12(2)
N12C C45A C44A C43A 0.0
C8C C45A C44A C43A -177.5(14)
C45A C44A C43A C42A 0.0
C45A C44A C43A O1_3 177.3(10)
C46A C42A C43A C44A 0.0
C41A C42A C43A C44A 180.0
C46A C42A C43A O1_3 -177.7(9)
C41A C42A C43A O1_3 2.3(9)
C20C N30C C38B C39B -5(3)
C20C N30C C38B C46B -177(3)
C46B C38B C39B C40B 0.0
N30C C38B C39B C40B -172.2(11)
C38B C39B C40B C41B 0.0
C39B C40B C41B C42B 0.0
C40B C41B C42B C46B 0.0
C40B C41B C42B C43B 180.0
C41B C42B C46B N29C 180.0
C43B C42B C46B N29C 0.0
C41B C42B C46B C38B 0.0
C43B C42B C46B C38B 180.0
C39B C38B C46B N29C 180.0
N30C C38B C46B N29C -7.5(11)
C39B C38B C46B C42B 0.0
N30C C38B C46B C42B 172.5(11)
C42B C46B N29C C45B 0.0
C38B C46B N29C C45B 180.0
C46B N29C C45B C44B 0.0
C46B N29C C45B C19C 177.4(12)
O17C C19C C45B C44B -10(3)
N28C C19C C45B C44B 167.5(13)
O17C C19C C45B N29C 172.3(15)
N28C C19C C45B N29C -10(2)
N29C C45B C44B C43B 0.0
C19C C45B C44B C43B -177.2(13)
C45B C44B C43B O1_8 -179.9(12)
C45B C44B C43B C42B 0.0
C46B C42B C43B O1_8 179.99(7)
C41B C42B C43B O1_8 -0.01(7)
C46B C42B C43B C44B 0.0
C41B C42B C43B C44B 180.0
C58B O13D C41D C42D -175(3)
N15C C10C C56A N16C -40.8(17)
N15C C10C C56A C57A 144.4(12)
C57A C56A N16C C60A 0.0
C10C C56A N16C C60A -174.9(12)
C56A N16C C60A C59A 0.0
C56A N16C C60A C11C -177.2(13)
N17C C11C C60A C59A -177.7(13)
O10C C11C C60A C59A 7(2)
N17C C11C C60A N16C -1(2)
O10C C11C C60A N16C -175.7(11)
N16C C60A C59A C58A 0.0
C11C C60A C59A C58A 176.9(14)
C60A C59A C58A C57A 0.0
C60A C59A C58A O8D -175.0(13)
C1FF O8D C58A C59A 2(3)
C1FF O8D C58A C57A -173(2)
C59A C58A C57A C56A 0.0
O8D C58A C57A C56A 175.6(12)
N16C C56A C57A C58A 0.0
C10C C56A C57A C58A 174.7(13)
O15C C16C C60B C59B 0(4)
N24C C16C C60B C59B 179(2)
O15C C16C C60B N25C 176(2)
N24C C16C C60B N25C -4(4)
N25C C60B C59B C58B 0.0
C16C C60B C59B C58B 176(2)
C60B C59B C58B C57B 0.0
C60B C59B C58B O13D -176.2(18)
C41D O13D C58B C59B 177(2)
C41D O13D C58B C57B 1(3)
C59B C58B C57B C56B 0.0
O13D C58B C57B C56B 176.2(18)
C58B C57B C56B N25C 0.0
C58B C57B C56B C17C -179.9(14)
N26C C17C C56B C57B 142.4(16)
N26C C17C C56B N25C -38(2)
C57B C56B N25C C60B 0.0
C17C C56B N25C C60B 179.9(14)
C59B C60B N25C C56B 0.0
C16C C60B N25C C56B -176(2)
C11C N17C C61A C62A -6(2)
C11C N17C C61A C69A 179.0(15)
C69A C61A C62A C63A 0.0
N17C C61A C62A C63A -174.7(10)
C61A C62A C63A C64A 0.0
C62A C63A C64A C65A 0.0
C63A C64A C65A C69A 0.0
C63A C64A C65A C66A 180.0
C64A C65A C69A N18C 180.0
C66A C65A C69A N18C 0.0
C64A C65A C69A C61A 0.0
C66A C65A C69A C61A 180.0
C62A C61A C69A C65A 0.0
N17C C61A C69A C65A 175.4(9)
C62A C61A C69A N18C 180.0
N17C C61A C69A N18C -4.6(9)
C65A C69A N18C C68A 0.0
C61A C69A N18C C68A 180.0
C69A N18C C68A C67A 0.0
C69A N18C C68A C12C 176.2(10)
O11C C12C C68A N18C 164.5(12)
N19C C12C C68A N18C -21.2(19)
O11C C12C C68A C67A -20(2)
N19C C12C C68A C67A 154.7(13)
N18C C68A C67A C66A 0.0
C12C C68A C67A C66A -175.6(12)
C68A C67A C66A C65A 0.0
C68A C67A C66A O1_4 176.9(10)
C69A C65A C66A C67A 0.0
C64A C65A C66A C67A 180.0
C69A C65A C66A O1_4 -176.8(10)
C64A C65A C66A O1_4 3.2(10)
C16C N24C C61B C62B -10(4)
C16C N24C C61B C69B -179(3)
C69B C61B C62B C63B 0.0
N24C C61B C62B C63B -168(2)
C61B C62B C63B C64B 0.0
C62B C63B C64B C65B 0.0
C63B C64B C65B C69B 0.0
C63B C64B C65B C66B 180.0
C64B C65B C69B N23C 180.0
C66B C65B C69B N23C 0.0
C64B C65B C69B C61B 0.0
C66B C65B C69B C61B 180.0
C62B C61B C69B N23C 180.0
N24C C61B C69B N23C -8.6(15)
C62B C61B C69B C65B 0.0
N24C C61B C69B C65B 171.4(15)
C65B C69B N23C C68B 0.0
C61B C69B N23C C68B 180.0
C69B N23C C68B C67B 0.0
C69B N23C C68B C15C 173(2)
O14C C15C C68B C67B -17(5)
N22C C15C C68B C67B 168(2)
O14C C15C C68B N23C 170(3)
N22C C15C C68B N23C -5(4)
N23C C68B C67B C66B 0.0
C15C C68B C67B C66B -173(2)
C68B C67B C66B C65B 0.0
C68B C67B C66B O1_7 179.1(18)
C64B C65B C66B C67B 180.0
C69B C65B C66B C67B 0.0
C64B C65B C66B O1_7 0.8(17)
C69B C65B C66B O1_7 -179.2(17)
C70A C75A C74A C73A 0.0
C70A C75A C74A O1_6 175.8(11)
C75A C74A C73A C72A 0.0
O1_6 C74A C73A C72A -176.0(11)
C75A C74A C73A C14C -176.2(13)
O1_6 C74A C73A C14C 7.9(14)
O13C C14C C73A C72A 8(2)
N21C C14C C73A C72A -166.9(13)
O13C C14C C73A C74A -175.2(15)
N21C C14C C73A C74A 9(2)
C74A C73A C72A C71A 0.0
C14C C73A C72A C71A 176.6(11)
C73A C72A C71A C70A 0.0
C73A C72A C71A O1_5 -176.9(11)
C72A C71A C70A C75A 0.0
O1_5 C71A C70A C75A 177.0(11)
C72A C71A C70A C13C -172.2(13)
O1_5 C71A C70A C13C 4.8(14)
C74A C75A C70A C71A 0.0
C74A C75A C70A C13C 173.3(11)
O12C C13C C70A C71A -179.8(15)
N20C C13C C70A C71A 1(2)
O12C C13C C70A C75A 7(2)
N20C C13C C70A C75A -171.8(13)
C9E N2G C8E C7E 0.0
C9E N2G C8E C1G 179.2(17)
N2G C8E C7E C6E 0.0
C1G C8E C7E C6E -179.2(18)
C8E C7E C6E C5E 0.0
C8E C7E C6E O1_20 -180.0(3)
C7E C6E C5E C9E 0.0
O1_20 C6E C5E C9E 180.0(3)
C7E C6E C5E C4E 180.0
O1_20 C6E C5E C4E 0.0(3)
C6E C5E C9E C1E 180.0
C4E C5E C9E C1E 0.0
C6E C5E C9E N2G 0.0
C4E C5E C9E N2G 180.0
C8E N2G C9E C1E 180.0
C8E N2G C9E C5E 0.0
O1G N1G C1E C2E 64(4)
O2G N1G C1E C2E -133(3)
O1G N1G C1E C9E -116(4)
O2G N1G C1E C9E 47(3)
C5E C9E C1E N1G 179.9(16)
N2G C9E C1E N1G -0.01(11)
C5E C9E C1E C2E 0.0
N2G C9E C1E C2E 180.0
N1G C1E C2E C3E -179.8(17)
C9E C1E C2E C3E 0.0
C1E C2E C3E C4E 0.0
C2E C3E C4E C5E 0.0
C6E C5E C4E C3E 180.0
C9E C5E C4E C3E 0.0
C46E N12G C45E C44E 0.0
C46E N12G C45E C8G -179.6(17)
N12G C45E C44E C43E 0.0
C8G C45E C44E C43E 179.6(18)
C45E C44E C43E O1_18 -178.2(16)
C45E C44E C43E C42E 0.0
O1_18 C43E C42E C46E 178.2(16)
C44E C43E C42E C46E 0.0
O1_18 C43E C42E C41E -1.8(16)
C44E C43E C42E C41E 180.0
C43E C42E C46E C38E 180.0
C41E C42E C46E C38E 0.0
C43E C42E C46E N12G 0.0
C41E C42E C46E N12G 180.0
C45E N12G C46E C38E 180.0
C45E N12G C46E C42E 0.0
C7G N11G C38E C39E -15(3)
C7G N11G C38E C46E 172(2)
C42E C46E C38E N11G 173.1(15)
N12G C46E C38E N11G -6.9(15)
C42E C46E C38E C39E 0.0
N12G C46E C38E C39E 180.0
N11G C38E C39E C40E -172.7(16)
C46E C38E C39E C40E 0.0
C38E C39E C40E C41E 0.0
C39E C40E C41E C42E 0.0
C43E C42E C41E C40E 180.0
C46E C42E C41E C40E 0.0
C55E N14G C54E C53E 0.0
C55E N14G C54E C9G 166.1(16)
N14G C54E C53E C52E 0.0
C9G C54E C53E C52E -165.9(16)
C54E C53E C52E O7H -174.5(11)
C54E C53E C52E C51E 0.0
O7H C52E C51E C55E 174.3(11)
C53E C52E C51E C55E 0.0
O7H C52E C51E C50E -5.7(11)
C53E C52E C51E C50E 180.0
C52E C51E C55E C47E 180.0
C50E C51E C55E C47E 0.0
C52E C51E C55E N14G 0.0
C50E C51E C55E N14G 180.0
C54E N14G C55E C47E 180.0
C54E N14G C55E C51E 0.0
C8G N13G C47E C48E -7(3)
C8G N13G C47E C55E -176(2)
C51E C55E C47E N13G 169.8(13)
N14G C55E C47E N13G -10.2(13)
C51E C55E C47E C48E 0.0
N14G C55E C47E C48E 180.0
N13G C47E C48E C49E -168.8(14)
C55E C47E C48E C49E 0.0
C47E C48E C49E C50E 0.0
C48E C49E C50E C51E 0.0
C52E C51E C50E C49E 180.0
C55E C51E C50E C49E 0.0
C69E N18G C68E C67E 0.0
C69E N18G C68E C12G 173.7(13)
N18G C68E C67E C66E 0.0
C12G C68E C67E C66E -173.5(13)
C68E C67E C66E O1_17 -177.0(13)
C68E C67E C66E C65E 0.0
O1_17 C66E C65E C69E 176.9(13)
C67E C66E C65E C69E 0.0
O1_17 C66E C65E C64E -3.1(13)
C67E C66E C65E C64E 180.0
C66E C65E C69E C61E 180.0
C64E C65E C69E C61E 0.0
C66E C65E C69E N18G 0.0
C64E C65E C69E N18G 180.0
C68E N18G C69E C61E 180.0
C68E N18G C69E C65E 0.0
C11G N17G C61E C69E -177.6(16)
C11G N17G C61E C62E -9(2)
C65E C69E C61E N17G 169.1(12)
N18G C69E C61E N17G -10.9(12)
C65E C69E C61E C62E 0.0
N18G C69E C61E C62E 180.0
N17G C61E C62E C63E -167.2(14)
C69E C61E C62E C63E 0.0
C61E C62E C63E C64E 0.0
C62E C63E C64E C65E 0.0
C66E C65E C64E C63E 180.0
C69E C65E C64E C63E 0.0
C12G N19G N20G C13G -176.6(18)
C14G N21G N22G C15G -176.9(17)
C69F N23G C68F C67F 0.0
C69F N23G C68F C15G 172.3(10)
N23G C68F C67F C66F 0.0
C15G C68F C67F C66F -171.6(12)
C68F C67F C66F O1_14 -177.8(10)
C68F C67F C66F C65F 0.0
O1_14 C66F C65F C69F 177.7(11)
C67F C66F C65F C69F 0.0
O1_14 C66F C65F C64F -2.3(11)
C67F C66F C65F C64F 180.0
C66F C65F C69F C61F 180.0
C64F C65F C69F C61F 0.0
C66F C65F C69F N23G 0.0
C64F C65F C69F N23G 180.0
C68F N23G C69F C61F 180.0
C68F N23G C69F C65F 0.0
C65F C69F C61F C62F 0.0
N23G C69F C61F C62F 180.0
C65F C69F C61F N24G 171.9(8)
N23G C69F C61F N24G -8.1(8)
C69F C61F C62F C63F 0.0
N24G C61F C62F C63F -170.5(10)
C61F C62F C63F C64F 0.0
C62F C63F C64F C65F 0.0
C66F C65F C64F C63F 180.0
C69F C65F C64F C63F 0.0
C62F C61F N24G C16G -7.7(18)
C69F C61F N24G C16G -178.8(13)
C55F N27G C54F C53F 0.0
C55F N27G C54F C18G 171.2(13)
N27G C54F C53F C52F 0.0
C18G C54F C53F C52F -171.0(13)
C54F C53F C52F C51F 0.0
C54F C53F C52F O14H -179.6(13)
C53F C52F C51F C55F 0.0
O14H C52F C51F C55F 179.6(13)
C53F C52F C51F C50F 180.0
O14H C52F C51F C50F -0.4(13)
C52F C51F C55F C47F 180.0
C50F C51F C55F C47F 0.0
C52F C51F C55F N27G 0.0
C50F C51F C55F N27G 180.0
C54F N27G C55F C47F 180.0
C54F N27G C55F C51F 0.0
C51F C55F C47F N28G 171.9(13)
N27G C55F C47F N28G -8.1(13)
C51F C55F C47F C48F 0.0
N27G C55F C47F C48F 180.0
N28G C47F C48F C49F -171.0(15)
C55F C47F C48F C49F 0.0
C47F C48F C49F C50F 0.0
C48F C49F C50F C51F 0.0
C52F C51F C50F C49F 180.0
C55F C51F C50F C49F 0.0
C55F C47F N28G C19G 176(2)
C48F C47F N28G C19G -13(3)
C46F N29G C45F C44F 0.0
C46F N29G C45F C19G 176.8(15)
N29G C45F C44F C43F 0.0
C19G C45F C44F C43F -176.7(15)
C45F C44F C43F C42F 0.0
C45F C44F C43F O1_13 -174.5(12)
C44F C43F C42F C46F 0.0
O1_13 C43F C42F C46F 174.5(12)
C44F C43F C42F C41F 180.0
O1_13 C43F C42F C41F -5.5(12)
C43F C42F C46F C38F 180.0
C41F C42F C46F C38F 0.0
C43F C42F C46F N29G 0.0
C41F C42F C46F N29G 180.0
C45F N29G C46F C42F 0.0
C45F N29G C46F C38F 180.0
C42F C46F C38F C39F 0.0
N29G C46F C38F C39F 180.0
C42F C46F C38F N30G 171.8(11)
N29G C46F C38F N30G -8.2(11)
C46F C38F C39F C40F 0.0
N30G C38F C39F C40F -170.6(12)
C38F C39F C40F C41F 0.0
C39F C40F C41F C42F 0.0
C46F C42F C41F C40F 0.0
C43F C42F C41F C40F 180.0
C39F C38F N30G C20G -1(3)
C46F C38F N30G C20G -172(3)
C9F N39G C8F C7F 0.0
C9F N39G C8F C26G 175.9(15)
N39G C8F C7F C6F 0.0
C26G C8F C7F C6F -175.7(15)
C8F C7F C6F O1_11 -175.6(14)
C8F C7F C6F C5F 0.0
O1_11 C6F C5F C9F 175.5(15)
C7F C6F C5F C9F 0.0
O1_11 C6F C5F C4F -4.5(15)
C7F C6F C5F C4F 180.0
C6F C5F C9F C1F 180.0
C4F C5F C9F C1F 0.0
C6F C5F C9F N39G 0.0
C4F C5F C9F N39G 180.0
C8F N39G C9F C1F 180.0
C8F N39G C9F C5F 0.0
C5F C9F C1F C2F 0.0
N39G C9F C1F C2F 180.0
C5F C9F C1F N40G -175.3(12)
N39G C9F C1F N40G 4.7(12)
C9F C1F C2F C3F 0.0
N40G C1F C2F C3F 176.0(11)
C1F C2F C3F C4F 0.0
C2F C3F C4F C5F 0.0
C9F C5F C4F C3F 0.0
C6F C5F C4F C3F 180.0
C9F C1F N40G O24G 10.5(16)
C2F C1F N40G O24G -165.1(13)
C9F C1F N40G O23G -169.5(16)
C2F C1F N40G O23G 14.9(13)
C10E N3G C1G O3G 1(5)
C10E N3G C1G C8E 174.9(19)
C7E C8E C1G O3G -25(4)
N2G C8E C1G O3G 156(3)
C7E C8E C1G N3G 160.4(16)
N2G C8E C1G N3G -19(3)
C3G N5G C2G O4G -24(6)
C3G N5G C2G C17E 170(3)
C2G N5G C3G C19E -175(3)
C24E N7G C4G O5G -26(7)
C24E N7G C4G C23E 163(2)
C6G N9G C5G O6G 1(5)
C6G N9G C5G C31E 179(2)
C5G N9G C6G C33E 166(2)
C38E N11G C7G O7G 3(5)
C38E N11G C7G C37E 179(2)
C47E N13G C8G O8G -13(5)
C47E N13G C8G C45E -179(2)
N12G C45E C8G O8G 175(2)
C44E C45E C8G O8G -4(4)
N12G C45E C8G N13G -17(3)
C44E C45E C8G N13G 163.7(19)
C10G N15G C9G O9G 18(4)
C10G N15G C9G C54E -175(2)
N14G C54E C9G O9G 166(2)
C53E C54E C9G O9G -28(4)
N14G C54E C9G N15G -1(3)
C53E C54E C9G N15G 164.8(18)
C1G N3G C10E C11E -8(3)
C1G N3G C10E C18E 179(2)
C18E C10E C11E C12E 0.0
N3G C10E C11E C12E -172.8(13)
C10E C11E C12E C13E 0.0
C11E C12E C13E C14E 0.0
C12E C13E C14E C18E 0.0
C12E C13E C14E C15E 180.0
C13E C14E C18E N4G 180.0
C15E C14E C18E N4G 0.0
C13E C14E C18E C10E 0.0
C15E C14E C18E C10E 180.0
C11E C10E C18E N4G 180.0
N3G C10E C18E N4G -6.7(12)
C11E C10E C18E C14E 0.0
N3G C10E C18E C14E 173.3(12)
C14E C18E N4G C17E 0.0
C10E C18E N4G C17E 180.0
C18E N4G C17E C16E 0.0
C18E N4G C17E C2G 175.9(17)
O4G C2G C17E C16E -11(4)
N5G C2G C17E C16E 155.8(19)
O4G C2G C17E N4G 173(2)
N5G C2G C17E N4G -20(3)
N4G C17E C16E C15E 0.0
C2G C17E C16E C15E -175.7(17)
C17E C16E C15E C14E 0.0
C17E C16E C15E O2H -179.8(3)
C13E C14E C15E C16E 180.0
C18E C14E C15E C16E 0.0
C13E C14E C15E O2H -0.2(3)
C18E C14E C15E O2H 179.8(3)
C26G N38G C10F C11F 0(2)
C26G N38G C10F C18F 180(2)
C18F C10F C11F C12F 0.0
N38G C10F C11F C12F 180.0
C10F C11F C12F C13F 0.0
C11F C12F C13F C14F 0.0
C12F C13F C14F C18F 0.0
C12F C13F C14F C15F 180.0
C13F C14F C18F N37G 180.0
C15F C14F C18F N37G 0.0
C13F C14F C18F C10F 0.0
C15F C14F C18F C10F 180.0
C11F C10F C18F N37G 180.0
N38G C10F C18F N37G 0.0
C11F C10F C18F C14F 0.0
N38G C10F C18F C14F 180.0
C14F C18F N37G C17F 0.0
C10F C18F N37G C17F 180.0
C18F N37G C17F C16F 0.0
C18F N37G C17F C25G 180.0
N37G C17F C16F C15F 0.0
C25G C17F C16F C15F 180.0
C17F C16F C15F C14F 0.0
C17F C16F C15F O19H -173(2)
C18F C14F C15F C16F 0.0
C13F C14F C15F C16F 180.0
C18F C14F C15F O19H 173(2)
C13F C14F C15F O19H -7(2)
C9G N15G C10G C56E -168(2)
C61E N17G C11G O10G -3(4)
C61E N17G C11G C60E -173.9(15)
N20G N19G C12G O11G 1(3)
N20G N19G C12G C68E 175.8(15)
C67E C68E C12G O11G -22(3)
N18G C68E C12G O11G 164.2(17)
C67E C68E C12G N19G 162.6(12)
N18G C68E C12G N19G -11(2)
N19G N20G C13G O12G -7(3)
N19G N20G C13G C70E 173.8(15)
N22G N21G C14G O13G -6(3)
N22G N21G C14G C73E 175.7(17)
N21G N22G C15G O14G 0(3)
N21G N22G C15G C68F 176.0(14)
N23G C68F C15G O14G 163.8(13)
C67F C68F C15G O14G -24(2)
N23G C68F C15G N22G -12.9(19)
C67F C68F C15G N22G 159.1(13)
C61F N24G C16G O15G -4(3)
C61F N24G C16G C60F 174.7(11)
C18G N26G C17G C56F -168.6(15)
C17G N26G C18G O16G 14(3)
C17G N26G C18G C54F 179.5(16)
N27G C54F C18G O16G 168.1(17)
C53F C54F C18G O16G -21(3)
N27G C54F C18G N26G 2(2)
C53F C54F C18G N26G 172.7(14)
C47F N28G C19G O17G -6(5)
C47F N28G C19G C45F 176.3(18)
C44F C45F C19G O17G -11(3)
N29G C45F C19G O17G 172.7(19)
C44F C45F C19G N28G 167.2(18)
N29G C45F C19G N28G -10(3)
C38F N30G C20G O18G -6(5)
C38F N30G C20G C37F -176(3)
C22E C21E C20E C19E 0.0
O3H C21E C20E C19E 180.0(3)
C21E C20E C19E N6G 0.0
C21E C20E C19E C3G -165(2)
N5G C3G C19E C20E 161.6(19)
N5G C3G C19E N6G -4(3)
C20E C19E N6G C23E 0.0
C3G C19E N6G C23E 165(2)
C19E N6G C23E C22E 0.0
C19E N6G C23E C4G 179(3)
O5G C4G C23E N6G 176(3)
N7G C4G C23E N6G -12(4)
O5G C4G C23E C22E -5(5)
N7G C4G C23E C22E 167(2)
N6G C23E C22E C21E 0.0
C4G C23E C22E C21E -179(3)
C20E C21E C22E C23E 0.0
O3H C21E C22E C23E 180.0(3)
C55H O18H C21F C20F 6(2)
C55H O18H C21F C22F -174(2)
O18H C21F C20F C19F -179.9(6)
C22F C21F C20F C19F 0.0
C21F C20F C19F N35G 0.0
C21F C20F C19F C24G 180.0
C20F C19F N35G C23F 0.0
C24G C19F N35G C23F -180.0
C19F N35G C23F C22F 0.0
C19F N35G C23F C23G 180.0
N35G C23F C22F C21F 0.0
C23G C23F C22F C21F 180.0
O18H C21F C22F C23F 179.9(7)
C20F C21F C22F C23F 0.0
C22G N32G C21G C33F -177(3)
C21G N32G C22G O19G -9(7)
C21G N32G C22G C31F -174(3)
C24F N34G C23G O20G -9(4)
C24F N34G C23G C23F 173.8(19)
C22F C23F C23G O20G -9.2(14)
N35G C23F C23G O20G 170.8(14)
C22F C23F C23G N34G 168.1(13)
N35G C23F C23G N34G -11.9(13)
C4G N7G C24E C25E 14(4)
C4G N7G C24E C32E -167(3)
C32E C24E C25E C26E 0.0
N7G C24E C25E C26E 178.6(19)
C24E C25E C26E C27E 0.0
C25E C26E C27E C28E 0.0
C26E C27E C28E C32E 0.0
C26E C27E C28E C29E 180.0
C27E C28E C32E N8G 180.0
C29E C28E C32E N8G 0.0
C27E C28E C32E C24E 0.0
C29E C28E C32E C24E 180.0
C25E C24E C32E C28E 0.0
N7G C24E C32E C28E -178.8(17)
C25E C24E C32E N8G 180.0
N7G C24E C32E N8G 1.2(17)
C28E C32E N8G C31E 0.0
C24E C32E N8G C31E 180.0
C32E N8G C31E C30E 0.0
C32E N8G C31E C5G 174.8(18)
O6G C5G C31E N8G 171(2)
N9G C5G C31E N8G -7(3)
O6G C5G C31E C30E -14(3)
N9G C5G C31E C30E 168.2(18)
N8G C31E C30E C29E 0.0
C5G C31E C30E C29E -174.7(18)
C31E C30E C29E C28E 0.0
C31E C30E C29E O1_19 -170(2)
C32E C28E C29E C30E 0.0
C27E C28E C29E C30E 180.0
C32E C28E C29E O1_19 169(2)
C27E C28E C29E O1_19 -11(2)
C23G N34G C24F C25F -8(3)
C23G N34G C24F C32F -177.2(18)
C32F C24F C25F C26F 0.0
N34G C24F C25F C26F -168.6(19)
C24F C25F C26F C27F 0.0
C25F C26F C27F C28F 0.0
C26F C27F C28F C32F 0.0
C26F C27F C28F C29F 180.0
C27F C28F C32F N33G 180.0
C29F C28F C32F N33G 0.0
C27F C28F C32F C24F 0.0
C29F C28F C32F C24F 180.0
C25F C24F C32F C28F 0.0
N34G C24F C32F C28F 168.9(19)
C25F C24F C32F N33G 180.0
N34G C24F C32F N33G -11.1(19)
C28F C32F N33G C31F 0.0
C24F C32F N33G C31F 180.0
C32F N33G C31F C30F 0.0
C32F N33G C31F C22G 178(3)
O19G C22G C31F C30F 4(6)
N32G C22G C31F C30F 170(2)
O19G C22G C31F N33G -174(3)
N32G C22G C31F N33G -8(4)
N33G C31F C30F C29F 0.0
C22G C31F C30F C29F -178(3)
C31F C30F C29F C28F 0.0
C31F C30F C29F O1_12 173(3)
C27F C28F C29F C30F 180.0
C32F C28F C29F C30F 0.0
C27F C28F C29F O1_12 7(3)
C32F C28F C29F O1_12 -173(3)
C25G N36G C24G C19F 179.998(16)
N35G C19F C24G N36G -19.5(2)
C20F C19F C24G N36G 160.5(2)
C24G N36G C25G O21G 0.1(8)
C24G N36G C25G C17F 179.998(13)
C16F C17F C25G O21G -17.7(3)
N37G C17F C25G O21G 162.3(3)
C16F C17F C25G N36G 162.3(3)
N37G C17F C25G N36G -17.7(3)
C10F N38G C26G O22G -2(5)
C10F N38G C26G C8F 173.5(8)
N39G C8F C26G O22G 150(2)
C7F C8F C26G O22G -35(3)
N39G C8F C26G N38G -27(3)
C7F C8F C26G N38G 149.3(15)
O5H C35E C36E C37E 178(2)
C34E C35E C36E C37E 0.0
C35E C36E C37E N10G 0.0
C35E C36E C37E C7G 179(2)
O7G C7G C37E N10G 167.6(18)
N11G C7G C37E N10G -9(4)
O7G C7G C37E C36E -11(3)
N11G C7G C37E C36E 172(2)
C36E C37E N10G C33E 0.0
C7G C37E N10G C33E -179(2)
C37E N10G C33E C34E 0.0
C37E N10G C33E C6G 174.7(18)
N9G C6G C33E C34E 170.5(15)
N9G C6G C33E N10G -4(3)
N10G C33E C34E C35E 0.0
C6G C33E C34E C35E -174.5(19)
O5H C35E C34E C33E -178(2)
C36E C35E C34E C33E 0.0
O16H C35F C36F C37F -179.9(17)
C34F C35F C36F C37F 0.0
C35F C36F C37F N31G 0.0
C35F C36F C37F C20G -179(3)
O18G C20G C37F N31G 164(3)
N30G C20G C37F N31G -26(4)
O18G C20G C37F C36F -17(5)
N30G C20G C37F C36F 153(3)
C36F C37F N31G C33F 0.0
C20G C37F N31G C33F 179.5(18)
C37F N31G C33F C34F 0.0
C37F N31G C33F C21G 180(2)
N32G C21G C33F N31G -19(4)
N32G C21G C33F C34F 160(3)
N31G C33F C34F C35F 0.0
C21G C33F C34F C35F -180(2)
O16H C35F C34F C33F -179.99(10)
C36F C35F C34F C33F 0.0
C58F O13H C41H C42H 167.9(17)
O13H C41H C42H C45H -66(3)
O13H C41H C42H C43H 58(2)
C41H C42H C43H C44H 48(3)
C45H C42H C43H C44H 178(2)
C57E C58E C59E C60E 0.0
O8H C58E C59E C60E 179.9(14)
C58E C59E C60E N16G 0.0
C58E C59E C60E C11G 175.6(18)
O10G C11G C60E C59E 3(3)
N17G C11G C60E C59E 175.8(13)
O10G C11G C60E N16G 179.3(15)
N17G C11G C60E N16G -8(2)
C59E C60E N16G C56E 0.0
C11G C60E N16G C56E -176.1(16)
C60E N16G C56E C57E 0.0
C60E N16G C56E C10G -175.9(15)
N15G C10G C56E N16G -37(2)
N15G C10G C56E C57E 146.9(16)
N16G C56E C57E C58E 0.0
C10G C56E C57E C58E 175.8(16)
C59E C58E C57E C56E 0.0
O8H C58E C57E C56E -179.9(14)
C41H O13H C58F C59F 9(2)
C41H O13H C58F C57F -168.0(14)
C57F C58F C59F C60F 0.0
O13H C58F C59F C60F -177.2(13)
C58F C59F C60F N25G 0.0
C58F C59F C60F C16G -179.1(12)
O15G C16G C60F N25G -177.4(12)
N24G C16G C60F N25G 3.4(17)
O15G C16G C60F C59F 2(2)
N24G C16G C60F C59F -177.5(10)
C59F C60F N25G C56F 0.0
C16G C60F N25G C56F 179.1(11)
C60F N25G C56F C57F 0.0
C60F N25G C56F C17G -179.99(9)
N26G C17G C56F N25G -38.9(12)
N26G C17G C56F C57F 141.1(12)
N25G C56F C57F C58F 0.0
C17G C56F C57F C58F 179.99(9)
C59F C58F C57F C56F 0.0
O13H C58F C57F C56F 177.5(12)
O12G C13G C70E C71E -177.3(16)
N20G C13G C70E C71E 2(2)
O12G C13G C70E C75E 11(2)
N20G C13G C70E C75E -169.9(15)
C75E C70E C71E O1_15 -180.0(13)
C13G C70E C71E O1_15 8.7(16)
C75E C70E C71E C72E 0.0
C13G C70E C71E C72E -171.4(15)
O1_15 C71E C72E C73E 180.0(13)
C70E C71E C72E C73E 0.0
C71E C72E C73E C74E 0.0
C71E C72E C73E C14G 172.9(14)
O13G C14G C73E C72E 11(2)
N21G C14G C73E C72E -170.4(15)
O13G C14G C73E C74E -176.5(15)
N21G C14G C73E C74E 2(2)
C72E C73E C74E O1_16 -178.9(13)
C14G C73E C74E O1_16 8.9(16)
C72E C73E C74E C75E 0.0
C14G C73E C74E C75E -172.1(16)
O1_16 C74E C75E C70E 178.9(13)
C73E C74E C75E C70E 0.0
C71E C70E C75E C74E 0.0
C13G C70E C75E C74E 172.6(13)
C21B O18D C55D C56D -177(2)
C21F O18H C55H C56H 174.8(14)
O18H C55H C56H C57H -73(4)
C55H C56H C57H C58H -143(4)
C21A O3D C5D C6D -179(3)
C7D C6D C5D O3D 46(5)
O18D C55D C56D C57D 21(4)
O13D C41D C42D C43D -163(3)
C58A O8D C1FF C2FF 175(2)
O8D C1FF C2FF C3FF -70(3)
C5A C6A O1_1 C1_1 -179.6(15)
C7A C6A O1_1 C1_1 2(2)
C6A O1_1 C1_1 C2_1 -167.4(17)
O1_1 C1_1 C2_1 C3_1 62(3)
O1_1 C1_1 C2_1 C4_1 -169.8(19)
C30A C29A O1_2 C1_2 -14(3)
C28A C29A O1_2 C1_2 173(2)
C29A O1_2 C1_2 C2_2 -175(2)
C44A C43A O1_3 C1_3 6.4(18)
C42A C43A O1_3 C1_3 -176.1(14)
C43A O1_3 C1_3 C2_3 -176.7(16)
O1_3 C1_3 C2_3 C3_3 67(3)
C67A C66A O1_4 C1_4 5(2)
C65A C66A O1_4 C1_4 -178.6(15)
C66A O1_4 C1_4 C2_4 -178.9(17)
O1_4 C1_4 C2_4 C3_4 177(2)
C70A C71A O1_5 C1_5 -178.3(11)
C72A C71A O1_5 C1_5 -1.4(16)
C71A O1_5 C1_5 C2_5 175.3(12)
O1_5 C1_5 C2_5 C3_5 -168.6(17)
O1_5 C1_5 C2_5 C4_5 63.7(18)
C67B C66B O1_7 C1_7 -21(3)
C65B C66B O1_7 C1_7 158(2)
C75A C74A O1_6 C1_6 -1.0(18)
C73A C74A O1_6 C1_6 174.9(14)
C74A O1_6 C1_6 C2_6 167.6(15)
O1_6 C1_6 C2_6 C3_6 92(3)
C44B C43B O1_8 C1_8 11.3(12)
C42B C43B O1_8 C1_8 -168.7(12)
C43B O1_8 C1_8 C2_8 79(2)
O1_8 C1_8 C2_8 C3_8 53(3)
C30B C29B O1_9 C1_9 -11(3)
C28B C29B O1_9 C1_9 174(2)
C29B O1_9 C1_9 C2_9 172(2)
O1_9 C1_9 C2_9 C3_9 -172(3)
O1_9 C1_9 C2_9 C4_9 -54(3)
C7B C6B O1_10 C1_10 -4(2)
C5B C6B O1_10 C1_10 179.5(17)
C6B O1_10 C1_10 C2_10 159(2)
C7F C6F O1_11 C1_11 -19(3)
C5F C6F O1_11 C1_11 165(2)
C6F O1_11 C1_11 C2_11 -161(2)
O1_11 C1_11 C2_11 C3_11 -175(3)
O1_11 C1_11 C2_11 C4_11 72(3)
C42F C43F O1_13 C1_13 -172.9(16)
C44F C43F O1_13 C1_13 2(2)
C43F O1_13 C1_13 C2_13 176.3(17)
O1_13 C1_13 C2_13 C3_13 73(3)
C65F C66F O1_14 C1_14 -168.2(13)
C67F C66F O1_14 C1_14 9.6(18)
C66F O1_14 C1_14 C2_14 178.6(14)
O1_14 C1_14 C2_14 C4_14 179.1(15)
O1_14 C1_14 C2_14 C3_14 -58.0(19)
C72E C71E O1_15 C1_15 1(2)
C70E C71E O1_15 C1_15 -179.2(13)
C71E O1_15 C1_15 C2_15 174.9(15)
O1_15 C1_15 C2_15 C4_15 -164.0(16)
O1_15 C1_15 C2_15 C3_15 65(2)
C73E C74E O1_16 C1_16 161.7(14)
C75E C74E O1_16 C1_16 -17.2(19)
C74E O1_16 C1_16 C2_16 -171.5(15)
O1_16 C1_16 C2_16 C3_16 -80(2)
C65E C66E O1_17 C1_17 -172.2(14)
C67E C66E O1_17 C1_17 5(2)
C66E O1_17 C1_17 C2_17 -176.1(17)
O1_17 C1_17 C2_17 C3_17 -177(2)
C44E C43E O1_18 C1_18 9(3)
C42E C43E O1_18 C1_18 -169.7(17)
C43E O1_18 C1_18 C2_18 -178(2)
O1_18 C1_18 C2_18 C3_18 62(3)
